data_4104660
loop_
_publ_author_name
'Florian Kleinbeck'
'F. Dean Toste'

_publ_section_title
;
 Gold(I)-Catalyzed Enantioselective Ring Expansion of
 Allenylcyclopropanols
;
_journal_name_full 'Journal of the American Chemical Society'
_journal_page_first 9178
_journal_page_last 9179
_journal_paper_doi 10.1021/ja904055z
_journal_volume 131
_journal_year 2009
_chemical_absolute_configuration ad
_chemical_formula_moiety 'C19 H19 Br N2 O2 S'
_chemical_formula_sum 'C19 H19 Br N2 O2 S'
_chemical_formula_weight 419.33
_chemical_name_systematic
; 
 ? 
;
_space_group_IT_number 1
_symmetry_cell_setting triclinic
_symmetry_space_group_name_Hall 'P 1'
_symmetry_space_group_name_H-M 'P 1'
_atom_sites_solution_hydrogens geom
_atom_sites_solution_primary direct
_atom_sites_solution_secondary difmap
_audit_creation_method SHELXL-97
_cell_angle_alpha 113.887(2)
_cell_angle_beta 95.475(2)
_cell_angle_gamma 105.025(2)
_cell_formula_units_Z 20
_cell_length_a 17.580(2)
_cell_length_b 22.673(3)
_cell_length_c 27.942(4)
_cell_measurement_reflns_used 8317
_cell_measurement_temperature 129(2)
_cell_measurement_theta_max 21.51
_cell_measurement_theta_min 2.63
_cell_volume 9579(2)
_computing_cell_refinement 'Bruker APEX2 v 2009.3'
_computing_data_collection 'Bruker APEX2 v 2009.3'
_computing_data_reduction 'Bruker APEX2 v 2009.3'
_computing_molecular_graphics SHELXL-97
_computing_publication_material CIFTAB
_computing_structure_refinement 'SHELXL-97 (Sheldrick, 2008)'
_computing_structure_solution 'SHELXS-97 (Sheldrick, 2008)'
_diffrn_ambient_temperature 129(2)
_diffrn_detector_area_resol_mean 8.192
_diffrn_measured_fraction_theta_full 0.996
_diffrn_measured_fraction_theta_max 0.996
_diffrn_measurement_device_type 'Bruker SMART 1000 CCD'
_diffrn_measurement_method '\f and \w scans'
_diffrn_radiation_monochromator graphite
_diffrn_radiation_source 'fine-focus sealed tube'
_diffrn_radiation_type MoK\a
_diffrn_radiation_wavelength 0.71073
_diffrn_reflns_av_R_equivalents 0.0357
_diffrn_reflns_av_sigmaI/netI 0.0917
_diffrn_reflns_limit_h_max 18
_diffrn_reflns_limit_h_min -18
_diffrn_reflns_limit_k_max 23
_diffrn_reflns_limit_k_min -23
_diffrn_reflns_limit_l_max 29
_diffrn_reflns_limit_l_min -29
_diffrn_reflns_number 68460
_diffrn_reflns_theta_full 21.97
_diffrn_reflns_theta_max 21.97
_diffrn_reflns_theta_min 2.49
_exptl_absorpt_coefficient_mu 2.269
_exptl_absorpt_correction_T_max 0.6024
_exptl_absorpt_correction_T_min 0.5301
_exptl_absorpt_correction_type multi-scan
_exptl_absorpt_process_details 'Blessing, 1995'
_exptl_crystal_colour colourless
_exptl_crystal_density_diffrn 1.454
_exptl_crystal_description block
_exptl_crystal_F_000 4280
_exptl_crystal_size_max 0.30
_exptl_crystal_size_mid 0.30
_exptl_crystal_size_min 0.25
_refine_diff_density_max 0.882
_refine_diff_density_min -0.422
_refine_diff_density_rms 0.080
_refine_ls_abs_structure_details 'Flack H D (1983), Acta Cryst. A39, 876-881'
_refine_ls_abs_structure_Flack 0.017(5)
_refine_ls_extinction_method none
_refine_ls_goodness_of_fit_ref 1.146
_refine_ls_hydrogen_treatment constr
_refine_ls_matrix_type fullcycle
_refine_ls_number_parameters 4558
_refine_ls_number_reflns 44324
_refine_ls_number_restraints 3142
_refine_ls_restrained_S_all 1.110
_refine_ls_R_factor_all 0.1367
_refine_ls_R_factor_gt 0.0659
_refine_ls_shift/su_max 0.038
_refine_ls_shift/su_mean 0.003
_refine_ls_structure_factor_coef Fsqd
_refine_ls_weighting_details 'calc w=1/[\s^2^(Fo^2^)+(0.0500P)^2^+0.0000P] where P=(Fo^2^+2Fc^2^)/3'
_refine_ls_weighting_scheme calc
_refine_ls_wR_factor_gt 0.1312
_refine_ls_wR_factor_ref 0.1535
_reflns_number_gt 24694
_reflns_number_total 44324
_reflns_threshold_expression >2sigma(I)
_cod_data_source_file ja904055z_si_002.cif
_cod_data_source_block toste5bs
_cod_original_sg_symbol_H-M 'P 1 '
_cod_database_code 4104660

loop_
_symmetry_equiv_pos_as_xyz
'x, y, z'

loop_
_atom_site_label
_atom_site_type_symbol
_atom_site_fract_x
_atom_site_fract_y
_atom_site_fract_z
_atom_site_U_iso_or_equiv
_atom_site_adp_type
_atom_site_occupancy
_atom_site_symmetry_multiplicity
_atom_site_calc_flag
_atom_site_refinement_flags
_atom_site_disorder_assembly
_atom_site_disorder_group
Br21 Br 1.8080(12) 1.2714(12) 0.1912(8) 0.1288(18) Uiso 0.133(6) 1 d P . .
Br22 Br 1.4134(8) 1.0788(6) 0.3921(4) 0.1288(18) Uiso 0.240(6) 1 d P . .
Br23 Br 1.0521(7) 0.9092(6) 0.6159(4) 0.1288(18) Uiso 0.210(3) 1 d P . .
Br24 Br 0.6279(14) 0.6921(11) 0.7927(9) 0.1288(18) Uiso 0.131(9) 1 d P . .
Br25 Br 0.2109(12) 0.4749(12) 0.9875(13) 0.1288(18) Uiso 0.125(9) 1 d P . .
Br26 Br 1.8793(11) 1.6371(10) 0.1719(11) 0.1288(18) Uiso 0.143(8) 1 d P . .
Br27 Br 1.4724(9) 1.4202(8) 0.3220(9) 0.1288(18) Uiso 0.151(6) 1 d P . .
Br28 Br 1.0738(8) 1.2241(7) 0.5287(7) 0.1288(18) Uiso 0.158(4) 1 d P . .
Br29 Br 0.6994(8) 1.0576(7) 0.7824(7) 0.1288(18) Uiso 0.162(4) 1 d P . .
Br30 Br 0.2715(12) 0.8341(12) 0.9735(13) 0.1288(18) Uiso 0.114(7) 1 d P . .
Br1 Br 1.44906(8) 1.04986(6) 0.08418(5) 0.0685(4) Uani 1 1 d D . .
S1 S 1.3752(3) 1.35849(18) -0.02133(13) 0.0862(13) Uani 1 1 d DU . .
O1 O 1.3671(5) 1.4248(4) -0.0082(3) 0.099(3) Uani 1 1 d DU . .
O2 O 1.3622(6) 1.3108(4) -0.0763(3) 0.127(4) Uani 1 1 d DU . .
N1 N 1.4715(6) 1.3773(4) 0.0040(3) 0.060(3) Uani 1 1 d DU . .
H1A H 1.5053 1.4194 0.0201 0.072 Uiso 1 1 calc R . .
N2 N 1.4955(6) 1.3210(4) -0.0020(3) 0.060(3) Uani 1 1 d DU . .
C1 C 1.3152(4) 1.3194(3) 0.0119(2) 0.073(4) Uani 1 1 d D . .
C2 C 1.2809(4) 1.3568(3) 0.0513(3) 0.082(5) Uani 1 1 d D . .
H2A H 1.2885 1.4033 0.0599 0.098 Uiso 1 1 calc R . .
C3 C 1.2353(4) 1.3262(4) 0.0781(3) 0.091(5) Uani 1 1 d D . .
H3A H 1.2115 1.3516 0.1048 0.109 Uiso 1 1 calc R . .
C4 C 1.2246(5) 1.2583(4) 0.0658(3) 0.091(5) Uani 1 1 d D . .
C5 C 1.2582(5) 1.2207(4) 0.0260(3) 0.087(5) Uani 1 1 d D . .
H5A H 1.2504 1.1741 0.0173 0.104 Uiso 1 1 calc R . .
C6 C 1.3032(5) 1.2511(3) -0.0011(3) 0.073(4) Uani 1 1 d D . .
H6A H 1.3257 1.2253 -0.0286 0.087 Uiso 1 1 calc R . .
C7 C 1.1745(7) 1.2241(5) 0.0958(5) 0.155(8) Uani 1 1 d D . .
H7A H 1.1790 1.2586 0.1322 0.232 Uiso 1 1 calc R . .
H7B H 1.1952 1.1888 0.0979 0.232 Uiso 1 1 calc R . .
H7C H 1.1177 1.2033 0.0764 0.232 Uiso 1 1 calc R . .
C8 C 1.5618(8) 1.3343(6) 0.0283(4) 0.050(3) Uani 1 1 d D . .
C9 C 1.6264(6) 1.3968(5) 0.0702(4) 0.056(3) Uani 1 1 d D . .
H9A H 1.6095 1.4197 0.1038 0.068 Uiso 1 1 calc R . .
H9B H 1.6522 1.4298 0.0570 0.068 Uiso 1 1 calc R . .
C10 C 1.6768(7) 1.3486(6) 0.0728(5) 0.094(5) Uani 1 1 d D . .
H10A H 1.7276 1.3565 0.0602 0.113 Uiso 1 1 calc R . .
H10B H 1.6864 1.3479 0.1080 0.113 Uiso 1 1 calc R . .
C11 C 1.6068(5) 1.2886(5) 0.0310(3) 0.051(3) Uani 1 1 d D . .
C12 C 1.5673(4) 1.2293(3) 0.0445(2) 0.044(3) Uani 1 1 d D . .
C13 C 1.4852(4) 1.1942(3) 0.0256(2) 0.051(3) Uani 1 1 d D . .
H13A H 1.4531 1.2062 0.0040 0.061 Uiso 1 1 calc R . .
C14 C 1.4500(4) 1.1417(3) 0.0379(3) 0.059(3) Uani 1 1 d D . .
H14A H 1.3934 1.1182 0.0255 0.070 Uiso 1 1 calc R . .
C15 C 1.4971(3) 1.1233(3) 0.0684(2) 0.042(3) Uani 1 1 d D . .
C16 C 1.5789(3) 1.1592(3) 0.0881(3) 0.042(3) Uani 1 1 d D . .
H16A H 1.6109 1.1477 0.1101 0.051 Uiso 1 1 calc R . .
C17 C 1.6141(4) 1.2117(3) 0.0758(3) 0.054(3) Uani 1 1 d D . .
H17A H 1.6705 1.2358 0.0888 0.065 Uiso 1 1 calc R . .
C18 C 1.6201(8) 1.2482(6) -0.0282(6) 0.088(5) Uani 1 1 d D . .
H18A H 1.5738 1.2276 -0.0570 0.105 Uiso 1 1 calc R . .
C19 C 1.6825(9) 1.2412(6) -0.0400(6) 0.105(5) Uani 1 1 d D . .
H19A H 1.7307 1.2608 -0.0128 0.126 Uiso 1 1 calc R . .
H19B H 1.6835 1.2162 -0.0766 0.126 Uiso 1 1 calc R . .
Br2 Br 1.02708(9) 0.84137(7) 0.27553(6) 0.0782(4) Uani 1 1 d D . .
S2 S 0.9681(2) 1.15915(15) 0.17858(12) 0.0597(9) Uani 1 1 d DU . .
O3 O 0.9629(4) 1.2268(3) 0.1939(3) 0.065(2) Uani 1 1 d DU . .
O4 O 0.9507(5) 1.1118(4) 0.1235(3) 0.095(3) Uani 1 1 d DU . .
N3 N 1.0622(5) 1.1758(4) 0.2024(3) 0.054(3) Uani 1 1 d DU . .
H3B H 1.0969 1.2176 0.2178 0.065 Uiso 1 1 calc R . .
N4 N 1.0852(6) 1.1184(4) 0.1966(3) 0.058(3) Uani 1 1 d DU . .
C21 C 0.9104(5) 1.1232(5) 0.2148(4) 0.042(3) Uani 1 1 d D . .
C22 C 0.8847(6) 1.1610(5) 0.2574(3) 0.042(3) Uani 1 1 d D . .
H22A H 0.8941 1.2082 0.2680 0.050 Uiso 1 1 calc R . .
C23 C 0.8443(6) 1.1291(5) 0.2853(4) 0.056(3) Uani 1 1 d D . .
H23A H 0.8278 1.1562 0.3158 0.067 Uiso 1 1 calc R . .
C24 C 0.8264(7) 1.0597(5) 0.2713(4) 0.065(4) Uani 1 1 d D . .
C25 C 0.8518(6) 1.0217(5) 0.2247(5) 0.067(4) Uani 1 1 d D . .
H25A H 0.8407 0.9741 0.2133 0.080 Uiso 1 1 calc R . .
C26 C 0.8920(7) 1.0511(5) 0.1952(4) 0.051(3) Uani 1 1 d D . .
H26A H 0.9065 1.0245 0.1636 0.061 Uiso 1 1 calc R . .
C27 C 0.7866(7) 1.0274(6) 0.3036(5) 0.099(5) Uani 1 1 d D . .
H27A H 0.8017 1.0608 0.3416 0.148 Uiso 1 1 calc R . .
H27B H 0.8042 0.9883 0.2997 0.148 Uiso 1 1 calc R . .
H27C H 0.7277 1.0117 0.2908 0.148 Uiso 1 1 calc R . .
C28 C 1.1523(7) 1.1287(5) 0.2254(4) 0.047(3) Uani 1 1 d D . .
C29 C 1.2177(6) 1.1914(5) 0.2659(4) 0.056(3) Uani 1 1 d D . .
H29A H 1.2000 1.2192 0.2976 0.067 Uiso 1 1 calc R . .
H29B H 1.2483 1.2200 0.2505 0.067 Uiso 1 1 calc R . .
C30 C 1.2599(7) 1.1431(6) 0.2750(5) 0.074(4) Uani 1 1 d D . .
H30A H 1.3153 1.1509 0.2686 0.088 Uiso 1 1 calc R . .
H30B H 1.2593 1.1429 0.3103 0.088 Uiso 1 1 calc R . .
C31 C 1.1957(6) 1.0807(5) 0.2281(4) 0.049(3) Uani 1 1 d DU A .
C32 C 1.1518(7) 1.0240(5) 0.2411(4) 0.045(3) Uani 1 1 d DU . .
C33 C 1.0722(7) 0.9916(5) 0.2236(4) 0.054(3) Uani 1 1 d DU . .
H33A H 1.0412 1.0063 0.2038 0.065 Uiso 1 1 calc R . .
C34 C 1.0323(6) 0.9367(5) 0.2334(4) 0.053(3) Uani 1 1 d DU . .
H34A H 0.9754 0.9148 0.2210 0.064 Uiso 1 1 calc R . .
C35 C 1.0795(7) 0.9160(5) 0.2620(4) 0.053(3) Uani 1 1 d DU . .
C36 C 1.1610(7) 0.9480(6) 0.2800(5) 0.065(3) Uani 1 1 d DU . .
H36A H 1.1919 0.9336 0.3002 0.078 Uiso 1 1 calc R . .
C37 C 1.1983(7) 1.0002(6) 0.2693(4) 0.071(3) Uani 1 1 d DU . .
H37A H 1.2554 1.0208 0.2807 0.085 Uiso 1 1 calc R . .
C38 C 1.2236(8) 1.0481(5) 0.1762(5) 0.070(4) Uani 1 1 d DU . .
H38A H 1.1810 1.0266 0.1450 0.084 Uiso 0.50(2) 1 calc PR A 1
H38E H 1.2496 1.0163 0.1766 0.084 Uiso 0.50(2) 1 calc PR A 2
C39 C 1.2866(15) 1.0436(10) 0.1664(9) 0.067(10) Uiso 0.50(2) 1 d PDU A 1
H39A H 1.3006 1.0464 0.1352 0.080 Uiso 0.50(2) 1 calc PR A 1
H39B H 1.3231 1.0373 0.1898 0.080 Uiso 0.50(2) 1 calc PR A 1
C39A C 1.2200(13) 1.0536(10) 0.1360(9) 0.062(9) Uiso 0.50(2) 1 d PD A 2
H39L H 1.2637 1.0519 0.1185 0.074 Uiso 0.50(2) 1 calc PR A 2
H39M H 1.1735 1.0598 0.1212 0.074 Uiso 0.50(2) 1 calc PR A 2
Br3 Br 0.61633(9) 0.63794(6) 0.46626(6) 0.0820(5) Uani 1 1 d D . .
S3 S 0.59813(18) 0.97419(14) 0.37849(11) 0.0486(8) Uani 1 1 d DU . .
O5 O 0.5951(4) 1.0418(3) 0.3918(2) 0.0536(19) Uani 1 1 d DU . .
O6 O 0.5926(4) 0.9291(3) 0.3238(3) 0.069(2) Uani 1 1 d DU . .
N5 N 0.6878(4) 0.9892(4) 0.4125(3) 0.038(2) Uani 1 1 d DU . .
H5B H 0.7214 1.0307 0.4332 0.046 Uiso 1 1 calc R . .
N6 N 0.7066(6) 0.9298(4) 0.4057(3) 0.047(2) Uani 1 1 d DU . .
C41 C 0.5232(5) 0.9335(5) 0.4020(4) 0.038(3) Uani 1 1 d D . .
C42 C 0.4947(6) 0.9707(5) 0.4445(4) 0.047(3) Uani 1 1 d D . .
H42A H 0.5139 1.0191 0.4601 0.056 Uiso 1 1 calc R . .
C43 C 0.4397(6) 0.9386(5) 0.4641(4) 0.052(3) Uani 1 1 d D . .
H43A H 0.4191 0.9643 0.4929 0.062 Uiso 1 1 calc R . .
C44 C 0.4137(6) 0.8688(6) 0.4422(4) 0.060(3) Uani 1 1 d D . .
C45 C 0.4428(7) 0.8288(6) 0.3997(4) 0.076(4) Uani 1 1 d D . .
H45A H 0.4239 0.7804 0.3848 0.092 Uiso 1 1 calc R . .
C46 C 0.4990(6) 0.8619(5) 0.3805(4) 0.048(3) Uani 1 1 d D . .
H46A H 0.5216 0.8366 0.3528 0.058 Uiso 1 1 calc R . .
C47 C 0.3462(7) 0.8318(6) 0.4630(5) 0.102(5) Uani 1 1 d D . .
H47A H 0.3103 0.8590 0.4747 0.153 Uiso 1 1 calc R . .
H47B H 0.3713 0.8268 0.4933 0.153 Uiso 1 1 calc R . .
H47C H 0.3148 0.7866 0.4340 0.153 Uiso 1 1 calc R . .
C48 C 0.7674(6) 0.9393(5) 0.4377(4) 0.040(3) Uani 1 1 d D . .
C49 C 0.8291(6) 1.0017(5) 0.4846(4) 0.053(3) Uani 1 1 d D . .
H49A H 0.8059 1.0255 0.5148 0.064 Uiso 1 1 calc R . .
H49B H 0.8639 1.0341 0.4740 0.064 Uiso 1 1 calc R . .
C50 C 0.8682(6) 0.9513(5) 0.4926(5) 0.069(4) Uani 1 1 d D . .
H50A H 0.8618 0.9468 0.5258 0.083 Uiso 1 1 calc R . .
H50B H 0.9255 0.9611 0.4900 0.083 Uiso 1 1 calc R . .
C51 C 0.8080(6) 0.8900(5) 0.4403(4) 0.042(3) Uani 1 1 d D . .
C52 C 0.7616(6) 0.8300(5) 0.4492(4) 0.033(3) Uani 1 1 d D . .
C53 C 0.6824(7) 0.7933(5) 0.4214(4) 0.044(3) Uani 1 1 d D . .
H53A H 0.6575 0.8075 0.3983 0.053 Uiso 1 1 calc R . .
C54 C 0.6382(6) 0.7373(5) 0.4260(4) 0.042(3) Uani 1 1 d D . .
H54A H 0.5834 0.7136 0.4070 0.050 Uiso 1 1 calc R . .
C55 C 0.6750(7) 0.7158(5) 0.4589(4) 0.044(3) Uani 1 1 d D . .
C56 C 0.7530(8) 0.7492(6) 0.4855(4) 0.059(3) Uani 1 1 d D . .
H56A H 0.7787 0.7331 0.5068 0.071 Uiso 1 1 calc R . .
C57 C 0.7950(7) 0.8060(6) 0.4814(5) 0.067(4) Uani 1 1 d D . .
H57A H 0.8492 0.8301 0.5016 0.080 Uiso 1 1 calc R . .
C58 C 0.8511(7) 0.8624(5) 0.3963(5) 0.065(4) Uani 1 1 d D . .
H58A H 0.8956 0.8488 0.4043 0.078 Uiso 1 1 calc R . .
C59 C 0.8315(7) 0.8562(6) 0.3496(6) 0.095(5) Uani 1 1 d D . .
H59A H 0.7873 0.8694 0.3404 0.114 Uiso 1 1 calc R . .
H59B H 0.8609 0.8385 0.3235 0.114 Uiso 1 1 calc R . .
Br4 Br 0.24228(9) 0.45726(7) 0.67188(5) 0.0806(4) Uani 1 1 d D B .
S4 S 0.20511(17) 0.77878(14) 0.57424(11) 0.0440(7) Uani 1 1 d DU . .
O7 O 0.1953(4) 0.8435(3) 0.5835(3) 0.058(2) Uani 1 1 d DU . .
O8 O 0.2022(4) 0.7314(3) 0.5207(2) 0.0553(19) Uani 1 1 d DU . .
N7 N 0.2949(4) 0.7991(4) 0.6101(3) 0.037(2) Uani 1 1 d DU . .
H7D H 0.3261 0.8419 0.6291 0.044 Uiso 1 1 calc R . .
N8 N 0.3191(5) 0.7458(4) 0.6090(3) 0.043(2) Uani 1 1 d DU . .
C61 C 0.1334(6) 0.7379(5) 0.5998(4) 0.043(3) Uani 1 1 d D . .
C62 C 0.1004(6) 0.7759(5) 0.6395(4) 0.040(3) Uani 1 1 d D . .
H62A H 0.1165 0.8241 0.6532 0.049 Uiso 1 1 calc R . .
C63 C 0.0442(5) 0.7427(5) 0.6587(4) 0.046(3) Uani 1 1 d D . .
H63A H 0.0230 0.7694 0.6866 0.055 Uiso 1 1 calc R . .
C64 C 0.0170(6) 0.6739(5) 0.6402(4) 0.048(3) Uani 1 1 d D . .
C65 C 0.0540(6) 0.6349(5) 0.5990(4) 0.054(3) Uani 1 1 d D . .
H65A H 0.0384 0.5867 0.5857 0.065 Uiso 1 1 calc R . .
C66 C 0.1098(6) 0.6664(5) 0.5800(4) 0.056(3) Uani 1 1 d D . .
H66A H 0.1332 0.6407 0.5531 0.067 Uiso 1 1 calc R . .
C67 C -0.0461(6) 0.6382(5) 0.6599(4) 0.078(4) Uani 1 1 d D . .
H67A H -0.0711 0.6704 0.6820 0.117 Uiso 1 1 calc R . .
H67B H -0.0215 0.6201 0.6814 0.117 Uiso 1 1 calc R . .
H67C H -0.0874 0.6005 0.6291 0.117 Uiso 1 1 calc R . .
C68 C 0.3818(7) 0.7649(6) 0.6463(5) 0.056(3) Uani 1 1 d D B .
C69 C 0.4355(6) 0.8302(6) 0.6930(5) 0.075(4) Uani 1 1 d D . .
H69A H 0.4060 0.8552 0.7180 0.090 Uiso 1 1 calc R . .
H69B H 0.4739 0.8608 0.6826 0.090 Uiso 1 1 calc R . .
C70 C 0.4724(7) 0.7875(7) 0.7117(5) 0.102(5) Uani 1 1 d D B .
H70A H 0.4554 0.7844 0.7436 0.123 Uiso 1 1 calc R . .
H70B H 0.5320 0.8013 0.7172 0.123 Uiso 1 1 calc R . .
C71 C 0.4270(7) 0.7224(7) 0.6577(5) 0.066(4) Uani 1 1 d D . .
C72 C 0.3830(7) 0.6577(7) 0.6603(4) 0.055(3) Uani 1 1 d D B .
C73 C 0.3066(8) 0.6136(6) 0.6274(4) 0.058(4) Uani 1 1 d D . .
H73A H 0.2824 0.6245 0.6016 0.070 Uiso 1 1 calc R B .
C74 C 0.2664(7) 0.5573(6) 0.6306(4) 0.059(3) Uani 1 1 d D B .
H74A H 0.2141 0.5300 0.6081 0.070 Uiso 1 1 calc R . .
C75 C 0.2995(8) 0.5388(5) 0.6657(5) 0.055(3) Uani 1 1 d D . .
C76 C 0.3733(8) 0.5778(7) 0.6995(5) 0.068(4) Uani 1 1 d D B .
H76A H 0.3959 0.5658 0.7251 0.081 Uiso 1 1 calc R . .
C77 C 0.4139(7) 0.6354(7) 0.6951(5) 0.080(4) Uani 1 1 d D . .
H77A H 0.4665 0.6617 0.7174 0.096 Uiso 1 1 calc R B .
C78 C 0.4905(10) 0.7161(9) 0.6255(6) 0.056(6) Uiso 0.679(18) 1 d PD B 1
H78A H 0.5286 0.7564 0.6284 0.068 Uiso 0.679(18) 1 calc PR B 1
C79 C 0.4947(9) 0.6575(7) 0.5939(5) 0.044(5) Uiso 0.679(18) 1 d PD B 1
H79A H 0.4570 0.6168 0.5906 0.052 Uiso 0.679(18) 1 calc PR B 1
H79B H 0.5357 0.6551 0.5740 0.052 Uiso 0.679(18) 1 calc PR B 1
C78A C 0.446(4) 0.671(3) 0.6043(16) 0.13(2) Uiso 0.321(18) 1 d PD B 2
H78B H 0.4790 0.6472 0.6120 0.154 Uiso 0.321(18) 1 calc PR B 2
C79A C 0.428(2) 0.6539(18) 0.5542(15) 0.081(16) Uiso 0.321(18) 1 d PD B 2
H79C H 0.3948 0.6741 0.5415 0.097 Uiso 0.321(18) 1 calc PR B 2
H79D H 0.4470 0.6210 0.5297 0.097 Uiso 0.321(18) 1 calc PR B 2
Br5 Br -0.14528(9) 0.25166(6) 0.87805(5) 0.0752(4) Uani 1 1 d D . .
S5 S -0.19671(17) 0.56815(14) 0.77454(11) 0.0460(8) Uani 1 1 d DU . .
O9 O -0.2048(4) 0.6340(3) 0.7864(2) 0.0559(19) Uani 1 1 d DU . .
O10 O -0.2022(4) 0.5213(3) 0.7203(3) 0.072(2) Uani 1 1 d DU . .
N9 N -0.1052(4) 0.5885(4) 0.8089(3) 0.042(2) Uani 1 1 d DU . .
H9C H -0.0740 0.6311 0.8286 0.051 Uiso 1 1 calc R . .
N10 N -0.0804(5) 0.5335(4) 0.8046(3) 0.045(2) Uani 1 1 d DU . .
C81 C -0.2662(5) 0.5285(5) 0.8013(4) 0.035(3) Uani 1 1 d D . .
C82 C -0.3040(6) 0.5659(5) 0.8384(4) 0.043(3) Uani 1 1 d D . .
H82A H -0.2914 0.6136 0.8499 0.052 Uiso 1 1 calc R . .
C83 C -0.3584(6) 0.5332(6) 0.8574(4) 0.063(4) Uani 1 1 d D . .
H83A H -0.3842 0.5588 0.8826 0.076 Uiso 1 1 calc R . .
C84 C -0.3787(6) 0.4645(6) 0.8421(4) 0.058(3) Uani 1 1 d D . .
C85 C -0.3414(6) 0.4251(5) 0.8045(4) 0.055(3) Uani 1 1 d D . .
H85A H -0.3549 0.3773 0.7930 0.066 Uiso 1 1 calc R . .
C86 C -0.2847(6) 0.4587(5) 0.7853(4) 0.041(3) Uani 1 1 d D . .
H86A H -0.2578 0.4338 0.7606 0.050 Uiso 1 1 calc R . .
C87 C -0.4399(7) 0.4301(6) 0.8658(5) 0.104(5) Uani 1 1 d D . .
H87A H -0.4508 0.4651 0.8965 0.156 Uiso 1 1 calc R . .
H87B H -0.4181 0.4015 0.8776 0.156 Uiso 1 1 calc R . .
H87C H -0.4903 0.4017 0.8383 0.156 Uiso 1 1 calc R . .
C88 C -0.0167(7) 0.5473(7) 0.8388(5) 0.063(4) Uani 1 1 d D . .
C89 C 0.0416(6) 0.6135(6) 0.8851(5) 0.068(3) Uani 1 1 d D . .
H89A H 0.0160 0.6372 0.9138 0.081 Uiso 1 1 calc R . .
H89B H 0.0749 0.6454 0.8734 0.081 Uiso 1 1 calc R . .
C90 C 0.0853(7) 0.5672(7) 0.8974(7) 0.123(6) Uani 1 1 d D . .
H90A H 0.0791 0.5651 0.9316 0.148 Uiso 1 1 calc R . .
H90B H 0.1429 0.5788 0.8955 0.148 Uiso 1 1 calc R . .
C91 C 0.0272(7) 0.5013(7) 0.8455(6) 0.069(4) Uani 1 1 d D . .
C92 C -0.0186(8) 0.4420(6) 0.8541(4) 0.047(3) Uani 1 1 d D . .
C93 C -0.0948(7) 0.4028(5) 0.8272(4) 0.047(3) Uani 1 1 d D . .
H93A H -0.1226 0.4143 0.8032 0.056 Uiso 1 1 calc R . .
C94 C -0.1338(7) 0.3459(5) 0.8335(4) 0.051(3) Uani 1 1 d D . .
H94A H -0.1878 0.3187 0.8142 0.062 Uiso 1 1 calc R . .
C95 C -0.0935(8) 0.3294(5) 0.8679(4) 0.048(3) Uani 1 1 d D . .
C96 C -0.0155(7) 0.3668(6) 0.8946(4) 0.060(3) Uani 1 1 d D . .
H96A H 0.0117 0.3538 0.9178 0.072 Uiso 1 1 calc R . .
C97 C 0.0254(6) 0.4242(6) 0.8886(4) 0.059(3) Uani 1 1 d D . .
H97A H 0.0801 0.4502 0.9068 0.071 Uiso 1 1 calc R . .
C98 C 0.0788(10) 0.4806(11) 0.8028(7) 0.137(8) Uani 1 1 d D . .
H98A H 0.1333 0.5096 0.8130 0.165 Uiso 1 1 calc R . .
C99 C 0.0611(16) 0.4379(8) 0.7634(7) 0.212(14) Uani 1 1 d D . .
H99A H 0.0074 0.4068 0.7506 0.255 Uiso 1 1 calc R . .
H99B H 0.0992 0.4314 0.7415 0.255 Uiso 1 1 calc R . .
Br6 Br 0.75884(7) 1.12059(6) 0.02934(5) 0.0599(4) Uani 1 1 d D . .
S6 S 1.19223(17) 0.99252(14) -0.05055(12) 0.0552(9) Uani 1 1 d DU . .
O11 O 1.2246(4) 0.9378(3) -0.0767(3) 0.059(2) Uani 1 1 d DU . .
O12 O 1.2477(4) 1.0592(3) -0.0154(3) 0.079(3) Uani 1 1 d DU . .
N11 N 1.1423(4) 0.9974(4) -0.1014(3) 0.045(2) Uani 1 1 d DU . .
H11J H 1.1415 0.9722 -0.1352 0.053 Uiso 1 1 calc R . .
N12 N 1.1012(5) 1.0456(4) -0.0855(4) 0.051(3) Uani 1 1 d DU . .
C101 C 1.1208(4) 0.9677(2) -0.0159(2) 0.052(3) Uani 1 1 d D . .
C102 C 1.0888(4) 0.8997(3) -0.0269(2) 0.045(3) Uani 1 1 d D . .
H10F H 1.1067 0.8663 -0.0522 0.054 Uiso 1 1 calc R . .
C103 C 1.0306(4) 0.8804(3) -0.0011(2) 0.063(3) Uani 1 1 d D . .
H10G H 1.0088 0.8338 -0.0085 0.076 Uiso 1 1 calc R . .
C104 C 1.0042(5) 0.9291(3) 0.0356(3) 0.079(4) Uani 1 1 d D . .
C105 C 1.0363(5) 0.9971(3) 0.0466(3) 0.066(4) Uani 1 1 d D . .
H10H H 1.0172 1.0303 0.0710 0.079 Uiso 1 1 calc R . .
C106 C 1.0962(4) 1.0166(3) 0.0220(3) 0.052(3) Uani 1 1 d D . .
H10I H 1.1204 1.0635 0.0311 0.063 Uiso 1 1 calc R . .
C107 C 0.9399(7) 0.9082(4) 0.0631(4) 0.098(5) Uani 1 1 d D . .
H10C H 0.9096 0.8594 0.0421 0.146 Uiso 1 1 calc R . .
H10D H 0.9029 0.9345 0.0660 0.146 Uiso 1 1 calc R . .
H10E H 0.9655 0.9170 0.0992 0.146 Uiso 1 1 calc R . .
C108 C 1.0500(6) 1.0400(5) -0.1228(4) 0.036(3) Uani 1 1 d D . .
C109 C 1.0181(6) 0.9929(5) -0.1822(4) 0.046(3) Uani 1 1 d D . .
H10J H 0.9911 0.9445 -0.1906 0.055 Uiso 1 1 calc R . .
H10K H 1.0581 0.9970 -0.2042 0.055 Uiso 1 1 calc R . .
C110 C 0.9585(6) 1.0338(5) -0.1816(4) 0.052(3) Uani 1 1 d D . .
H11D H 0.9664 1.0571 -0.2050 0.063 Uiso 1 1 calc R . .
H11E H 0.9010 1.0065 -0.1891 0.063 Uiso 1 1 calc R . .
C111 C 0.9958(5) 1.0820(3) -0.1215(3) 0.043(3) Uani 1 1 d D . .
C112 C 0.9378(3) 1.0913(2) -0.0844(2) 0.036(3) Uani 1 1 d D . .
C113 C 0.9579(3) 1.0943(3) -0.0343(2) 0.039(3) Uani 1 1 d D . .
H11F H 1.0085 1.0906 -0.0230 0.046 Uiso 1 1 calc R . .
C114 C 0.9048(3) 1.1026(4) -0.0007(2) 0.043(3) Uani 1 1 d D . .
H11G H 0.9186 1.1042 0.0337 0.052 Uiso 1 1 calc R . .
C115 C 0.8317(3) 1.1086(4) -0.0170(2) 0.048(3) Uani 1 1 d D . .
C116 C 0.8114(4) 1.1054(4) -0.0671(2) 0.047(3) Uani 1 1 d D . .
H11H H 0.7612 1.1098 -0.0782 0.056 Uiso 1 1 calc R . .
C117 C 0.8640(3) 1.0960(4) -0.1010(2) 0.046(3) Uani 1 1 d D . .
H11I H 0.8494 1.0928 -0.1358 0.055 Uiso 1 1 calc R . .
C118 C 1.0378(7) 1.1531(5) -0.1156(5) 0.058(4) Uani 1 1 d D . .
H11C H 1.0065 1.1749 -0.1277 0.069 Uiso 1 1 calc R . .
C119 C 1.1102(9) 1.1835(6) -0.0959(5) 0.092(4) Uani 1 1 d D . .
H11A H 1.1427 1.1627 -0.0835 0.110 Uiso 1 1 calc R . .
H11B H 1.1338 1.2279 -0.0930 0.110 Uiso 1 1 calc R . .
Br7 Br 0.37857(9) 0.93569(7) 0.24583(7) 0.1003(6) Uani 1 1 d D . .
S7 S 0.7855(2) 0.79155(16) 0.13363(16) 0.0762(11) Uani 1 1 d DU . .
O13 O 0.8166(4) 0.7370(3) 0.1060(3) 0.087(3) Uani 1 1 d DU . .
O14 O 0.8388(4) 0.8592(4) 0.1642(4) 0.103(3) Uani 1 1 d DU . .
N13 N 0.7293(5) 0.7937(4) 0.0855(4) 0.061(3) Uani 1 1 d DU . .
H13K H 0.7243 0.7664 0.0515 0.073 Uiso 1 1 calc R . .
N14 N 0.6883(6) 0.8428(5) 0.1018(4) 0.059(3) Uani 1 1 d DU . .
C121 C 0.7263(6) 0.7687(5) 0.1734(4) 0.050(3) Uani 1 1 d D . .
C122 C 0.6978(7) 0.7000(6) 0.1649(4) 0.062(4) Uani 1 1 d D . .
H12D H 0.7114 0.6654 0.1377 0.075 Uiso 1 1 calc R . .
C123 C 0.6521(9) 0.6855(6) 0.1957(5) 0.084(5) Uani 1 1 d D . .
H12E H 0.6325 0.6394 0.1897 0.100 Uiso 1 1 calc R . .
C124 C 0.6310(8) 0.7337(6) 0.2362(4) 0.071(4) Uani 1 1 d D . .
C125 C 0.6584(8) 0.8002(6) 0.2438(4) 0.069(4) Uani 1 1 d D . .
H12F H 0.6431 0.8339 0.2708 0.082 Uiso 1 1 calc R . .
C126 C 0.7048(7) 0.8184(6) 0.2148(5) 0.066(4) Uani 1 1 d D . .
H12G H 0.7240 0.8649 0.2216 0.079 Uiso 1 1 calc R . .
C127 C 0.5770(10) 0.7130(7) 0.2703(5) 0.147(7) Uani 1 1 d D . .
H12A H 0.5552 0.6631 0.2546 0.221 Uiso 1 1 calc R . .
H12B H 0.5323 0.7316 0.2713 0.221 Uiso 1 1 calc R . .
H12C H 0.6088 0.7311 0.3070 0.221 Uiso 1 1 calc R . .
C128 C 0.6335(8) 0.8368(6) 0.0693(5) 0.059(4) Uani 1 1 d D . .
C129 C 0.5934(9) 0.7856(6) 0.0094(5) 0.103(5) Uani 1 1 d D . .
H12H H 0.5639 0.7387 0.0033 0.124 Uiso 1 1 calc R . .
H12I H 0.6298 0.7855 -0.0156 0.124 Uiso 1 1 calc R . .
C130 C 0.5386(8) 0.8313(7) 0.0132(5) 0.104(5) Uani 1 1 d D . .
H13E H 0.5451 0.8524 -0.0117 0.125 Uiso 1 1 calc R . .
H13F H 0.4807 0.8068 0.0083 0.125 Uiso 1 1 calc R . .
C131 C 0.5796(7) 0.8828(5) 0.0723(4) 0.054(3) Uani 1 1 d D . .
C132 C 0.5309(6) 0.8923(5) 0.1155(4) 0.039(3) Uani 1 1 d D . .
C133 C 0.5621(6) 0.9063(4) 0.1657(4) 0.038(3) Uani 1 1 d D . .
H13G H 0.6164 0.9079 0.1746 0.045 Uiso 1 1 calc R . .
C134 C 0.5183(6) 0.9185(5) 0.2059(4) 0.050(3) Uani 1 1 d D . .
H13H H 0.5409 0.9271 0.2413 0.060 Uiso 1 1 calc R . .
C135 C 0.4379(7) 0.9173(5) 0.1908(5) 0.046(3) Uani 1 1 d D . .
C136 C 0.4061(7) 0.9063(6) 0.1413(6) 0.073(4) Uani 1 1 d D . .
H13I H 0.3532 0.9074 0.1325 0.088 Uiso 1 1 calc R . .
C137 C 0.4520(8) 0.8933(6) 0.1036(5) 0.073(4) Uani 1 1 d D . .
H13J H 0.4296 0.8847 0.0682 0.087 Uiso 1 1 calc R . .
C138 C 0.6221(8) 0.9520(7) 0.0778(5) 0.071(4) Uani 1 1 d D . .
H13D H 0.5921 0.9726 0.0633 0.085 Uiso 1 1 calc R . .
C139 C 0.6945(9) 0.9842(7) 0.1002(5) 0.097(5) Uani 1 1 d D . .
H13B H 0.7261 0.9649 0.1151 0.116 Uiso 1 1 calc R . .
H13C H 0.7183 1.0282 0.1025 0.116 Uiso 1 1 calc R . .
Br8 Br -0.01495(9) 0.73767(7) 0.43295(7) 0.1118(6) Uani 1 1 d D C .
S8 S 0.39220(16) 0.59631(14) 0.32951(12) 0.0515(8) Uani 1 1 d DU . .
O15 O 0.4308(4) 0.5449(3) 0.3068(3) 0.065(2) Uani 1 1 d DU . .
O16 O 0.4400(4) 0.6660(3) 0.3577(3) 0.064(2) Uani 1 1 d DU . .
N15 N 0.3321(5) 0.5887(4) 0.2780(3) 0.047(2) Uani 1 1 d DU . .
H15J H 0.3274 0.5582 0.2450 0.057 Uiso 1 1 calc R . .
N16 N 0.2879(6) 0.6350(5) 0.2905(4) 0.059(3) Uani 1 1 d DU . .
C141 C 0.3356(6) 0.5727(5) 0.3711(4) 0.045(3) Uani 1 1 d D . .
C142 C 0.3117(6) 0.5060(5) 0.3637(4) 0.043(3) Uani 1 1 d D . .
H14E H 0.3263 0.4722 0.3363 0.052 Uiso 1 1 calc R . .
C143 C 0.2673(6) 0.4896(5) 0.3959(4) 0.051(3) Uani 1 1 d D . .
H14F H 0.2494 0.4434 0.3900 0.061 Uiso 1 1 calc R . .
C144 C 0.2464(7) 0.5392(6) 0.4386(4) 0.058(3) Uani 1 1 d D . .
C145 C 0.2711(7) 0.6049(6) 0.4442(4) 0.059(3) Uani 1 1 d D . .
H14G H 0.2573 0.6389 0.4719 0.071 Uiso 1 1 calc R . .
C146 C 0.3147(6) 0.6232(5) 0.4116(4) 0.051(3) Uani 1 1 d D . .
H14H H 0.3305 0.6689 0.4162 0.062 Uiso 1 1 calc R . .
C147 C 0.2021(8) 0.5191(6) 0.4754(4) 0.100(5) Uani 1 1 d D . .
H14B H 0.1486 0.5242 0.4712 0.150 Uiso 1 1 calc R . .
H14C H 0.2326 0.5485 0.5126 0.150 Uiso 1 1 calc R . .
H14D H 0.1961 0.4714 0.4665 0.150 Uiso 1 1 calc R . .
C148 C 0.2315(8) 0.6197(7) 0.2531(7) 0.075(4) Uani 1 1 d D C .
C149 C 0.1940(8) 0.5645(7) 0.1946(5) 0.097(5) Uani 1 1 d D . .
H14I H 0.1793 0.5172 0.1904 0.116 Uiso 1 1 calc R . .
H14J H 0.2263 0.5701 0.1686 0.116 Uiso 1 1 calc R . .
C150 C 0.1214(9) 0.5920(10) 0.1957(6) 0.136(7) Uani 1 1 d D C .
H15D H 0.0722 0.5633 0.2002 0.163 Uiso 1 1 calc R . .
H15E H 0.1086 0.6019 0.1651 0.163 Uiso 1 1 calc R . .
C151 C 0.1717(8) 0.6576(8) 0.2494(8) 0.096(5) Uani 1 1 d D . .
C152 C 0.1261(7) 0.6759(6) 0.2951(7) 0.072(4) Uani 1 1 d D C .
C153 C 0.1619(7) 0.6983(5) 0.3475(7) 0.069(4) Uani 1 1 d D . .
H15F H 0.2171 0.7018 0.3558 0.083 Uiso 1 1 calc R C .
C154 C 0.1224(8) 0.7164(5) 0.3898(6) 0.083(5) Uani 1 1 d D C .
H15G H 0.1488 0.7302 0.4257 0.099 Uiso 1 1 calc R . .
C155 C 0.0441(8) 0.7132(5) 0.3767(7) 0.070(4) Uani 1 1 d D . .
C156 C 0.0066(9) 0.6947(7) 0.3258(7) 0.099(5) Uani 1 1 d D C .
H15H H -0.0469 0.6955 0.3180 0.119 Uiso 1 1 calc R . .
C157 C 0.0476(9) 0.6743(8) 0.2847(7) 0.120(6) Uani 1 1 d D . .
H15I H 0.0204 0.6589 0.2487 0.144 Uiso 1 1 calc R C .
C158 C 0.206(3) 0.735(2) 0.268(2) 0.17(2) Uiso 0.47(2) 1 d PD C 1
H15C H 0.1681 0.7524 0.2554 0.208 Uiso 0.47(2) 1 calc PR C 1
C159 C 0.264(2) 0.7750(18) 0.2919(13) 0.131(16) Uiso 0.47(2) 1 d PD C 1
H15A H 0.3060 0.7632 0.3061 0.157 Uiso 0.47(2) 1 calc PR C 1
H15B H 0.2727 0.8210 0.2985 0.157 Uiso 0.47(2) 1 calc PR C 1
C458 C 0.2050(10) 0.7083(8) 0.2294(8) 0.034(6) Uiso 0.53(2) 1 d PD C 2
H15C H 0.2188 0.6945 0.1954 0.041 Uiso 0.53(2) 1 calc PR C 2
C459 C 0.2151(11) 0.7739(9) 0.2607(8) 0.040(6) Uiso 0.53(2) 1 d PD C 2
H15A H 0.2010 0.7869 0.2946 0.048 Uiso 0.53(2) 1 calc PR C 2
H15B H 0.2363 0.8074 0.2490 0.048 Uiso 0.53(2) 1 calc PR C 2
Br9 Br -0.42335(8) 0.52422(7) 0.63092(6) 0.0848(4) Uani 1 1 d D . .
S9 S 0.00937(17) 0.40576(15) 0.54036(12) 0.0497(8) Uani 1 1 d DU . .
O17 O 0.0487(4) 0.3556(3) 0.5154(2) 0.0529(19) Uani 1 1 d DU . .
O18 O 0.0584(4) 0.4753(3) 0.5714(3) 0.066(2) Uani 1 1 d DU . .
N17 N -0.0496(4) 0.4017(3) 0.4897(3) 0.038(2) Uani 1 1 d DU . .
H17K H -0.0538 0.3725 0.4563 0.045 Uiso 1 1 calc R . .
N18 N -0.0931(5) 0.4471(4) 0.5023(4) 0.051(2) Uani 1 1 d DU . .
C161 C -0.0469(6) 0.3789(5) 0.5780(4) 0.049(3) Uani 1 1 d D . .
C162 C -0.0708(6) 0.3106(5) 0.5690(4) 0.053(3) Uani 1 1 d D . .
H16E H -0.0546 0.2784 0.5415 0.064 Uiso 1 1 calc R . .
C163 C -0.1165(7) 0.2901(5) 0.5989(5) 0.069(4) Uani 1 1 d D . .
H16F H -0.1344 0.2432 0.5909 0.083 Uiso 1 1 calc R . .
C164 C -0.1385(7) 0.3374(8) 0.6421(4) 0.076(4) Uani 1 1 d D . .
C165 C -0.1176(9) 0.4051(7) 0.6498(5) 0.089(5) Uani 1 1 d D . .
H16G H -0.1343 0.4374 0.6770 0.107 Uiso 1 1 calc R . .
C166 C -0.0748(8) 0.4236(6) 0.6191(5) 0.077(4) Uani 1 1 d D . .
H16H H -0.0617 0.4697 0.6249 0.093 Uiso 1 1 calc R . .
C167 C -0.1917(7) 0.3113(6) 0.6746(4) 0.096(5) Uani 1 1 d D . .
H16B H -0.1706 0.3423 0.7130 0.145 Uiso 1 1 calc R . .
H16C H -0.1911 0.2655 0.6678 0.145 Uiso 1 1 calc R . .
H16D H -0.2472 0.3095 0.6637 0.145 Uiso 1 1 calc R . .
C168 C -0.1495(7) 0.4372(6) 0.4668(6) 0.059(4) Uani 1 1 d D . .
C169 C -0.1852(7) 0.3856(6) 0.4085(5) 0.068(4) Uani 1 1 d D . .
H16I H -0.2105 0.3383 0.4031 0.082 Uiso 1 1 calc R . .
H16J H -0.1480 0.3873 0.3844 0.082 Uiso 1 1 calc R . .
C170 C -0.2452(8) 0.4239(9) 0.4084(5) 0.134(7) Uani 1 1 d D . .
H17E H -0.3019 0.3964 0.4034 0.160 Uiso 1 1 calc R . .
H17F H -0.2412 0.4432 0.3823 0.160 Uiso 1 1 calc R . .
C171 C -0.2064(7) 0.4776(7) 0.4666(6) 0.069(4) Uani 1 1 d DU . .
C172 C -0.2585(7) 0.4869(6) 0.5074(6) 0.058(4) Uani 1 1 d D . .
C173 C -0.2312(6) 0.4986(5) 0.5578(6) 0.053(3) Uani 1 1 d D . .
H17G H -0.1781 0.4985 0.5678 0.063 Uiso 1 1 calc R . .
C174 C -0.2782(7) 0.5112(5) 0.5968(5) 0.064(4) Uani 1 1 d D . .
H17H H -0.2577 0.5197 0.6326 0.077 Uiso 1 1 calc R . .
C175 C -0.3552(7) 0.5106(5) 0.5807(5) 0.055(3) Uani 1 1 d D . .
C176 C -0.3845(7) 0.4978(6) 0.5289(6) 0.078(4) Uani 1 1 d D . .
H17I H -0.4381 0.4965 0.5184 0.093 Uiso 1 1 calc R . .
C177 C -0.3368(7) 0.4868(6) 0.4926(5) 0.083(4) Uani 1 1 d D . .
H17J H -0.3570 0.4790 0.4571 0.099 Uiso 1 1 calc R . .
C178 C -0.1537(12) 0.5550(10) 0.4837(6) 0.122(8) Uani 1 1 d D . .
H17D H -0.1114 0.5796 0.5152 0.147 Uiso 1 1 calc R . .
C179 C -0.1671(9) 0.5797(11) 0.4583(7) 0.152(8) Uani 1 1 d D . .
H17B H -0.2095 0.5548 0.4268 0.183 Uiso 1 1 calc R . .
H17C H -0.1363 0.6256 0.4680 0.183 Uiso 1 1 calc R . .
Br10 Br -0.83653(7) 0.31898(6) 0.82937(5) 0.0601(4) Uani 1 1 d D . .
S10 S -0.39836(17) 0.19810(14) 0.75063(12) 0.0544(9) Uani 1 1 d DU . .
O19 O -0.3654(4) 0.1440(3) 0.7254(3) 0.063(2) Uani 1 1 d DU . .
O20 O -0.3445(4) 0.2660(3) 0.7856(3) 0.072(2) Uani 1 1 d DU . .
N19 N -0.4473(4) 0.2018(4) 0.7000(3) 0.047(2) Uani 1 1 d DU . .
H19L H -0.4466 0.1769 0.6664 0.057 Uiso 1 1 calc R . .
N20 N -0.4912(5) 0.2486(4) 0.7145(4) 0.047(2) Uani 1 1 d DU . .
C181 C -0.4656(6) 0.1729(6) 0.7856(4) 0.049(3) Uani 1 1 d D . .
C182 C -0.4994(7) 0.1027(5) 0.7720(4) 0.056(3) Uani 1 1 d D . .
H18E H -0.4831 0.0696 0.7453 0.068 Uiso 1 1 calc R . .
C183 C -0.5555(9) 0.0832(6) 0.7977(4) 0.078(4) Uani 1 1 d D . .
H18F H -0.5774 0.0362 0.7890 0.094 Uiso 1 1 calc R . .
C184 C -0.5822(8) 0.1312(6) 0.8371(4) 0.074(4) Uani 1 1 d D . .
C185 C -0.5456(8) 0.2003(6) 0.8501(4) 0.070(4) Uani 1 1 d D . .
H18G H -0.5605 0.2337 0.8776 0.084 Uiso 1 1 calc R . .
C186 C -0.4904(7) 0.2211(5) 0.8254(4) 0.050(3) Uani 1 1 d D . .
H18H H -0.4681 0.2683 0.8347 0.060 Uiso 1 1 calc R . .
C187 C -0.6456(9) 0.1111(6) 0.8648(5) 0.126(6) Uani 1 1 d D . .
H18B H -0.6908 0.1267 0.8584 0.189 Uiso 1 1 calc R . .
H18C H -0.6225 0.1320 0.9035 0.189 Uiso 1 1 calc R . .
H18D H -0.6650 0.0613 0.8507 0.189 Uiso 1 1 calc R . .
C188 C -0.5438(7) 0.2424(5) 0.6782(4) 0.039(3) Uani 1 1 d D . .
C189 C -0.5743(5) 0.1960(5) 0.6181(4) 0.044(3) Uani 1 1 d D . .
H18I H -0.6021 0.1475 0.6089 0.053 Uiso 1 1 calc R . .
H18J H -0.5333 0.2005 0.5968 0.053 Uiso 1 1 calc R . .
C190 C -0.6316(6) 0.2373(5) 0.6190(4) 0.060(3) Uani 1 1 d D . .
H19F H -0.6893 0.2098 0.6102 0.072 Uiso 1 1 calc R . .
H19G H -0.6223 0.2608 0.5959 0.072 Uiso 1 1 calc R . .
C191 C -0.5983(6) 0.2862(5) 0.6795(4) 0.040(3) Uani 1 1 d D . .
C192 C -0.6563(5) 0.2898(4) 0.7158(4) 0.030(3) Uani 1 1 d D . .
C193 C -0.6382(6) 0.2907(5) 0.7638(4) 0.049(3) Uani 1 1 d D . .
H19H H -0.5878 0.2863 0.7744 0.058 Uiso 1 1 calc R . .
C194 C -0.6920(6) 0.2979(5) 0.7999(4) 0.052(3) Uani 1 1 d D . .
H19I H -0.6800 0.2964 0.8332 0.062 Uiso 1 1 calc R . .
C195 C -0.7644(6) 0.3074(5) 0.7822(4) 0.044(3) Uani 1 1 d D . .
C196 C -0.7815(6) 0.3095(5) 0.7352(4) 0.043(3) Uani 1 1 d D . .
H19J H -0.8298 0.3171 0.7249 0.052 Uiso 1 1 calc R . .
C197 C -0.7289(6) 0.3006(5) 0.7027(4) 0.047(3) Uani 1 1 d D . .
H19K H -0.7417 0.3017 0.6693 0.056 Uiso 1 1 calc R . .
C198 C -0.5447(9) 0.3579(6) 0.6961(5) 0.069(4) Uani 1 1 d D . .
H19E H -0.5032 0.3797 0.7280 0.083 Uiso 1 1 calc R . .
C199 C -0.5517(9) 0.3873(8) 0.6720(6) 0.121(6) Uani 1 1 d D . .
H19C H -0.5927 0.3665 0.6400 0.145 Uiso 1 1 calc R . .
H19D H -0.5164 0.4326 0.6839 0.145 Uiso 1 1 calc R . .
Br11 Br 1.85269(14) 1.31471(12) 0.21805(10) 0.0795(9) Uani 0.867(6) 1 d PD . .
S11 S 1.43867(16) 1.46459(13) 0.16527(11) 0.0402(7) Uani 1 1 d DU . .
O21 O 1.3691(4) 1.4858(3) 0.1722(3) 0.059(2) Uani 1 1 d DU . .
O22 O 1.4699(4) 1.4561(3) 0.1189(2) 0.0483(18) Uani 1 1 d DU . .
N21 N 1.5086(4) 1.5228(3) 0.2173(3) 0.041(2) Uani 1 1 d DU . .
H21J H 1.4993 1.5569 0.2429 0.050 Uiso 1 1 calc R . .
N22 N 1.5841(5) 1.5147(4) 0.2185(3) 0.041(2) Uani 1 1 d DU . .
C201 C 1.4233(3) 1.3895(3) 0.1726(2) 0.046(3) Uani 1 1 d D . .
C202 C 1.3715(4) 1.3753(3) 0.2033(3) 0.083(4) Uani 1 1 d D . .
H20D H 1.3432 1.4057 0.2199 0.099 Uiso 1 1 calc R . .
C203 C 1.3608(4) 1.3170(3) 0.2098(3) 0.098(5) Uani 1 1 d D . .
H20E H 1.3249 1.3071 0.2310 0.118 Uiso 1 1 calc R . .
C204 C 1.4020(5) 1.2732(4) 0.1858(4) 0.094(5) Uani 1 1 d D . .
C205 C 1.4535(5) 1.2874(4) 0.1550(3) 0.084(4) Uani 1 1 d D . .
H20F H 1.4824 1.2573 0.1388 0.101 Uiso 1 1 calc R . .
C206 C 1.4631(5) 1.3450(3) 0.1477(3) 0.064(4) Uani 1 1 d D . .
H20G H 1.4972 1.3540 0.1253 0.076 Uiso 1 1 calc R . .
C207 C 1.3908(7) 1.2072(6) 0.1940(5) 0.202(10) Uani 1 1 d D . .
H20A H 1.3472 1.1690 0.1651 0.304 Uiso 1 1 calc R . .
H20B H 1.3770 1.2150 0.2287 0.304 Uiso 1 1 calc R . .
H20C H 1.4413 1.1963 0.1933 0.304 Uiso 1 1 calc R . .
C208 C 1.6298(6) 1.5423(5) 0.2641(5) 0.040(3) Uani 1 1 d D . .
C209 C 1.6257(6) 1.5839(6) 0.3201(4) 0.081(4) Uani 1 1 d D . .
H20H H 1.5832 1.5599 0.3329 0.097 Uiso 1 1 calc R . .
H20I H 1.6223 1.6294 0.3269 0.097 Uiso 1 1 calc R . .
C210 C 1.7111(7) 1.5852(6) 0.3399(5) 0.098(5) Uani 1 1 d D . .
H21D H 1.7500 1.6317 0.3622 0.118 Uiso 1 1 calc R . .
H21E H 1.7120 1.5552 0.3576 0.118 Uiso 1 1 calc R . .
C211 C 1.7180(5) 1.5539(5) 0.2811(3) 0.064(4) Uani 1 1 d D . .
C212 C 1.7506(3) 1.4952(3) 0.2657(2) 0.057(3) Uani 1 1 d D . .
C213 C 1.7009(4) 1.4298(3) 0.2311(3) 0.080(4) Uani 1 1 d D . .
H21F H 1.6459 1.4218 0.2168 0.096 Uiso 1 1 calc R . .
C214 C 1.7308(3) 1.3760(3) 0.2172(3) 0.087(4) Uani 1 1 d D . .
H21G H 1.6966 1.3310 0.1933 0.104 Uiso 1 1 calc R . .
C215 C 1.8105(3) 1.3877(3) 0.2382(3) 0.070(4) Uani 1 1 d D . .
C216 C 1.8604(4) 1.4532(3) 0.2726(3) 0.078(4) Uani 1 1 d D . .
H21H H 1.9152 1.4611 0.2873 0.094 Uiso 1 1 calc R . .
C217 C 1.8307(4) 1.5070(3) 0.2858(3) 0.066(4) Uani 1 1 d D . .
H21I H 1.8654 1.5522 0.3087 0.079 Uiso 1 1 calc R . .
C218 C 1.7645(7) 1.6039(6) 0.2620(6) 0.101(5) Uani 1 1 d D . .
H21C H 1.7705 1.5843 0.2260 0.122 Uiso 1 1 calc R . .
C219 C 1.7976(7) 1.6712(7) 0.2891(7) 0.146(8) Uani 1 1 d D . .
H21A H 1.7938 1.6940 0.3253 0.175 Uiso 1 1 calc R . .
H21B H 1.8252 1.6966 0.2723 0.175 Uiso 1 1 calc R . .
Br12 Br 1.46930(19) 1.12002(14) 0.41528(10) 0.0838(11) Uani 0.760(6) 1 d PD . .
S12 S 1.04773(16) 1.26891(13) 0.37075(10) 0.0367(7) Uani 1 1 d DU . .
O23 O 0.9809(4) 1.2910(3) 0.3789(2) 0.0450(18) Uani 1 1 d DU . .
O24 O 1.0771(3) 1.2595(3) 0.3233(2) 0.0405(17) Uani 1 1 d DU . .
N23 N 1.1201(4) 1.3266(3) 0.4220(3) 0.032(2) Uani 1 1 d DU . .
H23K H 1.1123 1.3616 0.4474 0.039 Uiso 1 1 calc R . .
N24 N 1.1966(5) 1.3168(4) 0.4229(3) 0.040(2) Uani 1 1 d DU . .
C221 C 1.0320(6) 1.1930(5) 0.3772(4) 0.045(3) Uani 1 1 d D . .
C222 C 0.9811(6) 1.1812(5) 0.4088(4) 0.060(3) Uani 1 1 d D . .
H22E H 0.9537 1.2126 0.4252 0.072 Uiso 1 1 calc R . .
C223 C 0.9696(8) 1.1245(6) 0.4169(5) 0.102(5) Uani 1 1 d D . .
H22F H 0.9349 1.1173 0.4395 0.123 Uiso 1 1 calc R . .
C224 C 1.0078(7) 1.0768(6) 0.3928(5) 0.076(4) Uani 1 1 d D . .
C225 C 1.0568(7) 1.0867(5) 0.3578(4) 0.067(4) Uani 1 1 d D . .
H22G H 1.0819 1.0543 0.3395 0.080 Uiso 1 1 calc R . .
C226 C 1.0671(6) 1.1459(5) 0.3512(4) 0.051(3) Uani 1 1 d D . .
H22H H 1.0999 1.1535 0.3278 0.061 Uiso 1 1 calc R . .
C227 C 0.9998(9) 1.0119(6) 0.4012(6) 0.145(7) Uani 1 1 d D . .
H22B H 0.9784 1.0166 0.4332 0.217 Uiso 1 1 calc R . .
H22C H 1.0531 1.0064 0.4060 0.217 Uiso 1 1 calc R . .
H22D H 0.9629 0.9717 0.3697 0.217 Uiso 1 1 calc R . .
C228 C 1.2429(6) 1.3477(5) 0.4694(4) 0.049(3) Uani 1 1 d D . .
C229 C 1.2394(7) 1.3879(6) 0.5249(4) 0.072(4) Uani 1 1 d D . .
H22I H 1.1964 1.3639 0.5374 0.086 Uiso 1 1 calc R . .
H22J H 1.2378 1.4342 0.5328 0.086 Uiso 1 1 calc R . .
C230 C 1.3239(7) 1.3862(7) 0.5432(5) 0.093(4) Uani 1 1 d D . .
H23E H 1.3234 1.3541 0.5589 0.112 Uiso 1 1 calc R . .
H23F H 1.3637 1.4319 0.5669 0.112 Uiso 1 1 calc R . .
C231 C 1.3317(6) 1.3577(5) 0.4832(4) 0.053(3) Uani 1 1 d D . .
C232 C 1.3591(7) 1.2961(7) 0.4655(5) 0.064(4) Uani 1 1 d D . .
C233 C 1.3147(9) 1.2347(8) 0.4308(5) 0.113(6) Uani 1 1 d D . .
H23G H 1.2602 1.2267 0.4155 0.136 Uiso 1 1 calc R . .
C234 C 1.3460(10) 1.1776(7) 0.4147(5) 0.134(7) Uani 1 1 d D . .
H23H H 1.3117 1.1330 0.3900 0.160 Uiso 1 1 calc R . .
C235 C 1.4190(10) 1.1876(8) 0.4337(6) 0.083(4) Uani 1 1 d D . .
C236 C 1.4708(9) 1.2524(9) 0.4750(7) 0.112(6) Uani 1 1 d D . .
H23I H 1.5231 1.2590 0.4931 0.134 Uiso 1 1 calc R . .
C237 C 1.4385(7) 1.3042(7) 0.4861(6) 0.094(5) Uani 1 1 d D . .
H23J H 1.4731 1.3492 0.5098 0.112 Uiso 1 1 calc R . .
C238 C 1.3757(7) 1.4072(7) 0.4630(6) 0.093(5) Uani 1 1 d D . .
H23D H 1.3820 1.3892 0.4270 0.112 Uiso 1 1 calc R . .
C239 C 1.4056(8) 1.4744(8) 0.4934(7) 0.135(6) Uani 1 1 d D . .
H23B H 1.4000 1.4935 0.5296 0.162 Uiso 1 1 calc R . .
H23C H 1.4326 1.5032 0.4791 0.162 Uiso 1 1 calc R . .
Br13 Br 0.98985(13) 0.85472(12) 0.58735(8) 0.0885(9) Uani 0.790(3) 1 d PD . .
S13 S 0.63517(17) 1.06789(14) 0.57489(11) 0.0472(8) Uani 1 1 d DU . .
O25 O 0.5707(4) 1.0958(3) 0.5847(3) 0.059(2) Uani 1 1 d DU . .
O26 O 0.6692(4) 1.0646(3) 0.5305(3) 0.0497(19) Uani 1 1 d DU . .
N25 N 0.7065(5) 1.1158(4) 0.6289(3) 0.059(3) Uani 1 1 d DU . .
H25I H 0.7000 1.1479 0.6575 0.071 Uiso 1 1 calc R . .
N26 N 0.7784(5) 1.1019(4) 0.6260(4) 0.059(3) Uani 1 1 d DU . .
C241 C 0.5994(7) 0.9847(5) 0.5689(4) 0.053(3) Uani 1 1 d D . .
C242 C 0.5344(7) 0.9651(6) 0.5891(4) 0.073(4) Uani 1 1 d D . .
H24D H 0.5125 0.9980 0.6109 0.088 Uiso 1 1 calc R . .
C243 C 0.5003(8) 0.8960(6) 0.5776(4) 0.077(4) Uani 1 1 d D . .
H24E H 0.4548 0.8821 0.5910 0.093 Uiso 1 1 calc R . .
C244 C 0.5335(8) 0.8488(6) 0.5468(5) 0.089(4) Uani 1 1 d D . .
C245 C 0.6063(9) 0.8736(7) 0.5317(5) 0.120(6) Uani 1 1 d D . .
H24F H 0.6348 0.8430 0.5158 0.144 Uiso 1 1 calc R . .
C246 C 0.6353(8) 0.9373(6) 0.5391(4) 0.080(4) Uani 1 1 d D . .
H24G H 0.6796 0.9508 0.5245 0.096 Uiso 1 1 calc R . .
C247 C 0.4912(10) 0.7721(6) 0.5278(6) 0.167(8) Uani 1 1 d D . .
H24A H 0.4935 0.7467 0.4904 0.250 Uiso 1 1 calc R . .
H24B H 0.4346 0.7641 0.5305 0.250 Uiso 1 1 calc R . .
H24C H 0.5186 0.7568 0.5504 0.250 Uiso 1 1 calc R . .
C248 C 0.8291(7) 1.1294(6) 0.6713(5) 0.058(3) Uani 1 1 d D . .
C249 C 0.8329(6) 1.1714(6) 0.7288(4) 0.072(4) Uani 1 1 d D . .
H24H H 0.7900 1.1505 0.7431 0.086 Uiso 1 1 calc R . .
H24I H 0.8374 1.2194 0.7382 0.086 Uiso 1 1 calc R . .
C250 C 0.9152(7) 1.1603(6) 0.7407(5) 0.087(4) Uani 1 1 d D . .
H25E H 0.9118 1.1274 0.7559 0.104 Uiso 1 1 calc R . .
H25F H 0.9598 1.2034 0.7636 0.104 Uiso 1 1 calc R . .
C251 C 0.9197(7) 1.1296(7) 0.6800(5) 0.070(4) Uani 1 1 d D . .
C252 C 0.9345(8) 1.0622(8) 0.6552(6) 0.078(4) Uani 1 1 d D . .
C253 C 0.8820(9) 1.0044(8) 0.6516(5) 0.094(5) Uani 1 1 d D . .
H25G H 0.8327 1.0050 0.6629 0.113 Uiso 1 1 calc R . .
C254 C 0.9006(10) 0.9434(7) 0.6311(5) 0.112(5) Uani 1 1 d D . .
H25H H 0.8631 0.9016 0.6261 0.135 Uiso 1 1 calc R . .
C255 C 0.9748(11) 0.9461(10) 0.6186(6) 0.116(6) Uani 1 1 d D . .
C256 C 1.0277(9) 1.0006(10) 0.6257(9) 0.166(10) Uani 1 1 d D . .
H25J H 1.0800 1.0015 0.6192 0.200 Uiso 1 1 calc R . .
C257 C 1.0048(8) 1.0596(9) 0.6435(7) 0.129(7) Uani 1 1 d D . .
H25K H 1.0427 1.1005 0.6475 0.155 Uiso 1 1 calc R . .
C258 C 0.9596(8) 1.1784(8) 0.6602(6) 0.093(5) Uani 1 1 d D . .
H25D H 0.9542 1.1611 0.6224 0.112 Uiso 1 1 calc R . .
C259 C 1.0014(9) 1.2426(10) 0.6893(7) 0.140(7) Uani 1 1 d D . .
H25B H 1.0086 1.2624 0.7273 0.168 Uiso 1 1 calc R . .
H25C H 1.0248 1.2697 0.6726 0.168 Uiso 1 1 calc R . .
Br14 Br 0.60076(16) 0.67713(11) 0.81117(12) 0.0872(10) Uani 0.869(9) 1 d PD . .
S14 S 0.23344(17) 0.87752(13) 0.77396(12) 0.0442(8) Uani 1 1 d DU . .
O27 O 0.1684(4) 0.9047(3) 0.7842(2) 0.0510(19) Uani 1 1 d DU . .
O28 O 0.2710(4) 0.8774(3) 0.7313(3) 0.0523(19) Uani 1 1 d DU . .
N27 N 0.3042(5) 0.9237(3) 0.8294(3) 0.043(2) Uani 1 1 d DU . .
H27M H 0.2961 0.9542 0.8584 0.052 Uiso 1 1 calc R . .
N28 N 0.3771(5) 0.9117(4) 0.8279(3) 0.042(2) Uani 1 1 d DU . .
C261 C 0.2001(6) 0.7951(5) 0.7668(4) 0.039(3) Uani 1 1 d D . .
C262 C 0.1397(6) 0.7747(5) 0.7895(3) 0.043(3) Uani 1 1 d D . .
H26E H 0.1180 0.8074 0.8118 0.052 Uiso 1 1 calc R . .
C263 C 0.1087(6) 0.7068(5) 0.7807(4) 0.051(3) Uani 1 1 d D . .
H26F H 0.0658 0.6933 0.7963 0.061 Uiso 1 1 calc R . .
C264 C 0.1409(7) 0.6610(5) 0.7496(4) 0.061(3) Uani 1 1 d D . .
C265 C 0.2037(6) 0.6803(5) 0.7261(4) 0.058(3) Uani 1 1 d D . .
H26G H 0.2250 0.6476 0.7034 0.070 Uiso 1 1 calc R . .
C266 C 0.2336(6) 0.7471(5) 0.7365(4) 0.057(3) Uani 1 1 d D . .
H26H H 0.2784 0.7612 0.7226 0.068 Uiso 1 1 calc R . .
C267 C 0.1064(8) 0.5851(6) 0.7362(5) 0.111(5) Uani 1 1 d D . .
H26B H 0.0585 0.5776 0.7511 0.167 Uiso 1 1 calc R . .
H26C H 0.1473 0.5717 0.7519 0.167 Uiso 1 1 calc R . .
H26D H 0.0913 0.5574 0.6971 0.167 Uiso 1 1 calc R . .
C268 C 0.4268(6) 0.9392(5) 0.8746(4) 0.047(3) Uani 1 1 d D . .
C269 C 0.4279(6) 0.9837(5) 0.9307(4) 0.064(3) Uani 1 1 d D . .
H26I H 0.3868 0.9626 0.9460 0.077 Uiso 1 1 calc R . .
H26J H 0.4281 1.0300 0.9374 0.077 Uiso 1 1 calc R . .
C270 C 0.5147(6) 0.9786(6) 0.9451(5) 0.080(4) Uani 1 1 d D . .
H27G H 0.5572 1.0236 0.9661 0.096 Uiso 1 1 calc R . .
H27H H 0.5153 0.9483 0.9624 0.096 Uiso 1 1 calc R . .
C271 C 0.5157(6) 0.9450(5) 0.8842(4) 0.052(3) Uani 1 1 d D . .
C272 C 0.5346(6) 0.8795(6) 0.8654(4) 0.049(3) Uani 1 1 d D . .
C273 C 0.4846(6) 0.8217(6) 0.8631(4) 0.059(3) Uani 1 1 d D . .
H27I H 0.4337 0.8218 0.8719 0.070 Uiso 1 1 calc R . .
C274 C 0.5041(7) 0.7620(6) 0.8485(4) 0.064(3) Uani 1 1 d D . .
H27J H 0.4681 0.7229 0.8488 0.077 Uiso 1 1 calc R . .
C275 C 0.5749(8) 0.7600(6) 0.8337(5) 0.065(3) Uani 1 1 d D . .
C276 C 0.6242(7) 0.8142(8) 0.8324(6) 0.097(5) Uani 1 1 d D . .
H27K H 0.6722 0.8121 0.8198 0.116 Uiso 1 1 calc R . .
C277 C 0.6048(7) 0.8743(6) 0.8497(5) 0.076(4) Uani 1 1 d D . .
H27L H 0.6423 0.9136 0.8506 0.092 Uiso 1 1 calc R . .
C278 C 0.5577(7) 0.9886(7) 0.8597(6) 0.089(5) Uani 1 1 d D . .
H27F H 0.5582 0.9649 0.8230 0.107 Uiso 1 1 calc R . .
C279 C 0.5928(7) 1.0532(8) 0.8815(6) 0.115(5) Uani 1 1 d D . .
H27D H 0.5945 1.0801 0.9182 0.139 Uiso 1 1 calc R . .
H27E H 0.6171 1.0743 0.8610 0.139 Uiso 1 1 calc R . .
Br15 Br 0.22947(17) 0.49970(15) 1.02261(17) 0.0915(11) Uani 0.875(9) 1 d PD . .
S15 S -0.16267(18) 0.67118(13) 0.96434(12) 0.0439(8) Uani 1 1 d DU . .
O29 O -0.2285(4) 0.6969(3) 0.9709(3) 0.060(2) Uani 1 1 d DU . .
O30 O -0.1240(4) 0.6665(3) 0.9203(3) 0.057(2) Uani 1 1 d DU . .
N29 N -0.0950(5) 0.7224(4) 1.0199(3) 0.048(2) Uani 1 1 d DU . .
H29L H -0.1046 0.7545 1.0471 0.058 Uiso 1 1 calc R . .
N30 N -0.0201(5) 0.7114(4) 1.0210(3) 0.045(2) Uani 1 1 d DU . .
C281 C -0.1919(6) 0.5910(5) 0.9635(4) 0.040(3) Uani 1 1 d D . .
C282 C -0.2534(7) 0.5725(5) 0.9863(4) 0.055(3) Uani 1 1 d D . .
H28D H -0.2792 0.6044 1.0044 0.066 Uiso 1 1 calc R . .
C283 C -0.2784(8) 0.5085(6) 0.9833(4) 0.082(4) Uani 1 1 d D . .
H28E H -0.3186 0.4978 1.0017 0.099 Uiso 1 1 calc R . .
C284 C -0.2476(8) 0.4604(5) 0.9550(5) 0.085(4) Uani 1 1 d D . .
C285 C -0.1811(8) 0.4786(6) 0.9333(5) 0.096(5) Uani 1 1 d D . .
H28F H -0.1531 0.4475 0.9175 0.115 Uiso 1 1 calc R . .
C286 C -0.1581(7) 0.5425(5) 0.9359(4) 0.060(3) Uani 1 1 d D . .
H28G H -0.1174 0.5538 0.9180 0.072 Uiso 1 1 calc R . .
C287 C -0.2769(10) 0.3860(5) 0.9500(6) 0.168(8) Uani 1 1 d D . .
H28A H -0.3327 0.3750 0.9544 0.252 Uiso 1 1 calc R . .
H28B H -0.2418 0.3833 0.9778 0.252 Uiso 1 1 calc R . .
H28C H -0.2747 0.3535 0.9144 0.252 Uiso 1 1 calc R . .
C288 C 0.0257(7) 0.7418(5) 1.0671(5) 0.056(3) Uani 1 1 d D . .
C289 C 0.0237(7) 0.7873(7) 1.1223(5) 0.100(5) Uani 1 1 d D . .
H28H H -0.0201 0.7667 1.1362 0.120 Uiso 1 1 calc R . .
H28I H 0.0236 0.8331 1.1272 0.120 Uiso 1 1 calc R . .
C290 C 0.1073(7) 0.7858(6) 1.1430(5) 0.096(5) Uani 1 1 d D . .
H29F H 0.1480 0.8317 1.1645 0.116 Uiso 1 1 calc R . .
H29G H 0.1053 0.7572 1.1621 0.116 Uiso 1 1 calc R . .
C291 C 0.1152(7) 0.7508(6) 1.0847(5) 0.065(4) Uani 1 1 d D . .
C292 C 0.1401(6) 0.6877(6) 1.0668(4) 0.050(3) Uani 1 1 d D . .
C293 C 0.0888(7) 0.6238(6) 1.0507(5) 0.087(4) Uani 1 1 d D . .
H29H H 0.0329 0.6177 1.0485 0.105 Uiso 1 1 calc R . .
C294 C 0.1126(8) 0.5675(6) 1.0374(5) 0.084(4) Uani 1 1 d D . .
H29I H 0.0735 0.5235 1.0247 0.101 Uiso 1 1 calc R . .
C295 C 0.1907(9) 0.5745(7) 1.0422(5) 0.072(4) Uani 1 1 d D . .
C296 C 0.2472(8) 0.6409(9) 1.0638(6) 0.108(5) Uani 1 1 d D . .
H29J H 0.3036 0.6481 1.0711 0.130 Uiso 1 1 calc R . .
C297 C 0.2197(7) 0.6943(7) 1.0738(6) 0.093(5) Uani 1 1 d D . .
H29K H 0.2581 0.7386 1.0862 0.112 Uiso 1 1 calc R . .
C298 C 0.1596(7) 0.7954(7) 1.0606(6) 0.094(5) Uani 1 1 d D . .
H29E H 0.1616 0.7709 1.0242 0.113 Uiso 1 1 calc R . .
C299 C 0.1955(7) 0.8619(7) 1.0812(6) 0.120(6) Uani 1 1 d D . .
H29C H 0.1965 0.8905 1.1173 0.144 Uiso 1 1 calc R . .
H29D H 0.2206 0.8812 1.0598 0.144 Uiso 1 1 calc R . .
Br16 Br 1.85718(16) 1.61171(15) 0.13471(19) 0.1162(13) Uani 0.857(8) 1 d PD . .
S16 S 2.15300(16) 1.38846(15) 0.24240(10) 0.0441(8) Uani 1 1 d DU . .
O31 O 2.1736(4) 1.3400(4) 0.2566(2) 0.060(2) Uani 1 1 d DU . .
O32 O 2.2143(4) 1.4384(4) 0.2356(2) 0.054(2) Uani 1 1 d DU . .
N31 N 2.0870(5) 1.3436(4) 0.1859(3) 0.048(2) Uani 1 1 d DU . .
H31J H 2.0668 1.2989 0.1721 0.058 Uiso 1 1 calc R . .
N32 N 2.0638(5) 1.3801(4) 0.1599(3) 0.042(2) Uani 1 1 d DU . .
C301 C 2.1083(3) 1.4328(2) 0.2906(2) 0.036(3) Uani 1 1 d D . .
C302 C 2.0689(4) 1.4027(3) 0.3198(2) 0.052(3) Uani 1 1 d D . .
H30I H 2.0645 1.3570 0.3121 0.062 Uiso 1 1 calc R . .
C303 C 2.0359(4) 1.4394(3) 0.3603(3) 0.071(4) Uani 1 1 d D . .
H30H H 2.0084 1.4187 0.3801 0.085 Uiso 1 1 calc R . .
C304 C 2.0429(5) 1.5064(3) 0.3719(3) 0.056(3) Uani 1 1 d D . .
C305 C 2.0809(5) 1.5359(3) 0.3420(3) 0.070(4) Uani 1 1 d D . .
H30G H 2.0845 1.5814 0.3493 0.083 Uiso 1 1 calc R . .
C306 C 2.1137(5) 1.4992(3) 0.3013(3) 0.050(3) Uani 1 1 d D . .
H30F H 2.1398 1.5195 0.2809 0.060 Uiso 1 1 calc R . .
C307 C 2.0076(7) 1.5481(5) 0.4181(4) 0.129(6) Uani 1 1 d D . .
H30C H 2.0462 1.5944 0.4390 0.194 Uiso 1 1 calc R . .
H30D H 1.9977 1.5257 0.4415 0.194 Uiso 1 1 calc R . .
H30E H 1.9566 1.5506 0.4028 0.194 Uiso 1 1 calc R . .
C308 C 2.0057(6) 1.3444(5) 0.1188(4) 0.038(3) Uani 1 1 d D . .
C309 C 1.9534(6) 1.2701(5) 0.0895(4) 0.069(4) Uani 1 1 d D . .
H30J H 1.9202 1.2538 0.1112 0.083 Uiso 1 1 calc R . .
H30K H 1.9823 1.2384 0.0711 0.083 Uiso 1 1 calc R . .
C310 C 1.9078(7) 1.2926(5) 0.0523(4) 0.080(4) Uani 1 1 d D . .
H31H H 1.9047 1.2658 0.0136 0.096 Uiso 1 1 calc R . .
H31I H 1.8536 1.2938 0.0587 0.096 Uiso 1 1 calc R . .
C311 C 1.9724(5) 1.3634(5) 0.0776(3) 0.051(3) Uani 1 1 d D . .
C312 C 1.9438(3) 1.4238(3) 0.0918(2) 0.042(3) Uani 1 1 d D . .
C313 C 1.9258(5) 1.4537(4) 0.1410(3) 0.081(4) Uani 1 1 d D . .
H31G H 1.9316 1.4361 0.1662 0.098 Uiso 1 1 calc R . .
C314 C 1.8996(6) 1.5091(4) 0.1537(3) 0.099(5) Uani 1 1 d D . .
H31F H 1.8873 1.5299 0.1878 0.119 Uiso 1 1 calc R . .
C315 C 1.8911(5) 1.5345(4) 0.1172(2) 0.090(5) Uani 1 1 d D . .
C316 C 1.9079(6) 1.5040(4) 0.0677(3) 0.111(6) Uani 1 1 d D . .
H31E H 1.9013 1.5211 0.0423 0.133 Uiso 1 1 calc R . .
C317 C 1.9344(6) 1.4488(4) 0.0551(3) 0.101(5) Uani 1 1 d D . .
H31D H 1.9462 1.4278 0.0209 0.121 Uiso 1 1 calc R . .
C318 C 2.0418(8) 1.3713(6) 0.0483(4) 0.088(5) Uani 1 1 d D . .
H31C H 2.0823 1.4150 0.0641 0.106 Uiso 1 1 calc R . .
C319 C 2.0522(9) 1.3243(7) 0.0031(5) 0.106(5) Uani 1 1 d D . .
H31A H 2.0138 1.2797 -0.0147 0.127 Uiso 1 1 calc R . .
H31B H 2.0979 1.3359 -0.0109 0.127 Uiso 1 1 calc R . .
Br17 Br 1.49040(12) 1.44071(11) 0.36232(14) 0.0885(10) Uani 0.849(6) 1 d PD . .
S17 S 1.77358(17) 1.20320(14) 0.44828(10) 0.0424(8) Uani 1 1 d DU . .
O33 O 1.7949(4) 1.1530(3) 0.4597(2) 0.0535(19) Uani 1 1 d DU . .
O34 O 1.8350(4) 1.2570(3) 0.4449(2) 0.0487(18) Uani 1 1 d DU . .
N33 N 1.7112(4) 1.1596(4) 0.3901(3) 0.041(2) Uani 1 1 d DU . .
H33K H 1.6920 1.1147 0.3747 0.049 Uiso 1 1 calc R . .
N34 N 1.6900(5) 1.1978(4) 0.3662(3) 0.045(2) Uani 1 1 d DU . .
C321 C 1.7207(6) 1.2415(5) 0.4958(4) 0.048(3) Uani 1 1 d D . .
C322 C 1.6800(7) 1.2051(5) 0.5203(4) 0.058(3) Uani 1 1 d D . .
H32G H 1.6788 1.1594 0.5100 0.070 Uiso 1 1 calc R . .
C323 C 1.6414(7) 1.2343(6) 0.5593(5) 0.096(5) Uani 1 1 d D . .
H32F H 1.6108 1.2081 0.5745 0.116 Uiso 1 1 calc R . .
C324 C 1.6473(8) 1.3035(6) 0.5770(5) 0.097(5) Uani 1 1 d D . .
C325 C 1.6844(8) 1.3359(5) 0.5475(6) 0.130(7) Uani 1 1 d D . .
H32E H 1.6817 1.3799 0.5546 0.155 Uiso 1 1 calc R . .
C326 C 1.7241(8) 1.3069(6) 0.5090(5) 0.093(5) Uani 1 1 d D . .
H32D H 1.7528 1.3317 0.4922 0.112 Uiso 1 1 calc R . .
C327 C 1.6075(9) 1.3382(6) 0.6207(6) 0.172(9) Uani 1 1 d D . .
H32A H 1.6448 1.3838 0.6455 0.259 Uiso 1 1 calc R . .
H32B H 1.5935 1.3112 0.6404 0.259 Uiso 1 1 calc R . .
H32C H 1.5582 1.3423 0.6046 0.259 Uiso 1 1 calc R . .
C328 C 1.6365(8) 1.1648(6) 0.3238(5) 0.057(3) Uani 1 1 d D . .
C329 C 1.5793(7) 1.0906(6) 0.2915(4) 0.069(4) Uani 1 1 d D . .
H32H H 1.5471 1.0729 0.3129 0.083 Uiso 1 1 calc R . .
H32I H 1.6057 1.0582 0.2704 0.083 Uiso 1 1 calc R . .
C330 C 1.5331(8) 1.1169(6) 0.2583(5) 0.087(4) Uani 1 1 d D . .
H33I H 1.5252 1.0905 0.2190 0.105 Uiso 1 1 calc R . .
H33J H 1.4813 1.1209 0.2679 0.105 Uiso 1 1 calc R . .
C331 C 1.6018(7) 1.1857(6) 0.2824(4) 0.060(3) Uani 1 1 d D . .
C332 C 1.5769(7) 1.2479(6) 0.3024(5) 0.062(3) Uani 1 1 d D . .
C333 C 1.5454(8) 1.2669(6) 0.3456(5) 0.085(4) Uani 1 1 d D . .
H33H H 1.5416 1.2406 0.3650 0.102 Uiso 1 1 calc R . .
C334 C 1.5181(8) 1.3220(7) 0.3640(5) 0.087(4) Uani 1 1 d D . .
H33G H 1.4954 1.3328 0.3948 0.105 Uiso 1 1 calc R . .
C335 C 1.5241(8) 1.3599(6) 0.3376(6) 0.089(4) Uani 1 1 d D . .
C336 C 1.5607(10) 1.3492(8) 0.2962(6) 0.118(6) Uani 1 1 d D . .
H33F H 1.5662 1.3783 0.2791 0.141 Uiso 1 1 calc R . .
C337 C 1.5907(10) 1.2940(8) 0.2788(5) 0.121(6) Uani 1 1 d D . .
H33E H 1.6202 1.2873 0.2513 0.145 Uiso 1 1 calc R . .
C338 C 1.6698(8) 1.1939(7) 0.2513(5) 0.082(4) Uani 1 1 d D . .
H33D H 1.7128 1.2361 0.2673 0.099 Uiso 1 1 calc R . .
C339 C 1.6727(8) 1.1476(7) 0.2052(5) 0.100(5) Uani 1 1 d D . .
H33B H 1.6310 1.1047 0.1877 0.120 Uiso 1 1 calc R . .
H33C H 1.7167 1.1570 0.1891 0.120 Uiso 1 1 calc R . .
Br18 Br 1.11471(14) 1.26154(11) 0.57299(10) 0.1046(9) Uani 0.842(4) 1 d PD . .
S18 S 1.36043(16) 1.00728(13) 0.64564(10) 0.0355(7) Uani 1 1 d DU . .
O35 O 1.3791(4) 0.9601(3) 0.6623(2) 0.0466(18) Uani 1 1 d DU . .
O36 O 1.4247(3) 1.0631(3) 0.6474(2) 0.0403(17) Uani 1 1 d DU . .
N35 N 1.3104(4) 0.9615(4) 0.5834(3) 0.037(2) Uani 1 1 d DU . .
H35J H 1.2974 0.9168 0.5672 0.044 Uiso 1 1 calc R . .
N36 N 1.2895(5) 0.9986(4) 0.5575(4) 0.048(2) Uani 1 1 d DU . .
C341 C 1.2946(6) 1.0409(5) 0.6824(4) 0.040(3) Uani 1 1 d D . .
C342 C 1.2489(7) 1.0059(5) 0.7063(4) 0.058(3) Uani 1 1 d D . .
H34H H 1.2544 0.9641 0.7033 0.070 Uiso 1 1 calc R . .
C343 C 1.1951(8) 1.0324(6) 0.7345(5) 0.107(6) Uani 1 1 d D . .
H34G H 1.1658 1.0097 0.7524 0.129 Uiso 1 1 calc R . .
C344 C 1.1838(9) 1.0927(6) 0.7367(5) 0.106(6) Uani 1 1 d D . .
C345 C 1.2257(6) 1.1244(5) 0.7088(4) 0.059(3) Uani 1 1 d D . .
H34F H 1.2149 1.1623 0.7065 0.071 Uiso 1 1 calc R . .
C346 C 1.2827(6) 1.0995(5) 0.6846(4) 0.068(4) Uani 1 1 d D . .
H34E H 1.3151 1.1237 0.6688 0.082 Uiso 1 1 calc R . .
C347 C 1.1263(9) 1.1222(7) 0.7695(7) 0.186(9) Uani 1 1 d D . .
H34B H 1.0736 1.0867 0.7585 0.280 Uiso 1 1 calc R . .
H34C H 1.1197 1.1602 0.7631 0.280 Uiso 1 1 calc R . .
H34D H 1.1488 1.1387 0.8078 0.280 Uiso 1 1 calc R . .
C348 C 1.2291(7) 0.9682(6) 0.5188(5) 0.050(3) Uani 1 1 d D . .
C349 C 1.1650(7) 0.9002(6) 0.4917(4) 0.075(4) Uani 1 1 d D . .
H34I H 1.1334 0.8882 0.5159 0.090 Uiso 1 1 calc R . .
H34J H 1.1839 0.8625 0.4697 0.090 Uiso 1 1 calc R . .
C350 C 1.1241(8) 0.9288(6) 0.4596(5) 0.090(4) Uani 1 1 d D . .
H35H H 1.1126 0.9007 0.4202 0.108 Uiso 1 1 calc R . .
H35I H 1.0749 0.9379 0.4708 0.108 Uiso 1 1 calc R . .
C351 C 1.1968(8) 0.9926(6) 0.4803(4) 0.064(4) Uani 1 1 d D . .
C352 C 1.1800(7) 1.0588(6) 0.5043(5) 0.073(4) Uani 1 1 d D . .
C353 C 1.1544(7) 1.0809(6) 0.5500(5) 0.072(4) Uani 1 1 d D . .
H35G H 1.1499 1.0548 0.5696 0.086 Uiso 1 1 calc R . .
C354 C 1.1342(8) 1.1400(6) 0.5700(6) 0.092(5) Uani 1 1 d D . .
H35F H 1.1154 1.1515 0.6023 0.110 Uiso 1 1 calc R . .
C355 C 1.1392(9) 1.1806(7) 0.5480(5) 0.090(5) Uani 1 1 d D . .
C356 C 1.1700(10) 1.1636(7) 0.5017(5) 0.121(6) Uani 1 1 d D . .
H35E H 1.1750 1.1924 0.4844 0.146 Uiso 1 1 calc R . .
C357 C 1.1942(9) 1.1047(7) 0.4797(5) 0.111(5) Uani 1 1 d D . .
H35D H 1.2189 1.0957 0.4499 0.133 Uiso 1 1 calc R . .
C358 C 1.2620(9) 0.9940(7) 0.4446(5) 0.100(5) Uani 1 1 d D . .
H35C H 1.3089 1.0333 0.4583 0.120 Uiso 1 1 calc R . .
C359 C 1.2546(10) 0.9450(9) 0.3982(6) 0.151(7) Uani 1 1 d D . .
H35A H 1.2082 0.9052 0.3835 0.181 Uiso 1 1 calc R . .
H35B H 1.2955 0.9487 0.3787 0.181 Uiso 1 1 calc R . .
Br19 Br 0.66706(11) 1.02010(9) 0.73560(10) 0.0792(9) Uani 0.838(4) 1 d PD . .
S19 S 0.95566(15) 0.80275(13) 0.84434(10) 0.0319(7) Uani 1 1 d DU . .
O37 O 0.9780(4) 0.7577(3) 0.8624(2) 0.0394(17) Uani 1 1 d DU . .
O38 O 1.0157(3) 0.8578(3) 0.8431(2) 0.0381(17) Uani 1 1 d DU . .
N37 N 0.9023(4) 0.7536(3) 0.7833(3) 0.0283(19) Uani 1 1 d DU . .
H37K H 0.8909 0.7089 0.7685 0.034 Uiso 1 1 calc R . .
N38 N 0.8754(5) 0.7871(4) 0.7557(3) 0.034(2) Uani 1 1 d DU . .
C361 C 0.8905(5) 0.8376(4) 0.8823(3) 0.031(2) Uani 1 1 d D . .
C362 C 0.8448(6) 0.8002(5) 0.9045(4) 0.057(3) Uani 1 1 d D . .
H36H H 0.8498 0.7576 0.9000 0.068 Uiso 1 1 calc R . .
C363 C 0.7927(7) 0.8258(6) 0.9331(4) 0.073(4) Uani 1 1 d D . .
H36G H 0.7614 0.8010 0.9490 0.087 Uiso 1 1 calc R . .
C364 C 0.7847(7) 0.8886(6) 0.9395(4) 0.068(4) Uani 1 1 d D . .
C365 C 0.8296(7) 0.9243(5) 0.9170(4) 0.062(3) Uani 1 1 d D . .
H36F H 0.8248 0.9669 0.9213 0.074 Uiso 1 1 calc R . .
C366 C 0.8822(6) 0.8980(5) 0.8877(4) 0.049(3) Uani 1 1 d D . .
H36E H 0.9128 0.9223 0.8713 0.059 Uiso 1 1 calc R . .
C367 C 0.7290(8) 0.9187(6) 0.9738(5) 0.126(6) Uani 1 1 d D . .
H36B H 0.6809 0.8818 0.9693 0.189 Uiso 1 1 calc R . .
H36C H 0.7127 0.9500 0.9624 0.189 Uiso 1 1 calc R . .
H36D H 0.7578 0.9436 1.0117 0.189 Uiso 1 1 calc R . .
C368 C 0.8117(6) 0.7513(5) 0.7198(4) 0.038(3) Uani 1 1 d D . .
C369 C 0.7521(6) 0.6806(5) 0.6986(4) 0.058(3) Uani 1 1 d D . .
H36I H 0.7257 0.6714 0.7258 0.069 Uiso 1 1 calc R . .
H36J H 0.7731 0.6436 0.6781 0.069 Uiso 1 1 calc R . .
C370 C 0.7013(7) 0.7009(6) 0.6632(5) 0.088(4) Uani 1 1 d D . .
H37I H 0.6865 0.6683 0.6246 0.105 Uiso 1 1 calc R . .
H37J H 0.6528 0.7096 0.6760 0.105 Uiso 1 1 calc R . .
C371 C 0.7712(7) 0.7665(6) 0.6773(4) 0.056(3) Uani 1 1 d D . .
C372 C 0.7477(6) 0.8273(6) 0.6947(5) 0.058(3) Uani 1 1 d D . .
C373 C 0.7564(6) 0.8734(5) 0.7469(5) 0.067(4) Uani 1 1 d D . .
H37H H 0.7808 0.8660 0.7749 0.081 Uiso 1 1 calc R . .
C374 C 0.7308(7) 0.9314(6) 0.7612(5) 0.069(4) Uani 1 1 d D . .
H37G H 0.7354 0.9613 0.7977 0.083 Uiso 1 1 calc R . .
C375 C 0.6994(6) 0.9428(5) 0.7205(6) 0.060(3) Uani 1 1 d D . .
C376 C 0.6846(8) 0.8970(7) 0.6645(6) 0.100(5) Uani 1 1 d D . .
H37F H 0.6598 0.9047 0.6368 0.120 Uiso 1 1 calc R . .
C377 C 0.7096(8) 0.8401(7) 0.6542(6) 0.099(5) Uani 1 1 d D . .
H37E H 0.7005 0.8078 0.6177 0.119 Uiso 1 1 calc R . .
C378 C 0.8288(9) 0.7642(7) 0.6396(5) 0.092(5) Uani 1 1 d D . .
H37D H 0.8741 0.8040 0.6502 0.111 Uiso 1 1 calc R . .
C379 C 0.8208(10) 0.7110(8) 0.5929(5) 0.135(7) Uani 1 1 d D . .
H37B H 0.7764 0.6702 0.5808 0.162 Uiso 1 1 calc R . .
H37C H 0.8597 0.7139 0.5719 0.162 Uiso 1 1 calc R . .
Br20 Br 0.26412(11) 0.81691(10) 0.93491(15) 0.0823(11) Uani 0.886(7) 1 d PD . .
S20 S 0.54743(19) 0.59175(17) 1.04353(11) 0.0572(9) Uani 1 1 d DU . .
O39 O 0.5690(5) 0.5453(4) 1.0592(2) 0.075(2) Uani 1 1 d DU . .
O40 O 0.6087(4) 0.6429(4) 1.0373(3) 0.073(2) Uani 1 1 d DU . .
N39 N 0.4843(5) 0.5428(4) 0.9850(3) 0.075(3) Uani 1 1 d DU . .
H39L H 0.4670 0.4980 0.9714 0.090 Uiso 1 1 calc R . .
N40 N 0.4601(5) 0.5776(4) 0.9586(3) 0.052(3) Uani 1 1 d DU . .
C381 C 0.4954(5) 0.6337(5) 1.0893(4) 0.042(3) Uani 1 1 d D . .
C382 C 0.4527(6) 0.6015(5) 1.1168(5) 0.065(3) Uani 1 1 d D . .
H38H H 0.4488 0.5558 1.1090 0.077 Uiso 1 1 calc R . .
C383 C 0.4166(8) 0.6365(7) 1.1550(6) 0.124(6) Uani 1 1 d D . .
H38G H 0.3857 0.6147 1.1729 0.149 Uiso 1 1 calc R . .
C384 C 0.4256(10) 0.7048(7) 1.1676(7) 0.138(7) Uani 1 1 d D . .
C385 C 0.4613(8) 0.7346(6) 1.1370(6) 0.114(6) Uani 1 1 d D . .
H38F H 0.4598 0.7781 1.1416 0.136 Uiso 1 1 calc R . .
C386 C 0.4991(7) 0.6989(6) 1.0993(4) 0.070(4) Uani 1 1 d D . .
H38E H 0.5279 0.7199 1.0802 0.084 Uiso 1 1 calc R . .
C387 C 0.3889(13) 0.7443(9) 1.2115(8) 0.250(13) Uani 1 1 d D . .
H38B H 0.4293 0.7885 1.2360 0.375 Uiso 1 1 calc R . .
H38C H 0.3710 0.7184 1.2314 0.375 Uiso 1 1 calc R . .
H38D H 0.3424 0.7518 1.1954 0.375 Uiso 1 1 calc R . .
C388 C 0.3970(7) 0.5420(5) 0.9198(4) 0.047(3) Uani 1 1 d D . .
C389 C 0.3404(6) 0.4697(5) 0.8946(4) 0.055(3) Uani 1 1 d D . .
H38I H 0.3090 0.4577 0.9188 0.067 Uiso 1 1 calc R . .
H38J H 0.3655 0.4349 0.8760 0.067 Uiso 1 1 calc R . .
C390 C 0.2952(7) 0.4909(5) 0.8574(4) 0.063(3) Uani 1 1 d D . .
H39J H 0.2870 0.4604 0.8187 0.075 Uiso 1 1 calc R . .
H39K H 0.2435 0.4965 0.8661 0.075 Uiso 1 1 calc R . .
C391 C 0.3638(6) 0.5590(5) 0.8772(4) 0.045(3) Uani 1 1 d D . .
C392 C 0.3402(6) 0.6229(5) 0.8936(4) 0.043(3) Uani 1 1 d D . .
C393 C 0.3379(7) 0.6610(5) 0.9452(4) 0.067(4) Uani 1 1 d D . .
H39I H 0.3518 0.6480 0.9724 0.081 Uiso 1 1 calc R . .
C394 C 0.3149(7) 0.7198(6) 0.9584(5) 0.084(4) Uani 1 1 d D . .
H39H H 0.3152 0.7479 0.9946 0.101 Uiso 1 1 calc R . .
C395 C 0.2916(7) 0.7363(5) 0.9171(6) 0.064(4) Uani 1 1 d D . .
C396 C 0.2869(6) 0.6953(6) 0.8645(5) 0.067(3) Uani 1 1 d D . .
H39G H 0.2680 0.7051 0.8365 0.081 Uiso 1 1 calc R . .
C397 C 0.3111(6) 0.6388(5) 0.8539(4) 0.058(3) Uani 1 1 d D . .
H39F H 0.3075 0.6091 0.8175 0.070 Uiso 1 1 calc R . .
C398 C 0.4237(7) 0.5595(5) 0.8436(4) 0.059(3) Uani 1 1 d D . .
H39E H 0.4685 0.6005 0.8584 0.071 Uiso 1 1 calc R . .
C399 C 0.4262(9) 0.5115(6) 0.7951(5) 0.112(5) Uani 1 1 d D . .
H39C H 0.3838 0.4689 0.7773 0.134 Uiso 1 1 calc R . .
H39D H 0.4703 0.5208 0.7791 0.134 Uiso 1 1 calc R . .

loop_
_atom_site_aniso_label
_atom_site_aniso_U_11
_atom_site_aniso_U_22
_atom_site_aniso_U_33
_atom_site_aniso_U_23
_atom_site_aniso_U_13
_atom_site_aniso_U_12
Br1 0.0887(10) 0.0475(8) 0.0787(9) 0.0337(7) 0.0298(8) 0.0243(7)
S1 0.155(4) 0.073(3) 0.041(2) 0.0118(19) -0.005(2) 0.084(3)
O1 0.173(8) 0.081(6) 0.056(5) 0.019(5) -0.010(5) 0.093(6)
O2 0.262(12) 0.117(7) 0.043(5) 0.024(5) 0.012(6) 0.155(8)
N1 0.120(9) 0.034(6) 0.050(6) 0.020(5) 0.033(6) 0.057(6)
N2 0.109(9) 0.061(7) 0.022(5) 0.014(5) 0.011(5) 0.055(7)
C1 0.070(9) 0.084(10) 0.065(9) 0.031(8) -0.023(7) 0.045(8)
C2 0.069(10) 0.046(8) 0.079(10) -0.030(7) -0.025(8) 0.050(8)
C3 0.054(9) 0.048(9) 0.113(12) -0.018(8) -0.003(8) 0.021(8)
C4 0.042(8) 0.068(10) 0.133(13) 0.010(9) 0.027(8) 0.027(8)
C5 0.046(8) 0.034(8) 0.141(13) 0.010(8) 0.012(8) 0.003(7)
C6 0.092(11) 0.028(7) 0.073(9) -0.007(7) -0.025(8) 0.043(7)
C7 0.111(13) 0.050(9) 0.235(19) -0.007(11) 0.088(13) 0.018(9)
C8 0.097(10) 0.053(8) 0.036(7) 0.030(7) 0.038(7) 0.058(9)
C9 0.086(9) 0.047(8) 0.064(8) 0.033(7) 0.041(7) 0.042(7)
C10 0.055(9) 0.104(11) 0.154(13) 0.097(11) 0.002(9) 0.019(9)
C11 0.063(8) 0.062(8) 0.071(8) 0.056(7) 0.037(7) 0.039(7)
C12 0.041(7) 0.066(8) 0.048(7) 0.032(6) 0.023(6) 0.039(7)
C13 0.075(9) 0.043(7) 0.032(7) 0.013(6) 0.000(6) 0.026(7)
C14 0.060(8) 0.037(7) 0.057(8) 0.011(6) -0.012(6) 0.007(6)
C15 0.075(8) 0.036(7) 0.029(6) 0.017(5) 0.025(6) 0.029(6)
C16 0.042(7) 0.048(7) 0.048(7) 0.032(6) 0.000(6) 0.018(6)
C17 0.048(7) 0.066(8) 0.073(8) 0.035(7) 0.030(6) 0.044(7)
C18 0.070(10) 0.074(10) 0.170(15) 0.074(10) 0.064(10) 0.059(9)
C19 0.145(15) 0.043(9) 0.118(12) 0.036(8) 0.004(11) 0.026(10)
Br2 0.1061(11) 0.0610(9) 0.0982(10) 0.0485(8) 0.0513(9) 0.0440(8)
S2 0.096(3) 0.056(2) 0.043(2) 0.0212(17) 0.0091(18) 0.053(2)
O3 0.095(6) 0.048(5) 0.066(5) 0.029(4) 0.013(4) 0.043(4)
O4 0.188(9) 0.084(6) 0.032(5) 0.019(4) 0.005(5) 0.093(6)
N3 0.083(7) 0.020(5) 0.079(7) 0.025(5) 0.039(6) 0.038(5)
N4 0.103(8) 0.057(7) 0.035(6) 0.022(5) 0.030(6) 0.050(7)
C21 0.039(7) 0.050(7) 0.030(6) 0.012(6) 0.001(5) 0.016(6)
C22 0.050(7) 0.034(7) 0.024(6) -0.006(5) -0.002(5) 0.023(6)
C23 0.045(7) 0.037(8) 0.062(8) 0.003(6) 0.013(6) 0.006(6)
C24 0.066(9) 0.033(8) 0.064(8) -0.008(7) 0.011(7) 0.016(7)
C25 0.057(8) 0.031(7) 0.087(10) 0.003(7) 0.004(7) 0.018(6)
C26 0.075(9) 0.039(8) 0.030(7) 0.000(6) 0.001(6) 0.036(7)
C27 0.075(9) 0.086(10) 0.133(12) 0.045(9) 0.069(9) 0.014(8)
C28 0.050(8) 0.044(8) 0.044(8) 0.014(6) 0.015(6) 0.019(7)
C29 0.062(8) 0.061(8) 0.083(9) 0.054(8) 0.043(7) 0.036(7)
C30 0.082(9) 0.081(10) 0.098(10) 0.064(9) 0.036(8) 0.044(8)
C31 0.058(7) 0.045(7) 0.059(7) 0.028(6) 0.020(6) 0.032(6)
C32 0.060(6) 0.051(7) 0.064(8) 0.037(6) 0.036(6) 0.053(5)
C33 0.077(7) 0.036(7) 0.054(8) 0.020(6) 0.011(6) 0.026(6)
C34 0.054(7) 0.033(6) 0.050(7) 0.004(5) -0.004(6) 0.009(5)
C35 0.075(7) 0.053(7) 0.045(7) 0.022(6) 0.024(6) 0.039(6)
C36 0.063(7) 0.087(10) 0.096(10) 0.070(8) 0.037(7) 0.050(7)
C37 0.067(7) 0.104(10) 0.109(10) 0.081(8) 0.058(7) 0.066(7)
C38 0.104(11) 0.052(8) 0.104(10) 0.052(7) 0.069(8) 0.059(8)
Br3 0.1285(12) 0.0474(8) 0.0963(11) 0.0453(8) 0.0626(9) 0.0346(8)
S3 0.076(2) 0.0426(19) 0.0439(19) 0.0238(15) 0.0221(17) 0.0343(17)
O5 0.068(5) 0.035(4) 0.072(5) 0.029(4) 0.017(4) 0.031(4)
O6 0.119(7) 0.071(5) 0.055(5) 0.043(4) 0.030(5) 0.064(5)
N5 0.031(5) 0.018(5) 0.065(6) 0.024(4) 0.002(4) -0.001(4)
N6 0.068(7) 0.035(6) 0.059(6) 0.025(5) 0.029(5) 0.035(5)
C41 0.043(7) 0.031(7) 0.047(7) 0.016(5) 0.028(5) 0.017(6)
C42 0.031(7) 0.021(6) 0.057(7) -0.009(6) 0.003(6) 0.006(5)
C43 0.034(7) 0.029(7) 0.061(8) -0.004(6) 0.006(6) 0.000(6)
C44 0.063(8) 0.043(8) 0.063(8) 0.013(7) 0.033(7) 0.011(7)
C45 0.076(9) 0.044(8) 0.079(9) -0.003(7) 0.030(8) 0.020(7)
C46 0.066(8) 0.037(7) 0.042(7) 0.014(6) 0.025(6) 0.017(6)
C47 0.072(10) 0.078(10) 0.113(11) 0.016(9) 0.014(9) 0.002(8)
C48 0.030(7) 0.040(7) 0.056(8) 0.022(6) 0.018(6) 0.015(6)
C49 0.048(7) 0.042(7) 0.060(8) 0.016(6) 0.017(6) 0.011(6)
C50 0.047(7) 0.058(8) 0.113(11) 0.054(8) 0.015(7) 0.008(7)
C51 0.028(6) 0.038(7) 0.058(7) 0.024(6) 0.006(6) 0.008(6)
C52 0.037(7) 0.032(7) 0.035(6) 0.022(6) 0.006(5) 0.009(6)
C53 0.075(9) 0.009(6) 0.037(7) 0.007(5) 0.008(6) 0.003(6)
C54 0.055(7) 0.034(7) 0.034(7) 0.011(5) 0.011(6) 0.016(6)
C55 0.062(8) 0.029(7) 0.049(7) 0.025(6) 0.028(7) 0.007(7)
C56 0.072(10) 0.041(8) 0.063(8) 0.027(7) -0.003(7) 0.015(7)
C57 0.052(8) 0.047(8) 0.099(10) 0.031(8) -0.012(7) 0.027(7)
C58 0.064(9) 0.033(7) 0.073(9) 0.010(7) 0.024(8) -0.002(6)
C59 0.062(9) 0.073(10) 0.100(12) -0.008(9) 0.023(9) 0.018(8)
Br4 0.1188(12) 0.0649(9) 0.0716(9) 0.0340(8) 0.0308(8) 0.0420(9)
S4 0.0522(19) 0.0327(17) 0.0487(19) 0.0176(15) 0.0080(16) 0.0186(15)
O7 0.048(4) 0.031(4) 0.092(6) 0.023(4) 0.010(4) 0.018(4)
O8 0.076(5) 0.056(5) 0.049(5) 0.025(4) 0.019(4) 0.041(4)
N7 0.025(5) 0.034(5) 0.049(5) 0.018(4) -0.002(4) 0.010(4)
N8 0.042(6) 0.051(6) 0.057(6) 0.033(5) 0.014(5) 0.031(5)
C61 0.038(7) 0.026(7) 0.046(7) 0.008(6) -0.018(6) 0.005(6)
C62 0.046(7) 0.025(6) 0.042(7) 0.008(6) 0.000(6) 0.014(6)
C63 0.023(6) 0.029(7) 0.061(8) 0.002(6) 0.003(6) 0.001(6)
C64 0.026(7) 0.037(8) 0.067(8) 0.018(7) -0.002(6) 0.001(6)
C65 0.048(8) 0.031(7) 0.055(8) 0.005(6) -0.013(6) 0.004(6)
C66 0.055(8) 0.031(7) 0.066(8) 0.004(6) 0.026(7) 0.014(6)
C67 0.069(9) 0.068(9) 0.074(9) 0.019(7) 0.004(7) 0.011(7)
C68 0.060(9) 0.095(10) 0.055(8) 0.054(8) 0.044(7) 0.049(9)
C69 0.052(8) 0.102(11) 0.078(9) 0.061(9) -0.006(7) 0.009(8)
C70 0.057(9) 0.130(13) 0.111(12) 0.087(12) -0.020(8) -0.026(9)
C71 0.056(9) 0.090(10) 0.090(11) 0.064(9) 0.034(8) 0.037(8)
C72 0.039(8) 0.098(11) 0.040(7) 0.033(8) 0.002(6) 0.043(8)
C73 0.121(13) 0.068(9) 0.028(7) 0.036(7) 0.041(8) 0.064(9)
C74 0.100(10) 0.045(8) 0.037(7) 0.010(6) 0.006(7) 0.050(8)
C75 0.070(9) 0.039(7) 0.066(9) 0.029(7) 0.026(7) 0.022(7)
C76 0.069(10) 0.084(10) 0.071(9) 0.060(8) 0.011(8) 0.016(8)
C77 0.044(8) 0.125(13) 0.074(10) 0.052(9) -0.009(7) 0.027(9)
Br5 0.1014(11) 0.0507(8) 0.0808(10) 0.0362(7) 0.0318(8) 0.0213(8)
S5 0.064(2) 0.0346(17) 0.0426(19) 0.0204(15) 0.0023(16) 0.0201(16)
O9 0.061(5) 0.045(5) 0.070(5) 0.034(4) 0.005(4) 0.021(4)
O10 0.108(6) 0.066(5) 0.048(5) 0.027(4) 0.012(4) 0.037(5)
N9 0.046(6) 0.032(5) 0.062(6) 0.035(5) 0.014(5) 0.010(5)
N10 0.059(7) 0.037(6) 0.054(6) 0.029(5) 0.025(5) 0.018(5)
C81 0.030(6) 0.025(6) 0.047(7) 0.019(5) 0.007(5) 0.001(5)
C82 0.034(7) 0.020(6) 0.060(8) 0.008(6) -0.001(6) 0.004(6)
C83 0.032(7) 0.035(8) 0.087(9) 0.000(7) 0.002(7) 0.001(6)
C84 0.040(7) 0.061(9) 0.071(9) 0.029(7) 0.012(7) 0.013(7)
C85 0.033(7) 0.025(6) 0.076(8) 0.003(6) -0.003(6) -0.001(6)
C86 0.047(7) 0.020(6) 0.047(7) 0.010(5) 0.001(6) 0.007(6)
C87 0.098(11) 0.077(10) 0.090(10) 0.015(8) 0.014(9) -0.007(9)
C88 0.039(8) 0.092(11) 0.099(11) 0.080(10) 0.033(8) 0.018(8)
C89 0.042(7) 0.073(9) 0.090(9) 0.050(8) 0.010(7) 0.001(7)
C90 0.041(8) 0.108(12) 0.25(2) 0.133(14) -0.009(11) -0.001(9)
C91 0.041(8) 0.105(11) 0.132(12) 0.105(10) 0.044(8) 0.041(8)
C92 0.070(9) 0.056(8) 0.050(7) 0.042(7) 0.031(7) 0.040(8)
C93 0.054(8) 0.039(7) 0.038(7) 0.017(6) -0.006(6) 0.009(7)
C94 0.061(8) 0.037(7) 0.041(7) 0.001(6) 0.003(6) 0.023(7)
C95 0.067(9) 0.055(8) 0.043(7) 0.031(7) 0.033(7) 0.028(7)
C96 0.067(9) 0.062(9) 0.067(9) 0.044(7) 0.003(7) 0.025(8)
C97 0.038(7) 0.080(9) 0.075(9) 0.051(8) 0.002(6) 0.018(7)
C98 0.102(13) 0.28(3) 0.143(17) 0.185(19) 0.055(13) 0.086(17)
C99 0.37(3) 0.067(13) 0.123(18) 0.012(12) 0.09(2) -0.009(16)
Br6 0.0593(8) 0.0526(8) 0.0696(9) 0.0205(7) 0.0362(7) 0.0243(7)
S6 0.0394(18) 0.0348(19) 0.076(2) 0.0068(17) 0.0003(17) 0.0223(16)
O11 0.049(5) 0.035(4) 0.085(5) 0.016(4) 0.005(4) 0.022(4)
O12 0.028(4) 0.019(4) 0.138(7) 0.002(4) -0.013(4) -0.007(4)
N11 0.050(6) 0.029(5) 0.069(6) 0.021(5) 0.029(5) 0.033(5)
N12 0.042(6) 0.027(5) 0.086(8) 0.022(5) 0.021(6) 0.016(5)
C101 0.054(8) 0.050(8) 0.048(7) 0.019(6) -0.007(6) 0.024(7)
C102 0.043(7) 0.030(7) 0.043(7) 0.005(6) -0.009(6) 0.008(6)
C103 0.104(10) 0.046(7) 0.040(7) 0.015(6) 0.004(7) 0.037(7)
C104 0.130(12) 0.060(9) 0.063(9) 0.026(8) 0.038(8) 0.051(9)
C105 0.117(11) 0.055(8) 0.032(7) 0.013(6) 0.022(7) 0.048(8)
C106 0.062(8) 0.037(7) 0.056(8) 0.008(6) 0.018(6) 0.032(6)
C107 0.189(15) 0.060(9) 0.059(9) 0.032(7) 0.055(9) 0.045(9)
C108 0.029(7) 0.018(6) 0.056(8) 0.008(6) 0.020(6) 0.008(5)
C109 0.063(7) 0.029(6) 0.055(7) 0.020(6) 0.038(6) 0.018(6)
C110 0.047(7) 0.073(8) 0.066(8) 0.042(7) 0.025(6) 0.040(6)
C111 0.041(7) 0.042(7) 0.060(8) 0.027(6) 0.030(6) 0.026(6)
C112 0.021(6) 0.025(6) 0.068(8) 0.025(6) 0.009(6) 0.010(5)
C113 0.032(6) 0.032(6) 0.056(7) 0.016(6) 0.019(6) 0.020(5)
C114 0.045(7) 0.040(6) 0.040(7) 0.006(5) 0.013(6) 0.022(6)
C115 0.047(8) 0.025(6) 0.062(8) 0.017(6) 0.018(7) 0.001(6)
C116 0.040(7) 0.053(7) 0.067(8) 0.033(7) 0.026(6) 0.028(6)
C117 0.034(7) 0.051(7) 0.069(8) 0.036(6) 0.008(6) 0.024(6)
C118 0.038(7) 0.037(8) 0.099(10) 0.026(7) 0.037(8) 0.011(6)
C119 0.140(14) 0.064(10) 0.091(11) 0.040(9) 0.050(11) 0.047(10)
Br7 0.0971(11) 0.0746(10) 0.1624(15) 0.0583(10) 0.0966(11) 0.0473(9)
S7 0.048(2) 0.037(2) 0.115(3) 0.001(2) 0.025(2) 0.0198(19)
O13 0.077(6) 0.046(5) 0.131(7) 0.014(5) 0.055(5) 0.041(4)
O14 0.023(4) 0.046(5) 0.189(9) 0.005(6) 0.022(5) 0.010(4)
N13 0.077(7) 0.030(5) 0.085(7) 0.021(5) 0.059(6) 0.024(5)
N14 0.057(7) 0.056(7) 0.061(8) 0.018(6) 0.034(6) 0.018(6)
C121 0.050(7) 0.033(7) 0.063(8) 0.007(6) 0.007(6) 0.031(6)
C122 0.101(11) 0.036(8) 0.035(8) -0.005(6) -0.013(7) 0.045(8)
C123 0.161(15) 0.049(9) 0.035(8) 0.012(7) 0.001(9) 0.044(9)
C124 0.116(11) 0.049(9) 0.043(8) 0.007(7) 0.013(7) 0.041(8)
C125 0.116(12) 0.031(8) 0.048(8) 0.002(6) 0.007(8) 0.037(8)
C126 0.080(10) 0.039(8) 0.069(9) 0.008(7) 0.012(8) 0.034(7)
C127 0.29(2) 0.102(12) 0.059(10) 0.038(9) 0.080(13) 0.064(13)
C128 0.069(10) 0.031(7) 0.074(11) 0.021(8) 0.038(8) 0.008(8)
C129 0.178(16) 0.072(10) 0.057(10) 0.028(8) 0.066(10) 0.026(11)
C130 0.123(13) 0.125(13) 0.051(9) 0.034(9) 0.027(9) 0.024(11)
C131 0.073(9) 0.032(7) 0.044(8) 0.016(6) 0.003(7) 0.001(7)
C132 0.022(7) 0.036(7) 0.047(8) 0.011(6) -0.001(6) 0.003(5)
C133 0.042(7) 0.043(7) 0.030(6) 0.021(5) 0.005(6) 0.009(5)
C134 0.053(8) 0.051(7) 0.037(7) 0.013(6) 0.015(6) 0.012(6)
C135 0.047(8) 0.037(7) 0.060(8) 0.022(6) 0.022(7) 0.018(6)
C136 0.032(8) 0.064(9) 0.104(12) 0.025(9) -0.012(8) 0.017(7)
C137 0.071(10) 0.067(9) 0.090(10) 0.034(8) 0.018(9) 0.039(8)
C138 0.074(10) 0.080(12) 0.065(10) 0.030(8) 0.033(8) 0.033(9)
C139 0.154(15) 0.065(10) 0.073(11) 0.025(8) 0.046(11) 0.040(11)
Br8 0.0771(11) 0.0617(10) 0.1758(16) 0.0275(10) 0.0400(11) 0.0283(9)
S8 0.0328(17) 0.0392(19) 0.065(2) 0.0067(16) 0.0130(16) 0.0110(16)
O15 0.063(5) 0.050(5) 0.089(6) 0.020(4) 0.032(4) 0.042(4)
O16 0.031(4) 0.037(5) 0.090(6) 0.002(4) 0.020(4) 0.000(4)
N15 0.058(6) 0.064(6) 0.043(5) 0.033(5) 0.026(5) 0.035(5)
N16 0.040(7) 0.057(7) 0.079(8) 0.041(6) 0.005(6) 0.001(6)
C141 0.051(7) 0.036(7) 0.021(6) -0.012(5) -0.015(5) 0.020(6)
C142 0.048(7) 0.039(8) 0.032(7) 0.000(6) -0.003(6) 0.027(6)
C143 0.072(8) 0.047(7) 0.033(7) 0.013(6) 0.005(6) 0.028(7)
C144 0.075(9) 0.065(9) 0.035(7) 0.017(7) 0.023(6) 0.029(7)
C145 0.093(10) 0.037(8) 0.033(7) -0.004(6) 0.008(7) 0.032(7)
C146 0.047(7) 0.029(7) 0.046(8) -0.001(6) -0.004(6) -0.003(6)
C147 0.166(14) 0.087(10) 0.048(8) 0.035(8) 0.035(9) 0.031(10)
C148 0.050(9) 0.090(11) 0.129(15) 0.091(12) 0.039(9) 0.017(9)
C149 0.085(11) 0.128(13) 0.080(11) 0.059(10) 0.004(9) 0.023(10)
C150 0.090(13) 0.24(2) 0.125(15) 0.124(16) 0.022(12) 0.062(15)
C151 0.046(9) 0.103(13) 0.202(19) 0.116(13) 0.054(12) 0.034(9)
C152 0.017(8) 0.061(9) 0.138(14) 0.058(10) -0.011(9) 0.002(7)
C153 0.028(8) 0.017(7) 0.131(14) 0.011(8) -0.003(10) 0.000(6)
C154 0.059(10) 0.021(7) 0.133(14) 0.012(8) -0.027(10) 0.011(7)
C155 0.045(9) 0.031(7) 0.138(14) 0.037(9) 0.033(9) 0.015(7)
C156 0.058(11) 0.113(13) 0.153(16) 0.086(13) 0.004(12) 0.031(9)
C157 0.078(12) 0.190(17) 0.196(18) 0.155(16) 0.070(13) 0.079(12)
Br9 0.0730(9) 0.0683(9) 0.1083(11) 0.0374(9) 0.0323(8) 0.0148(8)
S9 0.0445(19) 0.045(2) 0.058(2) 0.0150(17) 0.0101(16) 0.0262(17)
O17 0.059(5) 0.060(5) 0.059(5) 0.026(4) 0.030(4) 0.044(4)
O18 0.051(5) 0.050(5) 0.084(5) 0.018(4) 0.002(4) 0.020(4)
N17 0.042(5) 0.023(5) 0.056(6) 0.018(4) 0.012(4) 0.024(4)
N18 0.033(6) 0.049(6) 0.085(7) 0.038(6) 0.024(5) 0.017(5)
C161 0.074(8) 0.038(7) 0.042(7) 0.012(6) 0.007(6) 0.042(7)
C162 0.075(9) 0.047(8) 0.043(7) 0.014(6) 0.016(6) 0.033(7)
C163 0.074(9) 0.041(7) 0.065(9) 0.004(7) 0.019(7) 0.004(7)
C164 0.070(9) 0.109(12) 0.044(8) 0.020(8) 0.022(7) 0.041(9)
C165 0.151(15) 0.067(11) 0.056(9) 0.014(8) 0.040(9) 0.063(11)
C166 0.093(11) 0.062(9) 0.076(10) 0.022(8) 0.014(8) 0.042(8)
C167 0.099(10) 0.105(11) 0.058(9) 0.031(8) 0.024(8) -0.001(9)
C168 0.043(8) 0.043(8) 0.120(13) 0.062(9) 0.022(8) 0.015(7)
C169 0.070(9) 0.066(9) 0.076(10) 0.050(8) 0.018(7) 0.005(8)
C170 0.120(13) 0.30(2) 0.079(11) 0.119(14) 0.058(10) 0.153(16)
C171 0.076(9) 0.082(10) 0.111(12) 0.086(9) 0.029(9) 0.052(8)
C172 0.033(8) 0.050(8) 0.100(11) 0.051(8) -0.004(8) 0.005(6)
C173 0.030(7) 0.018(6) 0.100(11) 0.019(7) 0.009(8) 0.007(5)
C174 0.046(8) 0.031(7) 0.091(10) 0.008(6) -0.003(8) 0.013(6)
C175 0.051(9) 0.027(7) 0.093(11) 0.036(7) 0.023(8) 0.002(6)
C176 0.038(8) 0.105(11) 0.102(12) 0.060(10) 0.017(9) 0.017(8)
C177 0.039(9) 0.109(11) 0.119(12) 0.066(10) 0.020(9) 0.027(8)
C178 0.22(2) 0.185(19) 0.082(12) 0.106(13) 0.069(12) 0.156(17)
C179 0.083(12) 0.26(2) 0.158(18) 0.109(17) 0.047(12) 0.094(14)
Br10 0.0587(8) 0.0542(8) 0.0668(8) 0.0209(7) 0.0300(7) 0.0222(7)
S10 0.0360(18) 0.0377(19) 0.071(2) 0.0042(17) -0.0030(17) 0.0216(16)
O19 0.065(5) 0.035(4) 0.086(5) 0.015(4) 0.009(4) 0.035(4)
O20 0.044(5) 0.029(4) 0.099(6) -0.003(4) -0.011(4) 0.004(4)
N19 0.049(6) 0.051(6) 0.061(6) 0.029(5) 0.034(5) 0.031(5)
N20 0.049(6) 0.027(5) 0.063(7) 0.014(5) 0.017(5) 0.018(5)
C181 0.055(8) 0.049(8) 0.035(7) 0.012(6) -0.004(6) 0.020(6)
C182 0.097(10) 0.030(8) 0.043(8) 0.015(6) 0.004(7) 0.030(7)
C183 0.161(14) 0.050(8) 0.025(7) 0.014(7) 0.011(8) 0.048(9)
C184 0.132(12) 0.045(8) 0.039(8) 0.015(7) 0.019(8) 0.028(8)
C185 0.109(11) 0.066(10) 0.035(7) 0.015(7) 0.023(7) 0.042(9)
C186 0.080(9) 0.027(7) 0.033(7) 0.003(6) -0.006(6) 0.024(6)
C187 0.243(19) 0.084(10) 0.086(10) 0.049(9) 0.112(12) 0.063(12)
C188 0.052(8) 0.023(6) 0.043(8) 0.017(6) 0.022(6) 0.006(6)
C189 0.035(6) 0.038(6) 0.072(8) 0.032(6) 0.021(6) 0.014(5)
C190 0.069(8) 0.084(9) 0.059(8) 0.053(7) 0.024(7) 0.036(7)
C191 0.053(7) 0.020(6) 0.052(7) 0.015(5) 0.018(6) 0.019(6)
C192 0.022(6) 0.017(6) 0.037(7) -0.001(5) 0.013(5) 0.005(5)
C193 0.038(7) 0.051(7) 0.041(7) 0.007(6) 0.007(6) 0.014(6)
C194 0.049(7) 0.063(8) 0.038(7) 0.012(6) 0.016(6) 0.024(6)
C195 0.041(8) 0.025(6) 0.054(8) 0.012(6) 0.001(6) 0.006(6)
C196 0.038(7) 0.046(7) 0.062(8) 0.029(6) 0.020(7) 0.029(6)
C197 0.042(7) 0.049(7) 0.055(7) 0.026(6) 0.003(6) 0.022(6)
C198 0.117(12) 0.076(11) 0.078(10) 0.065(8) 0.053(9) 0.069(9)
C199 0.117(13) 0.141(16) 0.119(14) 0.050(12) 0.061(11) 0.068(12)
Br11 0.0733(15) 0.0706(17) 0.1288(18) 0.0557(14) 0.0381(13) 0.0531(13)
S11 0.0324(18) 0.0381(18) 0.0423(18) 0.0121(15) -0.0014(15) 0.0124(15)
O21 0.046(5) 0.051(5) 0.069(5) 0.015(4) -0.005(4) 0.024(4)
O22 0.053(5) 0.051(5) 0.049(5) 0.027(4) 0.014(4) 0.020(4)
N21 0.039(6) 0.024(5) 0.066(6) 0.019(4) 0.015(5) 0.020(4)
N22 0.027(6) 0.024(5) 0.053(6) 0.007(5) -0.005(5) -0.001(4)
C201 0.061(8) 0.027(6) 0.043(7) 0.013(5) 0.016(6) 0.008(6)
C202 0.094(10) 0.014(7) 0.109(11) 0.007(7) 0.048(8) -0.005(7)
C203 0.107(11) 0.075(10) 0.122(11) 0.039(9) 0.107(9) 0.026(9)
C204 0.123(12) 0.054(9) 0.111(11) 0.037(8) 0.075(10) 0.021(8)
C205 0.119(11) 0.039(8) 0.098(10) 0.023(7) 0.083(9) 0.026(8)
C206 0.089(9) 0.032(7) 0.082(9) 0.030(7) 0.057(7) 0.016(7)
C207 0.34(3) 0.079(11) 0.33(2) 0.146(14) 0.27(2) 0.132(14)
C208 0.027(7) 0.023(6) 0.058(8) 0.004(6) 0.013(6) 0.011(6)
C209 0.047(8) 0.102(10) 0.058(9) 0.012(8) -0.010(7) 0.015(8)
C210 0.077(10) 0.101(11) 0.067(10) -0.012(8) -0.009(8) 0.041(9)
C211 0.037(8) 0.032(8) 0.081(10) -0.003(7) -0.004(7) -0.001(7)
C212 0.035(8) 0.049(8) 0.073(9) 0.020(7) 0.014(7) 0.005(7)
C213 0.029(7) 0.064(9) 0.112(11) 0.000(8) -0.012(7) 0.035(7)
C214 0.072(9) 0.050(8) 0.102(10) 0.000(7) 0.001(8) 0.028(8)
C215 0.060(9) 0.072(9) 0.092(10) 0.031(8) 0.015(7) 0.054(8)
C216 0.041(8) 0.048(8) 0.125(11) 0.022(8) 0.008(7) 0.014(7)
C217 0.014(7) 0.069(9) 0.089(9) 0.020(7) 0.004(6) 0.003(6)
C218 0.030(8) 0.065(10) 0.148(13) -0.001(10) -0.042(8) 0.025(8)
C219 0.033(8) 0.057(10) 0.31(2) 0.069(13) -0.016(11) -0.001(8)
Br12 0.100(2) 0.082(2) 0.1124(18) 0.0555(16) 0.0362(16) 0.0737(19)
S12 0.0419(18) 0.0288(16) 0.0398(18) 0.0153(14) 0.0076(15) 0.0132(14)
O23 0.038(4) 0.038(4) 0.058(5) 0.018(4) 0.003(4) 0.020(4)
O24 0.050(4) 0.044(4) 0.042(4) 0.026(3) 0.019(4) 0.025(4)
N23 0.032(5) 0.006(4) 0.042(5) -0.003(4) 0.001(4) 0.004(4)
N24 0.032(5) 0.030(5) 0.055(6) 0.017(5) 0.011(5) 0.011(4)
C221 0.044(7) 0.053(8) 0.030(6) 0.019(6) 0.013(5) 0.001(6)
C222 0.086(9) 0.018(6) 0.089(9) 0.027(6) 0.045(8) 0.025(6)
C223 0.139(12) 0.064(9) 0.145(13) 0.050(9) 0.126(11) 0.060(9)
C224 0.109(11) 0.067(9) 0.079(9) 0.045(8) 0.065(8) 0.035(8)
C225 0.142(12) 0.019(6) 0.056(7) 0.019(6) 0.054(8) 0.040(7)
C226 0.067(8) 0.034(7) 0.056(7) 0.020(6) 0.043(6) 0.015(6)
C227 0.250(19) 0.072(10) 0.222(17) 0.113(11) 0.179(15) 0.104(12)
C228 0.041(8) 0.018(6) 0.051(8) -0.008(6) -0.018(6) 0.003(6)
C229 0.080(10) 0.072(9) 0.043(8) 0.010(7) -0.007(7) 0.025(8)
C230 0.066(9) 0.106(11) 0.086(11) 0.013(9) -0.006(8) 0.052(8)
C231 0.011(6) 0.045(8) 0.065(8) -0.002(7) -0.016(6) 0.002(6)
C232 0.029(8) 0.077(10) 0.077(9) 0.025(8) 0.002(7) 0.023(7)
C233 0.110(13) 0.120(13) 0.068(10) -0.007(9) -0.029(9) 0.072(12)
C234 0.117(14) 0.105(12) 0.119(13) -0.025(9) -0.042(11) 0.090(11)
C235 0.084(11) 0.091(11) 0.091(11) 0.032(9) 0.027(9) 0.068(10)
C236 0.097(12) 0.159(16) 0.176(17) 0.131(15) 0.045(12) 0.099(13)
C237 0.055(10) 0.110(12) 0.156(14) 0.094(11) 0.033(9) 0.029(9)
C238 0.041(9) 0.080(11) 0.168(15) 0.063(12) 0.010(9) 0.028(9)
C239 0.067(11) 0.110(14) 0.214(19) 0.060(14) 0.035(12) 0.025(11)
Br13 0.0851(17) 0.1090(19) 0.1090(16) 0.0562(14) 0.0275(13) 0.0763(16)
S13 0.049(2) 0.0407(19) 0.0448(19) 0.0132(15) -0.0006(16) 0.0172(16)
O25 0.047(5) 0.037(4) 0.089(6) 0.019(4) 0.003(4) 0.025(4)
O26 0.063(5) 0.032(4) 0.057(5) 0.026(4) 0.003(4) 0.014(4)
N25 0.049(6) 0.046(6) 0.052(6) -0.006(5) -0.012(5) 0.022(5)
N26 0.033(6) 0.051(6) 0.073(7) 0.016(6) -0.003(5) 0.007(5)
C241 0.100(10) 0.026(6) 0.049(7) 0.021(6) 0.029(7) 0.038(7)
C242 0.095(10) 0.062(9) 0.088(10) 0.041(8) 0.061(8) 0.038(8)
C243 0.122(11) 0.062(9) 0.088(10) 0.052(8) 0.066(9) 0.047(9)
C244 0.123(12) 0.049(9) 0.104(11) 0.029(8) 0.083(10) 0.029(8)
C245 0.227(18) 0.081(11) 0.156(13) 0.090(10) 0.179(13) 0.102(12)
C246 0.136(12) 0.055(8) 0.096(10) 0.043(8) 0.098(9) 0.063(9)
C247 0.26(2) 0.045(9) 0.175(16) 0.041(10) 0.109(15) 0.005(11)
C248 0.028(8) 0.050(8) 0.088(11) 0.026(8) 0.007(7) 0.013(6)
C249 0.055(9) 0.072(9) 0.065(9) 0.021(7) -0.010(7) 0.009(7)
C250 0.068(9) 0.094(10) 0.071(10) 0.017(8) -0.012(7) 0.026(8)
C251 0.050(9) 0.095(11) 0.067(10) 0.053(9) -0.002(7) 0.003(8)
C252 0.056(10) 0.095(12) 0.139(13) 0.096(11) 0.020(9) 0.044(9)
C253 0.109(12) 0.115(13) 0.110(11) 0.064(10) 0.055(10) 0.084(11)
C254 0.140(15) 0.089(11) 0.114(12) 0.038(10) -0.005(11) 0.072(11)
C255 0.102(14) 0.188(19) 0.129(13) 0.084(13) 0.054(12) 0.125(15)
C256 0.064(12) 0.18(2) 0.37(3) 0.21(2) 0.111(15) 0.064(13)
C257 0.073(11) 0.195(18) 0.250(19) 0.173(16) 0.110(12) 0.101(12)
C258 0.041(10) 0.101(12) 0.119(13) 0.042(11) -0.002(9) 0.016(9)
C259 0.074(13) 0.22(2) 0.146(17) 0.105(16) 0.027(11) 0.033(14)
Br14 0.0871(15) 0.0938(14) 0.1329(18) 0.0750(13) 0.0409(13) 0.0656(12)
S14 0.0409(19) 0.0337(18) 0.057(2) 0.0234(15) -0.0001(16) 0.0095(15)
O27 0.041(4) 0.035(4) 0.071(5) 0.019(4) -0.006(4) 0.016(4)
O28 0.038(4) 0.052(5) 0.066(5) 0.033(4) 0.000(4) 0.007(4)
N27 0.047(6) 0.018(5) 0.042(5) -0.003(4) -0.012(5) 0.011(4)
N28 0.042(6) 0.038(5) 0.058(6) 0.024(5) 0.022(5) 0.022(5)
C261 0.051(7) 0.045(7) 0.038(6) 0.023(6) 0.018(6) 0.030(6)
C262 0.050(7) 0.030(7) 0.035(7) -0.001(5) 0.010(6) 0.015(6)
C263 0.051(7) 0.051(8) 0.065(8) 0.034(7) 0.030(6) 0.021(7)
C264 0.099(10) 0.038(7) 0.071(8) 0.037(7) 0.058(8) 0.026(7)
C265 0.080(9) 0.021(7) 0.059(8) 0.006(6) 0.044(7) 0.004(6)
C266 0.065(8) 0.045(8) 0.074(8) 0.030(7) 0.043(7) 0.023(7)
C267 0.171(14) 0.073(10) 0.154(13) 0.079(9) 0.104(11) 0.069(10)
C268 0.027(7) 0.050(8) 0.049(8) 0.010(6) -0.002(6) 0.015(6)
C269 0.049(8) 0.061(8) 0.037(7) -0.005(6) -0.022(6) 0.003(6)
C270 0.056(9) 0.088(10) 0.076(10) 0.017(8) -0.010(7) 0.035(7)
C271 0.029(7) 0.035(7) 0.069(9) 0.020(7) -0.008(6) -0.012(6)
C272 0.024(7) 0.063(9) 0.077(8) 0.044(7) 0.009(6) 0.021(7)
C273 0.038(7) 0.062(9) 0.083(9) 0.037(7) 0.007(6) 0.022(7)
C274 0.056(9) 0.063(9) 0.099(10) 0.054(8) 0.023(7) 0.027(7)
C275 0.057(9) 0.069(9) 0.100(10) 0.057(8) 0.028(8) 0.033(8)
C276 0.063(10) 0.107(12) 0.161(14) 0.084(11) 0.065(9) 0.039(10)
C277 0.056(9) 0.063(9) 0.108(11) 0.037(8) 0.015(8) 0.021(8)
C278 0.033(8) 0.050(9) 0.149(14) 0.013(10) 0.010(8) 0.014(7)
C279 0.079(11) 0.120(14) 0.182(16) 0.100(13) 0.056(11) 0.024(11)
Br15 0.1242(17) 0.1042(17) 0.107(3) 0.0639(18) 0.0528(16) 0.0954(14)
S15 0.0438(19) 0.0310(17) 0.058(2) 0.0275(16) 0.0001(17) 0.0048(15)
O29 0.048(5) 0.054(5) 0.096(6) 0.051(4) 0.004(4) 0.021(4)
O30 0.040(4) 0.057(5) 0.076(5) 0.045(4) 0.000(4) -0.001(4)
N29 0.043(6) 0.027(5) 0.067(6) 0.016(5) 0.000(5) 0.012(5)
N30 0.035(6) 0.036(6) 0.053(6) 0.015(5) -0.004(5) 0.007(5)
C281 0.044(7) 0.026(6) 0.041(7) 0.015(5) 0.012(5) 0.001(5)
C282 0.087(9) 0.029(7) 0.060(8) 0.023(6) 0.034(7) 0.022(7)
C283 0.148(12) 0.056(9) 0.085(9) 0.050(8) 0.084(9) 0.050(9)
C284 0.129(12) 0.035(8) 0.083(10) 0.012(7) 0.050(9) 0.029(8)
C285 0.156(13) 0.059(9) 0.112(11) 0.045(8) 0.126(10) 0.051(9)
C286 0.104(10) 0.036(7) 0.071(8) 0.034(6) 0.067(7) 0.038(7)
C287 0.30(2) 0.026(8) 0.205(17) 0.054(10) 0.167(16) 0.060(11)
C288 0.052(9) 0.043(8) 0.067(9) 0.013(7) 0.008(7) 0.026(7)
C289 0.058(9) 0.118(12) 0.077(10) 0.003(9) -0.033(8) 0.039(9)
C290 0.088(11) 0.079(10) 0.063(9) -0.018(8) -0.017(8) 0.030(8)
C291 0.039(8) 0.032(8) 0.111(12) 0.024(8) 0.003(8) 0.009(7)
C292 0.021(7) 0.064(9) 0.075(8) 0.040(7) -0.003(6) 0.018(7)
C293 0.044(8) 0.046(9) 0.144(13) 0.023(8) 0.007(8) 0.010(8)
C294 0.062(10) 0.047(8) 0.138(12) 0.025(8) 0.012(8) 0.039(7)
C295 0.093(11) 0.062(9) 0.099(10) 0.049(8) 0.033(9) 0.062(9)
C296 0.079(11) 0.154(16) 0.192(16) 0.141(15) 0.068(11) 0.080(12)
C297 0.047(9) 0.079(10) 0.189(15) 0.083(10) 0.044(9) 0.034(8)
C298 0.051(9) 0.056(10) 0.129(13) 0.003(10) -0.036(9) 0.031(8)
C299 0.055(9) 0.064(10) 0.199(17) 0.037(11) -0.017(10) 0.008(8)
Br16 0.1359(19) 0.1020(18) 0.143(3) 0.051(2) 0.0269(19) 0.0973(15)
S16 0.0383(18) 0.060(2) 0.0327(17) 0.0148(16) 0.0063(14) 0.0251(17)
O31 0.061(5) 0.091(6) 0.036(4) 0.021(4) 0.001(4) 0.053(5)
O32 0.036(4) 0.099(6) 0.039(4) 0.034(4) 0.020(4) 0.030(4)
N31 0.071(6) 0.039(5) 0.027(5) 0.003(4) -0.001(4) 0.031(5)
N32 0.053(6) 0.031(5) 0.034(6) 0.007(5) 0.002(5) 0.018(5)
C301 0.042(7) 0.035(7) 0.026(6) 0.007(5) 0.010(5) 0.016(6)
C302 0.058(8) 0.032(7) 0.067(8) 0.020(6) 0.019(6) 0.021(6)
C303 0.078(9) 0.069(9) 0.117(11) 0.069(8) 0.072(8) 0.043(7)
C304 0.067(8) 0.050(8) 0.067(8) 0.028(7) 0.036(7) 0.036(7)
C305 0.093(10) 0.031(7) 0.094(10) 0.034(7) 0.050(8) 0.015(7)
C306 0.051(7) 0.053(7) 0.064(8) 0.034(6) 0.030(6) 0.026(6)
C307 0.223(17) 0.112(12) 0.090(10) 0.046(9) 0.102(12) 0.088(12)
C308 0.045(7) 0.022(7) 0.036(7) 0.000(6) 0.000(6) 0.019(6)
C309 0.077(9) 0.058(9) 0.075(9) 0.040(7) -0.005(7) 0.018(7)
C310 0.101(10) 0.044(8) 0.077(9) 0.027(7) -0.021(8) 0.011(8)
C311 0.053(8) 0.060(9) 0.047(8) 0.029(7) 0.016(6) 0.021(7)
C312 0.039(7) 0.050(7) 0.036(7) 0.015(6) 0.014(6) 0.018(6)
C313 0.106(11) 0.080(10) 0.079(10) 0.046(8) 0.010(8) 0.049(9)
C314 0.102(11) 0.122(13) 0.102(12) 0.048(10) 0.020(9) 0.085(10)
C315 0.059(9) 0.096(11) 0.158(15) 0.073(11) 0.029(9) 0.061(8)
C316 0.179(15) 0.141(13) 0.143(13) 0.119(12) 0.117(12) 0.136(12)
C317 0.150(13) 0.120(12) 0.107(11) 0.081(10) 0.055(10) 0.102(11)
C318 0.146(13) 0.085(10) 0.038(8) 0.018(7) -0.016(8) 0.073(10)
C319 0.191(15) 0.129(13) 0.063(9) 0.066(9) 0.050(10) 0.111(12)
Br17 0.1041(14) 0.0751(13) 0.109(3) 0.0476(15) 0.0156(13) 0.0579(11)
S17 0.055(2) 0.0409(18) 0.0345(17) 0.0142(15) 0.0156(15) 0.0225(16)
O33 0.072(5) 0.052(5) 0.042(4) 0.025(4) 0.016(4) 0.021(4)
O34 0.064(5) 0.043(4) 0.051(5) 0.029(4) 0.024(4) 0.017(4)
N33 0.066(6) 0.025(5) 0.046(6) 0.020(4) 0.014(5) 0.028(5)
N34 0.067(7) 0.044(6) 0.041(6) 0.023(5) 0.029(5) 0.036(5)
C321 0.055(7) 0.023(7) 0.067(8) 0.019(6) 0.038(6) 0.007(6)
C322 0.085(9) 0.020(6) 0.058(8) 0.007(6) 0.015(7) 0.016(6)
C323 0.105(11) 0.051(9) 0.149(13) 0.040(8) 0.110(10) 0.031(8)
C324 0.125(12) 0.053(9) 0.116(11) 0.021(8) 0.094(10) 0.039(9)
C325 0.170(15) 0.022(7) 0.198(16) 0.032(9) 0.154(13) 0.024(8)
C326 0.142(12) 0.042(8) 0.115(11) 0.031(8) 0.100(10) 0.045(8)
C327 0.230(18) 0.070(10) 0.27(2) 0.079(12) 0.227(17) 0.069(11)
C328 0.105(11) 0.057(9) 0.040(8) 0.031(7) 0.033(8) 0.052(9)
C329 0.085(9) 0.073(9) 0.045(7) 0.019(7) -0.008(7) 0.040(8)
C330 0.117(11) 0.068(9) 0.066(9) 0.033(8) -0.028(8) 0.026(9)
C331 0.092(10) 0.068(9) 0.052(8) 0.034(7) 0.033(7) 0.059(8)
C332 0.069(9) 0.081(9) 0.077(9) 0.064(8) 0.031(7) 0.037(7)
C333 0.130(12) 0.089(11) 0.090(11) 0.064(9) 0.035(9) 0.078(10)
C334 0.119(12) 0.108(12) 0.076(10) 0.054(9) 0.047(9) 0.072(10)
C335 0.115(12) 0.087(10) 0.122(13) 0.078(10) 0.055(10) 0.059(9)
C336 0.200(17) 0.139(15) 0.109(13) 0.103(12) 0.078(12) 0.109(14)
C337 0.203(17) 0.149(15) 0.105(12) 0.098(12) 0.090(12) 0.116(14)
C338 0.126(12) 0.118(12) 0.051(8) 0.052(8) 0.033(8) 0.087(10)
C339 0.120(12) 0.131(13) 0.092(11) 0.067(10) 0.052(10) 0.070(11)
Br18 0.1421(18) 0.0791(15) 0.1097(19) 0.0403(14) -0.0023(15) 0.0772(14)
S18 0.0366(17) 0.0301(16) 0.0379(17) 0.0129(14) 0.0097(14) 0.0112(15)
O35 0.058(5) 0.042(4) 0.044(4) 0.023(4) 0.005(4) 0.018(4)
O36 0.024(4) 0.030(4) 0.061(5) 0.017(3) 0.010(3) 0.006(3)
N35 0.045(5) 0.020(5) 0.042(5) 0.008(4) 0.005(4) 0.015(4)
N36 0.064(7) 0.042(6) 0.048(6) 0.021(5) 0.017(5) 0.031(6)
C341 0.057(7) 0.022(6) 0.056(7) 0.023(6) 0.028(6) 0.019(6)
C342 0.106(10) 0.033(7) 0.070(8) 0.040(6) 0.055(7) 0.034(7)
C343 0.173(14) 0.051(9) 0.155(13) 0.070(9) 0.136(12) 0.052(9)
C344 0.188(15) 0.066(9) 0.124(11) 0.059(9) 0.148(11) 0.067(10)
C345 0.093(9) 0.045(7) 0.074(8) 0.040(6) 0.056(7) 0.043(7)
C346 0.081(9) 0.046(8) 0.101(10) 0.042(7) 0.063(8) 0.026(7)
C347 0.238(19) 0.096(12) 0.31(2) 0.103(13) 0.251(18) 0.100(13)
C348 0.053(8) 0.045(8) 0.050(8) 0.012(7) 0.012(7) 0.030(7)
C349 0.075(9) 0.069(10) 0.057(8) 0.013(7) -0.017(7) 0.025(8)
C350 0.102(11) 0.079(10) 0.066(9) 0.019(8) -0.031(8) 0.036(10)
C351 0.101(11) 0.048(8) 0.041(7) 0.017(7) -0.002(8) 0.031(8)
C352 0.095(10) 0.077(10) 0.070(10) 0.046(9) 0.015(8) 0.045(8)
C353 0.110(11) 0.062(9) 0.072(10) 0.049(8) 0.027(8) 0.037(8)
C354 0.119(12) 0.072(10) 0.148(13) 0.079(10) 0.055(10) 0.072(9)
C355 0.148(13) 0.095(11) 0.072(10) 0.047(9) 0.030(9) 0.091(10)
C356 0.222(18) 0.101(13) 0.068(10) 0.056(10) -0.002(11) 0.078(13)
C357 0.203(17) 0.071(10) 0.062(9) 0.026(9) 0.010(10) 0.063(11)
C358 0.149(14) 0.115(13) 0.071(10) 0.049(10) 0.016(11) 0.086(11)
C359 0.190(18) 0.23(2) 0.098(13) 0.082(14) 0.071(14) 0.135(17)
Br19 0.0837(13) 0.0628(13) 0.120(2) 0.0481(14) 0.0303(13) 0.0547(11)
S19 0.0327(16) 0.0259(15) 0.0360(17) 0.0135(13) 0.0075(13) 0.0085(14)
O37 0.051(4) 0.027(4) 0.043(4) 0.017(3) 0.001(3) 0.020(3)
O38 0.036(4) 0.031(4) 0.045(4) 0.013(3) 0.014(3) 0.013(3)
N37 0.046(5) 0.008(4) 0.029(5) 0.003(4) 0.013(4) 0.015(4)
N38 0.037(5) 0.036(5) 0.037(5) 0.021(5) 0.011(4) 0.015(5)
C361 0.042(7) 0.013(6) 0.032(6) 0.011(5) 0.000(5) 0.001(5)
C362 0.083(9) 0.043(7) 0.066(8) 0.036(6) 0.038(7) 0.028(7)
C363 0.112(11) 0.059(9) 0.098(10) 0.059(8) 0.074(9) 0.051(8)
C364 0.077(9) 0.043(8) 0.084(9) 0.020(7) 0.057(7) 0.021(7)
C365 0.109(10) 0.018(6) 0.066(8) 0.016(6) 0.054(8) 0.026(7)
C366 0.056(7) 0.031(7) 0.062(8) 0.015(6) 0.031(6) 0.020(6)
C367 0.188(15) 0.106(11) 0.154(13) 0.073(10) 0.139(12) 0.098(11)
C368 0.042(7) 0.037(7) 0.040(7) 0.022(6) 0.015(6) 0.013(6)
C369 0.050(7) 0.044(7) 0.052(7) 0.008(6) -0.027(6) 0.010(6)
C370 0.098(11) 0.080(10) 0.071(9) 0.027(8) -0.030(8) 0.037(9)
C371 0.076(9) 0.054(8) 0.049(8) 0.026(7) 0.004(7) 0.036(8)
C372 0.063(8) 0.056(9) 0.073(9) 0.045(8) -0.001(7) 0.025(7)
C373 0.081(9) 0.030(7) 0.071(9) 0.004(7) -0.023(7) 0.031(7)
C374 0.082(9) 0.083(10) 0.056(8) 0.038(8) 0.006(7) 0.042(8)
C375 0.056(8) 0.036(7) 0.090(10) 0.022(7) 0.020(8) 0.026(6)
C376 0.138(13) 0.115(12) 0.130(14) 0.092(11) 0.074(11) 0.094(11)
C377 0.143(13) 0.104(11) 0.125(12) 0.078(10) 0.077(11) 0.094(11)
C378 0.152(13) 0.113(11) 0.053(9) 0.036(9) 0.020(9) 0.111(11)
C379 0.26(2) 0.167(15) 0.045(9) 0.057(10) 0.049(11) 0.154(15)
Br20 0.0872(12) 0.0602(12) 0.119(3) 0.0406(13) 0.0265(12) 0.0525(10)
S20 0.054(2) 0.074(2) 0.0345(19) 0.0072(18) 0.0036(17) 0.037(2)
O39 0.106(7) 0.099(6) 0.029(4) 0.012(4) 0.011(4) 0.075(6)
O40 0.051(5) 0.131(7) 0.050(5) 0.040(5) 0.024(4) 0.044(5)
N39 0.110(8) 0.064(7) 0.054(7) 0.009(6) -0.008(6) 0.070(6)
N40 0.062(7) 0.049(6) 0.034(6) 0.007(5) -0.002(5) 0.027(6)
C381 0.027(6) 0.027(7) 0.053(7) -0.001(6) 0.012(5) 0.010(5)
C382 0.054(8) 0.033(7) 0.097(10) 0.024(7) 0.014(7) 0.010(6)
C383 0.141(13) 0.066(10) 0.206(16) 0.072(11) 0.140(13) 0.043(10)
C384 0.173(15) 0.069(11) 0.252(19) 0.097(12) 0.180(15) 0.074(11)
C385 0.148(13) 0.031(8) 0.180(15) 0.043(9) 0.136(12) 0.031(8)
C386 0.093(10) 0.041(8) 0.082(9) 0.035(7) 0.038(8) 0.013(7)
C387 0.43(3) 0.20(2) 0.32(3) 0.175(19) 0.33(3) 0.23(2)
C388 0.077(9) 0.039(8) 0.040(7) 0.019(6) 0.014(7) 0.038(7)
C389 0.067(8) 0.056(8) 0.052(7) 0.033(6) -0.006(6) 0.026(7)
C390 0.087(9) 0.056(8) 0.055(8) 0.031(7) -0.006(7) 0.036(8)
C391 0.059(8) 0.036(7) 0.037(7) 0.011(6) 0.001(6) 0.023(7)
C392 0.050(7) 0.055(8) 0.028(7) 0.021(6) 0.003(6) 0.022(6)
C393 0.105(10) 0.046(8) 0.055(8) 0.023(7) -0.005(7) 0.039(7)
C394 0.106(11) 0.056(9) 0.074(10) 0.006(8) 0.000(8) 0.047(8)
C395 0.079(9) 0.028(7) 0.085(10) 0.019(7) 0.007(8) 0.031(7)
C396 0.070(9) 0.077(9) 0.083(10) 0.046(8) 0.018(7) 0.050(8)
C397 0.071(8) 0.064(8) 0.049(8) 0.026(7) 0.021(6) 0.033(7)
C398 0.079(9) 0.057(8) 0.060(8) 0.032(7) 0.027(7) 0.036(7)
C399 0.217(17) 0.099(11) 0.075(10) 0.043(9) 0.060(10) 0.123(12)

loop_
_atom_type_symbol
_atom_type_description
_atom_type_scat_dispersion_real
_atom_type_scat_dispersion_imag
_atom_type_scat_source
C C 0.0033 0.0016 'International Tables Vol C Tables 4.2.6.8 and 6.1.1.4'
H H 0.0000 0.0000 'International Tables Vol C Tables 4.2.6.8 and 6.1.1.4'
N N 0.0061 0.0033 'International Tables Vol C Tables 4.2.6.8 and 6.1.1.4'
O O 0.0106 0.0060 'International Tables Vol C Tables 4.2.6.8 and 6.1.1.4'
S S 0.1246 0.1234 'International Tables Vol C Tables 4.2.6.8 and 6.1.1.4'
Br Br -0.2901 2.4595 'International Tables Vol C Tables 4.2.6.8 and 6.1.1.4'

loop_
_geom_angle_atom_site_label_1
_geom_angle_atom_site_label_2
_geom_angle_atom_site_label_3
_geom_angle
Br11 Br21 C215 48.1(8)
Br12 Br22 C235 57.4(6)
Br13 Br23 C255 79.7(9)
Br13 Br23 C256 112.3(8)
C255 Br23 C256 36.3(7)
Br14 Br24 C275 70.9(14)
Br15 Br25 C295 52.0(12)
Br16 Br26 C315 53.7(10)
Br17 Br27 C335 73.3(11)
Br18 Br28 C355 71.1(8)
Br20 Br30 C395 54.7(12)
O2 S1 O1 119.7(5)
O2 S1 N1 104.7(5)
O1 S1 N1 102.9(5)
O2 S1 C1 109.8(5)
O1 S1 C1 109.4(4)
N1 S1 C1 109.7(4)
N2 N1 S1 114.7(7)
N2 N1 H1A 122.7
S1 N1 H1A 122.7
C8 N2 N1 115.5(9)
C2 C1 C6 120.1(2)
C2 C1 S1 120.2(2)
C6 C1 S1 119.7(2)
C1 C2 C3 119.9(2)
C1 C2 H2A 120.0
C3 C2 H2A 120.0
C4 C3 C2 120.0(2)
C4 C3 H3A 120.0
C2 C3 H3A 120.0
C3 C4 C5 120.0(2)
C3 C4 C7 120.2(2)
C5 C4 C7 119.8(2)
C6 C5 C4 120.0(2)
C6 C5 H5A 120.0
C4 C5 H5A 120.0
C5 C6 C1 120.0(2)
C5 C6 H6A 120.0
C1 C6 H6A 120.0
C4 C7 H7A 109.5
C4 C7 H7B 109.5
H7A C7 H7B 109.5
C4 C7 H7C 109.5
H7A C7 H7C 109.5
H7B C7 H7C 109.5
N2 C8 C11 130.0(11)
N2 C8 C9 136.9(10)
C11 C8 C9 93.0(9)
C8 C9 C10 87.8(8)
C8 C9 H9A 114.0
C10 C9 H9A 114.0
C8 C9 H9B 114.0
C10 C9 H9B 114.0
H9A C9 H9B 111.2
C11 C10 C9 87.7(8)
C11 C10 H10A 114.0
C9 C10 H10A 114.0
C11 C10 H10B 114.0
C9 C10 H10B 114.0
H10A C10 H10B 111.2
C8 C11 C10 91.4(8)
C8 C11 C12 119.8(6)
C10 C11 C12 118.1(6)
C8 C11 C18 107.5(8)
C10 C11 C18 118.6(9)
C12 C11 C18 102.0(6)
C13 C12 C17 119.9(2)
C13 C12 C11 120.1(2)
C17 C12 C11 120.0(2)
C12 C13 C14 120.1(2)
C12 C13 H13A 120.0
C14 C13 H13A 120.0
C13 C14 C15 120.0(2)
C13 C14 H14A 120.0
C15 C14 H14A 120.0
C14 C15 C16 119.9(2)
C14 C15 Br1 120.1(2)
C16 C15 Br1 120.0(2)
C17 C16 C15 120.0(2)
C17 C16 H16A 120.0
C15 C16 H16A 120.0
C16 C17 C12 120.0(2)
C16 C17 H17A 120.0
C12 C17 H17A 120.0
C19 C18 C11 127.1(14)
C19 C18 H18A 116.5
C11 C18 H18A 116.5
C18 C19 H19A 120.0
C18 C19 H19B 120.0
H19A C19 H19B 120.0
O4 S2 O3 120.4(4)
O4 S2 N3 106.7(5)
O3 S2 N3 101.8(4)
O4 S2 C21 111.1(5)
O3 S2 C21 107.6(5)
N3 S2 C21 108.3(4)
N4 N3 S2 115.1(7)
N4 N3 H3B 122.5
S2 N3 H3B 122.5
C28 N4 N3 118.0(9)
C22 C21 C26 122.4(10)
C22 C21 S2 122.5(9)
C26 C21 S2 115.1(8)
C21 C22 C23 118.3(10)
C21 C22 H22A 120.8
C23 C22 H22A 120.8
C22 C23 C24 124.1(10)
C22 C23 H23A 118.0
C24 C23 H23A 118.0
C23 C24 C25 115.2(11)
C23 C24 C27 122.9(10)
C25 C24 C27 121.9(10)
C26 C25 C24 123.0(10)
C26 C25 H25A 118.5
C24 C25 H25A 118.5
C25 C26 C21 116.9(9)
C25 C26 H26A 121.6
C21 C26 H26A 121.6
C24 C27 H27A 109.5
C24 C27 H27B 109.5
H27A C27 H27B 109.5
C24 C27 H27C 109.5
H27A C27 H27C 109.5
H27B C27 H27C 109.5
N4 C28 C29 133.5(10)
N4 C28 C31 131.8(11)
C29 C28 C31 94.6(9)
C28 C29 C30 87.1(8)
C28 C29 H29A 114.1
C30 C29 H29A 114.1
C28 C29 H29B 114.1
C30 C29 H29B 114.1
H29A C29 H29B 111.3
C31 C30 C29 90.4(8)
C31 C30 H30A 113.6
C29 C30 H30A 113.6
C31 C30 H30B 113.6
C29 C30 H30B 113.6
H30A C30 H30B 110.9
C28 C31 C32 117.5(9)
C28 C31 C38 111.5(9)
C32 C31 C38 107.7(8)
C28 C31 C30 87.3(8)
C32 C31 C30 115.9(9)
C38 C31 C30 116.1(10)
C33 C32 C37 118.3(10)
C33 C32 C31 122.9(10)
C37 C32 C31 118.6(10)
C32 C33 C34 122.8(11)
C32 C33 H33A 118.6
C34 C33 H33A 118.6
C35 C34 C33 117.1(10)
C35 C34 H34A 121.4
C33 C34 H34A 121.4
C36 C35 C34 121.2(11)
C36 C35 Br2 120.7(9)
C34 C35 Br2 118.1(9)
C37 C36 C35 120.5(11)
C37 C36 H36A 119.7
C35 C36 H36A 119.7
C36 C37 C32 120.0(11)
C36 C37 H37A 120.0
C32 C37 H37A 120.0
C39A C38 C39 78.7(16)
C39A C38 C31 134.2(15)
C39 C38 C31 134.2(17)
C39A C38 H38A 49.9
C39 C38 H38A 112.9
C31 C38 H38A 112.9
C39A C38 H38E 112.9
C39 C38 H38E 49.9
C31 C38 H38E 112.9
H38A C38 H38E 109.2
C38 C39 H39A 120.0
C38 C39 H39B 120.0
H39A C39 H39B 120.0
C38 C39A H39L 120.0
C38 C39A H39M 120.0
H39L C39A H39M 120.0
O6 S3 O5 119.3(4)
O6 S3 N5 107.0(4)
O5 S3 N5 102.8(4)
O6 S3 C41 108.4(5)
O5 S3 C41 108.8(4)
N5 S3 C41 110.3(4)
N6 N5 S3 114.2(6)
N6 N5 H5B 122.9
S3 N5 H5B 122.9
C48 N6 N5 115.2(9)
C42 C41 C46 120.3(9)
C42 C41 S3 120.8(8)
C46 C41 S3 118.4(7)
C43 C42 C41 120.4(9)
C43 C42 H42A 119.8
C41 C42 H42A 119.8
C42 C43 C44 119.6(10)
C42 C43 H43A 120.2
C44 C43 H43A 120.2
C43 C44 C45 122.1(10)
C43 C44 C47 119.2(10)
C45 C44 C47 118.6(10)
C46 C45 C44 117.8(10)
C46 C45 H45A 121.1
C44 C45 H45A 121.1
C45 C46 C41 119.8(9)
C45 C46 H46A 120.1
C41 C46 H46A 120.1
C44 C47 H47A 109.5
C44 C47 H47B 109.5
H47A C47 H47B 109.5
C44 C47 H47C 109.5
H47A C47 H47C 109.5
H47B C47 H47C 109.5
N6 C48 C51 129.9(10)
N6 C48 C49 134.8(10)
C51 C48 C49 95.2(8)
C48 C49 C50 86.6(8)
C48 C49 H49A 114.2
C50 C49 H49A 114.2
C48 C49 H49B 114.2
C50 C49 H49B 114.2
H49A C49 H49B 111.4
C49 C50 C51 90.9(8)
C49 C50 H50A 113.5
C51 C50 H50A 113.5
C49 C50 H50B 113.5
C51 C50 H50B 113.5
H50A C50 H50B 110.8
C48 C51 C58 117.2(9)
C48 C51 C52 119.2(8)
C58 C51 C52 106.8(8)
C48 C51 C50 86.8(8)
C58 C51 C50 111.8(9)
C52 C51 C50 113.9(8)
C53 C52 C57 116.0(9)
C53 C52 C51 119.6(9)
C57 C52 C51 124.3(10)
C54 C53 C52 122.6(10)
C54 C53 H53A 118.7
C52 C53 H53A 118.7
C53 C54 C55 118.7(10)
C53 C54 H54A 120.7
C55 C54 H54A 120.7
C56 C55 C54 120.5(9)
C56 C55 Br3 119.2(9)
C54 C55 Br3 120.2(9)
C55 C56 C57 119.6(10)
C55 C56 H56A 120.2
C57 C56 H56A 120.2
C56 C57 C52 122.6(10)
C56 C57 H57A 118.7
C52 C57 H57A 118.7
C59 C58 C51 123.7(13)
C59 C58 H58A 118.1
C51 C58 H58A 118.1
C58 C59 H59A 120.0
C58 C59 H59B 120.0
H59A C59 H59B 120.0
O8 S4 O7 119.1(4)
O8 S4 N7 107.0(4)
O7 S4 N7 104.3(4)
O8 S4 C61 108.6(4)
O7 S4 C61 108.6(5)
N7 S4 C61 108.7(4)
N8 N7 S4 116.2(6)
N8 N7 H7D 121.9
S4 N7 H7D 121.9
C68 N8 N7 113.0(9)
C62 C61 C66 120.3(10)
C62 C61 S4 119.9(8)
C66 C61 S4 119.7(9)
C63 C62 C61 118.9(9)
C63 C62 H62A 120.6
C61 C62 H62A 120.6
C64 C63 C62 123.8(10)
C64 C63 H63A 118.1
C62 C63 H63A 118.1
C63 C64 C65 116.4(10)
C63 C64 C67 123.4(10)
C65 C64 C67 120.2(10)
C66 C65 C64 120.8(10)
C66 C65 H65A 119.6
C64 C65 H65A 119.6
C65 C66 C61 119.8(10)
C65 C66 H66A 120.1
C61 C66 H66A 120.1
C64 C67 H67A 109.5
C64 C67 H67B 109.5
H67A C67 H67B 109.5
C64 C67 H67C 109.5
H67A C67 H67C 109.5
H67B C67 H67C 109.5
N8 C68 C71 129.0(12)
N8 C68 C69 137.4(11)
C71 C68 C69 93.5(10)
C68 C69 C70 88.0(10)
C68 C69 H69A 114.0
C70 C69 H69A 114.0
C68 C69 H69B 114.0
C70 C69 H69B 114.0
H69A C69 H69B 111.2
C69 C70 C71 90.5(9)
C69 C70 H70A 113.5
C71 C70 H70A 113.5
C69 C70 H70B 113.5
C71 C70 H70B 113.5
H70A C70 H70B 110.8
C78 C71 C68 109.4(10)
C78 C71 C72 114.3(12)
C68 C71 C72 121.1(10)
C78 C71 C70 103.4(11)
C68 C71 C70 86.4(10)
C72 C71 C70 118.2(10)
C78 C71 C78A 38(2)
C68 C71 C78A 112(2)
C72 C71 C78A 83(2)
C70 C71 C78A 140(3)
C77 C72 C73 113.4(12)
C77 C72 C71 123.7(12)
C73 C72 C71 122.9(11)
C74 C73 C72 123.2(11)
C74 C73 H73A 118.4
C72 C73 H73A 118.4
C73 C74 C75 120.5(12)
C73 C74 H74A 119.8
C75 C74 H74A 119.8
C74 C75 C76 121.2(11)
C74 C75 Br4 121.6(11)
C76 C75 Br4 117.2(10)
C75 C76 C77 117.2(11)
C75 C76 H76A 121.4
C77 C76 H76A 121.4
C76 C77 C72 124.5(12)
C76 C77 H77A 117.8
C72 C77 H77A 117.8
C79 C78 C71 121.9(16)
C79 C78 H78A 119.1
C71 C78 H78A 119.1
C78 C79 H79A 120.0
C78 C79 H79B 120.0
H79A C79 H79B 120.0
C79A C78A C71 136(5)
C79A C78A H78B 112.1
C71 C78A H78B 112.1
C78A C79A H79C 120.0
C78A C79A H79D 120.0
H79C C79A H79D 120.0
O10 S5 O9 120.2(4)
O10 S5 N9 107.5(4)
O9 S5 N9 102.4(4)
O10 S5 C81 109.2(5)
O9 S5 C81 107.8(4)
N9 S5 C81 109.2(4)
N10 N9 S5 115.0(7)
N10 N9 H9C 122.5
S5 N9 H9C 122.5
C88 N10 N9 116.1(9)
C86 C81 C82 120.0(9)
C86 C81 S5 119.6(8)
C82 C81 S5 120.4(8)
C83 C82 C81 118.7(9)
C83 C82 H82A 120.7
C81 C82 H82A 120.7
C82 C83 C84 123.0(11)
C82 C83 H83A 118.5
C84 C83 H83A 118.5
C83 C84 C85 119.6(10)
C83 C84 C87 120.8(11)
C85 C84 C87 119.5(11)
C86 C85 C84 117.5(10)
C86 C85 H85A 121.2
C84 C85 H85A 121.2
C85 C86 C81 121.2(9)
C85 C86 H86A 119.4
C81 C86 H86A 119.4
C84 C87 H87A 109.5
C84 C87 H87B 109.5
H87A C87 H87B 109.5
C84 C87 H87C 109.5
H87A C87 H87C 109.5
H87B C87 H87C 109.5
N10 C88 C91 130.4(13)
N10 C88 C89 133.7(11)
C91 C88 C89 95.9(10)
C88 C89 C90 86.4(9)
C88 C89 H89A 114.3
C90 C89 H89A 114.3
C88 C89 H89B 114.3
C90 C89 H89B 114.3
H89A C89 H89B 111.4
C89 C90 C91 90.8(9)
C89 C90 H90A 113.5
C91 C90 H90A 113.5
C89 C90 H90B 113.5
C91 C90 H90B 113.5
H90A C90 H90B 110.8
C92 C91 C88 118.4(9)
C92 C91 C98 112.1(11)
C88 C91 C98 112.9(10)
C92 C91 C90 116.8(10)
C88 C91 C90 86.5(10)
C98 C91 C90 107.4(11)
C93 C92 C97 120.3(10)
C93 C92 C91 122.8(10)
C97 C92 C91 116.7(11)
C92 C93 C94 121.5(10)
C92 C93 H93A 119.3
C94 C93 H93A 119.3
C95 C94 C93 119.1(10)
C95 C94 H94A 120.5
C93 C94 H94A 120.5
C96 C95 C94 121.0(10)
C96 C95 Br5 118.6(9)
C94 C95 Br5 120.3(10)
C95 C96 C97 121.0(10)
C95 C96 H96A 119.5
C97 C96 H96A 119.5
C96 C97 C92 117.1(10)
C96 C97 H97A 121.4
C92 C97 H97A 121.4
C99 C98 C91 129(2)
C99 C98 H98A 115.5
C91 C98 H98A 115.5
C98 C99 H99A 120.0
C98 C99 H99B 120.0
H99A C99 H99B 120.0
O12 S6 O11 118.5(4)
O12 S6 N11 107.9(4)
O11 S6 N11 103.5(4)
O12 S6 C101 109.1(4)
O11 S6 C101 109.6(3)
N11 S6 C101 107.6(3)
N12 N11 S6 113.8(6)
N12 N11 H11J 123.1
S6 N11 H11J 123.1
C108 N12 N11 114.5(9)
C102 C101 C106 120.0(2)
C102 C101 S6 120.3(2)
C106 C101 S6 119.7(2)
C103 C102 C101 119.9(2)
C103 C102 H10F 120.0
C101 C102 H10F 120.0
C102 C103 C104 120.1(2)
C102 C103 H10G 120.0
C104 C103 H10G 120.0
C103 C104 C105 120.0(2)
C103 C104 C107 120.2(2)
C105 C104 C107 119.8(2)
C106 C105 C104 119.9(2)
C106 C105 H10H 120.0
C104 C105 H10H 120.0
C105 C106 C101 120.0(2)
C105 C106 H10I 120.0
C101 C106 H10I 120.0
C104 C107 H10C 109.5
C104 C107 H10D 109.5
H10C C107 H10D 109.5
C104 C107 H10E 109.5
H10C C107 H10E 109.5
H10D C107 H10E 109.5
N12 C108 C111 129.7(9)
N12 C108 C109 136.3(9)
C111 C108 C109 94.0(8)
C108 C109 C110 87.1(7)
C108 C109 H10J 114.1
C110 C109 H10J 114.1
C108 C109 H10K 114.1
C110 C109 H10K 114.1
H10J C109 H10K 111.3
C111 C110 C109 90.5(7)
C111 C110 H11D 113.6
C109 C110 H11D 113.6
C111 C110 H11E 113.6
C109 C110 H11E 113.6
H11D C110 H11E 110.8
C108 C111 C112 121.9(6)
C108 C111 C118 115.3(7)
C112 C111 C118 105.2(5)
C108 C111 C110 88.3(7)
C112 C111 C110 116.8(5)
C118 C111 C110 108.5(8)
C113 C112 C117 119.8(2)
C113 C112 C111 120.3(2)
C117 C112 C111 119.8(2)
C112 C113 C114 120.1(2)
C112 C113 H11F 119.9
C114 C113 H11F 119.9
C115 C114 C113 119.9(2)
C115 C114 H11G 120.0
C113 C114 H11G 120.0
C116 C115 C114 120.0(2)
C116 C115 Br6 120.0(2)
C114 C115 Br6 120.1(2)
C117 C116 C115 120.0(2)
C117 C116 H11H 120.0
C115 C116 H11H 120.0
C116 C117 C112 120.1(2)
C116 C117 H11I 120.0
C112 C117 H11I 120.0
C119 C118 C111 123.0(12)
C119 C118 H11C 118.5
C111 C118 H11C 118.5
C118 C119 H11A 120.0
C118 C119 H11B 120.0
H11A C119 H11B 120.0
O14 S7 O13 120.3(4)
O14 S7 N13 105.2(5)
O13 S7 N13 103.6(5)
O14 S7 C121 109.2(5)
O13 S7 C121 108.4(5)
N13 S7 C121 109.7(5)
N14 N13 S7 115.7(7)
N14 N13 H13K 122.2
S7 N13 H13K 122.2
C128 N14 N13 117.7(11)
C126 C121 C122 118.6(11)
C126 C121 S7 120.5(9)
C122 C121 S7 120.9(9)
C123 C122 C121 118.3(11)
C123 C122 H12D 120.9
C121 C122 H12D 120.9
C122 C123 C124 123.4(13)
C122 C123 H12E 118.3
C124 C123 H12E 118.3
C125 C124 C123 117.9(12)
C125 C124 C127 121.5(11)
C123 C124 C127 120.6(12)
C126 C125 C124 121.9(12)
C126 C125 H12F 119.0
C124 C125 H12F 119.0
C125 C126 C121 119.8(12)
C125 C126 H12G 120.1
C121 C126 H12G 120.1
C124 C127 H12A 109.5
C124 C127 H12B 109.5
H12A C127 H12B 109.5
C124 C127 H12C 109.5
H12A C127 H12C 109.5
H12B C127 H12C 109.5
N14 C128 C129 134.6(13)
N14 C128 C131 131.1(12)
C129 C128 C131 94.1(10)
C128 C129 C130 85.4(9)
C128 C129 H12H 114.4
C130 C129 H12H 114.4
C128 C129 H12I 114.4
C130 C129 H12I 114.4
H12H C129 H12I 111.5
C131 C130 C129 94.5(10)
C131 C130 H13E 112.8
C129 C130 H13E 112.8
C131 C130 H13F 112.8
C129 C130 H13F 112.8
H13E C130 H13F 110.3
C138 C131 C132 107.0(9)
C138 C131 C130 111.8(10)
C132 C131 C130 120.2(10)
C138 C131 C128 115.8(10)
C132 C131 C128 115.3(9)
C130 C131 C128 86.0(9)
C133 C132 C137 118.0(10)
C133 C132 C131 123.0(9)
C137 C132 C131 118.7(10)
C132 C133 C134 122.8(10)
C132 C133 H13G 118.6
C134 C133 H13G 118.6
C133 C134 C135 116.3(9)
C133 C134 H13H 121.9
C135 C134 H13H 121.9
C136 C135 C134 122.2(10)
C136 C135 Br7 121.2(10)
C134 C135 Br7 116.5(9)
C135 C136 C137 118.3(11)
C135 C136 H13I 120.9
C137 C136 H13I 120.9
C136 C137 C132 122.4(12)
C136 C137 H13J 118.8
C132 C137 H13J 118.8
C139 C138 C131 123.8(14)
C139 C138 H13D 118.1
C131 C138 H13D 118.1
C138 C139 H13B 120.0
C138 C139 H13C 120.0
H13B C139 H13C 120.0
O16 S8 O15 119.7(4)
O16 S8 N15 106.6(5)
O15 S8 N15 104.3(4)
O16 S8 C141 109.6(4)
O15 S8 C141 106.4(5)
N15 S8 C141 109.9(4)
N16 N15 S8 114.5(7)
N16 N15 H15J 122.8
S8 N15 H15J 122.8
C148 N16 N15 113.2(11)
C142 C141 C146 121.1(10)
C142 C141 S8 120.6(8)
C146 C141 S8 118.3(9)
C143 C142 C141 118.9(9)
C143 C142 H14E 120.5
C141 C142 H14E 120.5
C142 C143 C144 122.3(10)
C142 C143 H14F 118.9
C144 C143 H14F 118.9
C145 C144 C143 116.7(10)
C145 C144 C147 123.3(10)
C143 C144 C147 119.9(11)
C146 C145 C144 122.7(10)
C146 C145 H14G 118.6
C144 C145 H14G 118.6
C145 C146 C141 118.3(10)
C145 C146 H14H 120.9
C141 C146 H14H 120.9
C144 C147 H14B 109.5
C144 C147 H14C 109.5
H14B C147 H14C 109.5
C144 C147 H14D 109.5
H14B C147 H14D 109.5
H14C C147 H14D 109.5
N16 C148 C151 129.7(16)
N16 C148 C149 138.8(13)
C151 C148 C149 91.5(12)
C148 C149 C150 88.3(11)
C148 C149 H14I 113.9
C150 C149 H14I 113.9
C148 C149 H14J 113.9
C150 C149 H14J 113.9
H14I C149 H14J 111.1
C149 C150 C151 89.5(10)
C149 C150 H15D 113.7
C151 C150 H15D 113.7
C149 C150 H15E 113.7
C151 C150 H15E 113.7
H15D C150 H15E 111.0
C458 C151 C148 110.6(11)
C458 C151 C158 38.1(19)
C148 C151 C158 118(2)
C458 C151 C152 120.0(13)
C148 C151 C152 116.2(12)
C158 C151 C152 86(2)
C458 C151 C150 102.4(15)
C148 C151 C150 87.7(11)
C158 C151 C150 137(3)
C152 C151 C150 114.7(11)
C153 C152 C157 116.5(15)
C153 C152 C151 122.8(13)
C157 C152 C151 120.6(15)
C152 C153 C154 124.0(12)
C152 C153 H15F 118.0
C154 C153 H15F 118.0
C155 C154 C153 116.6(13)
C155 C154 H15G 121.7
C153 C154 H15G 121.7
C156 C155 C154 122.1(14)
C156 C155 Br8 118.7(12)
C154 C155 Br8 119.2(14)
C155 C156 C157 118.9(14)
C155 C156 H15H 120.5
C157 C156 H15H 120.5
C152 C157 C156 121.8(16)
C152 C157 H15I 119.1
C156 C157 H15I 119.1
C159 C158 C151 134(5)
C159 C158 H15C 113.2
C151 C158 H15C 113.2
C158 C159 H15A 120.0
C158 C159 H15B 120.0
H15A C159 H15B 120.0
C459 C458 C151 118.1(17)
C459 C458 H15C 120.9
C151 C458 H15C 120.9
C458 C459 H15A 120.0
C458 C459 H15B 120.0
H15A C459 H15B 120.0
O18 S9 O17 118.5(4)
O18 S9 N17 107.2(4)
O17 S9 N17 103.9(4)
O18 S9 C161 110.0(5)
O17 S9 C161 107.2(4)
N17 S9 C161 109.8(4)
N18 N17 S9 116.0(6)
N18 N17 H17K 122.0
S9 N17 H17K 122.0
C168 N18 N17 117.9(10)
C162 C161 C166 116.2(10)
C162 C161 S9 121.8(8)
C166 C161 S9 121.9(9)
C163 C162 C161 120.9(10)
C163 C162 H16E 119.6
C161 C162 H16E 119.6
C162 C163 C164 121.1(11)
C162 C163 H16F 119.5
C164 C163 H16F 119.5
C165 C164 C163 118.2(12)
C165 C164 C167 122.4(12)
C163 C164 C167 119.1(13)
C166 C165 C164 119.5(12)
C166 C165 H16G 120.2
C164 C165 H16G 120.2
C165 C166 C161 123.9(12)
C165 C166 H16H 118.0
C161 C166 H16H 118.0
C164 C167 H16B 109.5
C164 C167 H16C 109.5
H16B C167 H16C 109.5
C164 C167 H16D 109.5
H16B C167 H16D 109.5
H16C C167 H16D 109.5
N18 C168 C169 135.2(11)
N18 C168 C171 131.2(13)
C169 C168 C171 93.5(10)
C168 C169 C170 87.1(10)
C168 C169 H16I 114.1
C170 C169 H16I 114.1
C168 C169 H16J 114.1
C170 C169 H16J 114.1
H16I C169 H16J 111.3
C169 C170 C171 92.5(9)
C169 C170 H17E 113.2
C171 C170 H17E 113.2
C169 C170 H17F 113.2
C171 C170 H17F 113.2
H17E C170 H17F 110.6
C172 C171 C168 117.4(10)
C172 C171 C170 118.4(11)
C168 C171 C170 86.8(10)
C172 C171 C178 101.4(11)
C168 C171 C178 108.8(11)
C170 C171 C178 124.2(11)
C173 C172 C177 118.7(13)
C173 C172 C171 122.5(11)
C177 C172 C171 118.7(12)
C172 C173 C174 122.6(11)
C172 C173 H17G 118.7
C174 C173 H17G 118.7
C175 C174 C173 117.0(11)
C175 C174 H17H 121.5
C173 C174 H17H 121.5
C176 C175 C174 121.1(11)
C176 C175 Br9 119.7(10)
C174 C175 Br9 119.1(11)
C177 C176 C175 120.1(12)
C177 C176 H17I 119.9
C175 C176 H17I 119.9
C176 C177 C172 120.4(13)
C176 C177 H17J 119.8
C172 C177 H17J 119.8
C179 C178 C171 119(2)
C179 C178 H17D 120.4
C171 C178 H17D 120.4
C178 C179 H17B 120.0
C178 C179 H17C 120.0
H17B C179 H17C 120.0
O20 S10 O19 119.5(4)
O20 S10 N19 107.1(4)
O19 S10 N19 103.5(4)
O20 S10 C181 108.5(5)
O19 S10 C181 108.0(5)
N19 S10 C181 109.8(4)
N20 N19 S10 114.4(6)
N20 N19 H19L 122.8
S10 N19 H19L 122.8
C188 N20 N19 116.9(9)
C186 C181 C182 119.5(10)
C186 C181 S10 120.6(9)
C182 C181 S10 119.8(9)
C183 C182 C181 119.2(10)
C183 C182 H18E 120.4
C181 C182 H18E 120.4
C182 C183 C184 121.8(12)
C182 C183 H18F 119.1
C184 C183 H18F 119.1
C185 C184 C183 116.9(12)
C185 C184 C187 120.1(11)
C183 C184 C187 123.0(12)
C186 C185 C184 122.7(11)
C186 C185 H18G 118.7
C184 C185 H18G 118.7
C185 C186 C181 119.8(10)
C185 C186 H18H 120.1
C181 C186 H18H 120.1
C184 C187 H18B 109.5
C184 C187 H18C 109.5
H18B C187 H18C 109.5
C184 C187 H18D 109.5
H18B C187 H18D 109.5
H18C C187 H18D 109.5
N20 C188 C189 135.4(10)
N20 C188 C191 130.1(10)
C189 C188 C191 94.3(8)
C188 C189 C190 86.5(7)
C188 C189 H18I 114.2
C190 C189 H18I 114.2
C188 C189 H18J 114.2
C190 C189 H18J 114.2
H18I C189 H18J 111.4
C189 C190 C191 93.5(7)
C189 C190 H19F 113.0
C191 C190 H19F 113.0
C189 C190 H19G 113.0
C191 C190 H19G 113.0
H19F C190 H19G 110.4
C192 C191 C198 107.5(8)
C192 C191 C188 117.4(8)
C198 C191 C188 108.1(9)
C192 C191 C190 117.9(8)
C198 C191 C190 118.9(9)
C188 C191 C190 85.6(7)
C193 C192 C197 117.3(9)
C193 C192 C191 122.6(9)
C197 C192 C191 119.6(10)
C192 C193 C194 122.8(9)
C192 C193 H19H 118.6
C194 C193 H19H 118.6
C195 C194 C193 115.1(9)
C195 C194 H19I 122.5
C193 C194 H19I 122.5
C196 C195 C194 122.6(10)
C196 C195 Br10 120.8(8)
C194 C195 Br10 116.6(8)
C195 C196 C197 118.9(10)
C195 C196 H19J 120.6
C197 C196 H19J 120.6
C196 C197 C192 123.2(10)
C196 C197 H19K 118.4
C192 C197 H19K 118.4
C199 C198 C191 122.8(17)
C199 C198 H19E 118.6
C191 C198 H19E 118.6
C198 C199 H19C 120.0
C198 C199 H19D 120.0
H19C C199 H19D 120.0
Br21 Br11 C215 108.2(9)
O22 S11 O21 120.9(4)
O22 S11 N21 108.0(4)
O21 S11 N21 104.1(4)
O22 S11 C201 108.3(3)
O21 S11 C201 109.4(3)
N21 S11 C201 105.0(3)
N22 N21 S11 114.9(6)
N22 N21 H21J 122.6
S11 N21 H21J 122.6
C208 N22 N21 115.3(8)
C202 C201 C206 120.1(2)
C202 C201 S11 120.1(2)
C206 C201 S11 119.8(2)
C201 C202 C203 119.9(2)
C201 C202 H20D 120.0
C203 C202 H20D 120.0
C202 C203 C204 120.0(2)
C202 C203 H20E 120.0
C204 C203 H20E 120.0
C205 C204 C203 120.0(2)
C205 C204 C207 119.9(2)
C203 C204 C207 120.1(2)
C206 C205 C204 120.0(2)
C206 C205 H20F 120.0
C204 C205 H20F 120.0
C205 C206 C201 119.9(2)
C205 C206 H20G 120.0
C201 C206 H20G 120.0
C204 C207 H20A 109.5
C204 C207 H20B 109.5
H20A C207 H20B 109.5
C204 C207 H20C 109.5
H20A C207 H20C 109.5
H20B C207 H20C 109.5
N22 C208 C209 136.6(9)
N22 C208 C211 131.1(9)
C209 C208 C211 91.8(8)
C208 C209 C210 89.2(9)
C208 C209 H20H 113.8
C210 C209 H20H 113.8
C208 C209 H20I 113.8
C210 C209 H20I 113.8
H20H C209 H20I 111.0
C211 C210 C209 88.4(8)
C211 C210 H21D 113.9
C209 C210 H21D 113.9
C211 C210 H21E 113.9
C209 C210 H21E 113.9
H21D C210 H21E 111.1
C208 C211 C212 121.2(6)
C208 C211 C218 107.3(8)
C212 C211 C218 108.4(6)
C208 C211 C210 88.9(8)
C212 C211 C210 114.4(7)
C218 C211 C210 115.9(9)
C213 C212 C217 120.0(2)
C213 C212 C211 120.3(2)
C217 C212 C211 119.8(2)
C212 C213 C214 120.1(2)
C212 C213 H21F 120.0
C214 C213 H21F 120.0
C215 C214 C213 119.8(2)
C215 C214 H21G 120.1
C213 C214 H21G 120.1
C214 C215 C216 120.1(2)
C214 C215 Br11 120.1(2)
C216 C215 Br11 119.8(2)
C214 C215 Br21 96.5(5)
C216 C215 Br21 143.4(5)
Br11 C215 Br21 23.6(5)
C217 C216 C215 120.0(2)
C217 C216 H21H 120.0
C215 C216 H21H 120.0
C216 C217 C212 120.0(2)
C216 C217 H21I 120.0
C212 C217 H21I 120.0
C219 C218 C211 128.4(15)
C219 C218 H21C 115.8
C211 C218 H21C 115.8
C218 C219 H21A 120.0
C218 C219 H21B 120.0
H21A C219 H21B 120.0
Br22 Br12 C235 93.6(7)
O23 S12 O24 120.8(4)
O23 S12 N23 104.3(4)
O24 S12 N23 107.8(4)
O23 S12 C221 110.0(4)
O24 S12 C221 107.4(4)
N23 S12 C221 105.6(4)
N24 N23 S12 115.7(6)
N24 N23 H23K 122.1
S12 N23 H23K 122.1
C228 N24 N23 113.5(8)
C226 C221 C222 119.7(9)
C226 C221 S12 122.4(7)
C222 C221 S12 117.9(8)
C223 C222 C221 120.1(10)
C223 C222 H22E 120.0
C221 C222 H22E 120.0
C222 C223 C224 121.4(10)
C222 C223 H22F 119.3
C224 C223 H22F 119.3
C223 C224 C225 118.9(10)
C223 C224 C227 124.6(10)
C225 C224 C227 116.5(10)
C226 C225 C224 117.5(9)
C226 C225 H22G 121.3
C224 C225 H22G 121.3
C221 C226 C225 122.3(9)
C221 C226 H22H 118.8
C225 C226 H22H 118.8
C224 C227 H22B 109.5
C224 C227 H22C 109.5
H22B C227 H22C 109.5
C224 C227 H22D 109.5
H22B C227 H22D 109.5
H22C C227 H22D 109.5
N24 C228 C229 138.5(10)
N24 C228 C231 127.0(10)
C229 C228 C231 94.4(8)
C228 C229 C230 88.3(9)
C228 C229 H22I 113.9
C230 C229 H22I 113.9
C228 C229 H22J 113.9
C230 C229 H22J 113.9
H22I C229 H22J 111.1
C229 C230 C231 89.1(8)
C229 C230 H23E 113.8
C231 C230 H23E 113.8
C229 C230 H23F 113.8
C231 C230 H23F 113.8
H23E C230 H23F 111.0
C232 C231 C228 119.1(9)
C232 C231 C238 110.6(10)
C228 C231 C238 107.1(9)
C232 C231 C230 113.5(10)
C228 C231 C230 85.8(8)
C238 C231 C230 119.0(10)
C233 C232 C237 116.0(13)
C233 C232 C231 125.0(11)
C237 C232 C231 119.0(12)
C232 C233 C234 121.9(13)
C232 C233 H23G 119.0
C234 C233 H23G 119.0
C235 C234 C233 119.9(14)
C235 C234 H23H 120.0
C233 C234 H23H 120.0
C234 C235 C236 122.0(13)
C234 C235 Br12 125.0(13)
C236 C235 Br12 112.9(11)
C234 C235 Br22 96.3(12)
C236 C235 Br22 141.0(11)
Br12 C235 Br22 29.0(3)
C237 C236 C235 114.4(13)
C237 C236 H23I 122.8
C235 C236 H23I 122.8
C236 C237 C232 125.2(14)
C236 C237 H23J 117.4
C232 C237 H23J 117.4
C239 C238 C231 123.0(15)
C239 C238 H23D 118.5
C231 C238 H23D 118.5
C238 C239 H23B 120.0
C238 C239 H23C 120.0
H23B C239 H23C 120.0
Br23 Br13 C255 60.4(7)
O26 S13 O25 120.0(4)
O26 S13 N25 107.6(5)
O25 S13 N25 104.5(4)
O26 S13 C241 107.9(4)
O25 S13 C241 106.7(5)
N25 S13 C241 109.8(5)
N26 N25 S13 114.4(7)
N26 N25 H25I 122.8
S13 N25 H25I 122.8
C248 N26 N25 114.5(9)
C242 C241 C246 120.7(10)
C242 C241 S13 121.2(8)
C246 C241 S13 117.9(9)
C241 C242 C243 119.9(10)
C241 C242 H24D 120.0
C243 C242 H24D 120.0
C244 C243 C242 119.5(11)
C244 C243 H24E 120.2
C242 C243 H24E 120.2
C243 C244 C245 117.8(11)
C243 C244 C247 120.4(12)
C245 C244 C247 121.7(11)
C246 C245 C244 122.5(11)
C246 C245 H24F 118.8
C244 C245 H24F 118.8
C245 C246 C241 118.7(11)
C245 C246 H24G 120.6
C241 C246 H24G 120.6
C244 C247 H24A 109.5
C244 C247 H24B 109.5
H24A C247 H24B 109.5
C244 C247 H24C 109.5
H24A C247 H24C 109.5
H24B C247 H24C 109.5
N26 C248 C249 138.1(10)
N26 C248 C251 126.1(11)
C249 C248 C251 95.7(10)
C248 C249 C250 86.3(9)
C248 C249 H24H 114.3
C250 C249 H24H 114.3
C248 C249 H24I 114.3
C250 C249 H24I 114.3
H24H C249 H24I 111.4
C249 C250 C251 93.3(9)
C249 C250 H25E 113.1
C251 C250 H25E 113.1
C249 C250 H25F 113.1
C251 C250 H25F 113.1
H25E C250 H25F 110.4
C258 C251 C252 113.6(12)
C258 C251 C250 116.9(12)
C252 C251 C250 118.8(11)
C258 C251 C248 102.1(10)
C252 C251 C248 118.0(10)
C250 C251 C248 82.6(9)
C257 C252 C253 117.3(14)
C257 C252 C251 120.4(14)
C253 C252 C251 121.5(13)
C252 C253 C254 119.6(14)
C252 C253 H25G 120.2
C254 C253 H25G 120.2
C255 C254 C253 118.0(16)
C255 C254 H25H 121.0
C253 C254 H25H 121.0
C256 C255 C254 123.6(17)
C256 C255 Br23 88.2(14)
C254 C255 Br23 143.5(16)
C256 C255 Br13 123.5(15)
C254 C255 Br13 112.9(15)
Br23 C255 Br13 39.9(5)
C255 C256 C257 116.3(15)
C255 C256 Br23 55.5(11)
C257 C256 Br23 165.3(15)
C255 C256 H25J 121.9
C257 C256 H25J 121.9
Br23 C256 H25J 67.7
C252 C257 C256 124.8(15)
C252 C257 H25K 117.6
C256 C257 H25K 117.6
C259 C258 C251 126.5(17)
C259 C258 H25D 116.8
C251 C258 H25D 116.8
C258 C259 H25B 120.0
C258 C259 H25C 120.0
H25B C259 H25C 120.0
Br24 Br14 C275 84.5(13)
O28 S14 O27 121.4(4)
O28 S14 N27 106.4(4)
O27 S14 N27 104.7(4)
O28 S14 C261 108.6(4)
O27 S14 C261 107.3(4)
N27 S14 C261 107.8(4)
N28 N27 S14 116.0(6)
N28 N27 H27M 122.0
S14 N27 H27M 122.0
C268 N28 N27 114.6(8)
C262 C261 C266 118.0(9)
C262 C261 S14 121.6(8)
C266 C261 S14 120.4(8)
C261 C262 C263 121.8(9)
C261 C262 H26E 119.1
C263 C262 H26E 119.1
C264 C263 C262 118.7(9)
C264 C263 H26F 120.7
C262 C263 H26F 120.7
C263 C264 C265 121.1(10)
C263 C264 C267 120.9(10)
C265 C264 C267 117.9(10)
C266 C265 C264 118.6(9)
C266 C265 H26G 120.7
C264 C265 H26G 120.7
C265 C266 C261 121.7(9)
C265 C266 H26H 119.1
C261 C266 H26H 119.1
C264 C267 H26B 109.5
C264 C267 H26C 109.5
H26B C267 H26C 109.5
C264 C267 H26D 109.5
H26B C267 H26D 109.5
H26C C267 H26D 109.5
N28 C268 C269 136.7(9)
N28 C268 C271 125.9(10)
C269 C268 C271 96.4(8)
C268 C269 C270 85.8(8)
C268 C269 H26I 114.4
C270 C269 H26I 114.4
C268 C269 H26J 114.4
C270 C269 H26J 114.4
H26I C269 H26J 111.5
C271 C270 C269 90.6(8)
C271 C270 H27G 113.5
C269 C270 H27G 113.5
C271 C270 H27H 113.5
C269 C270 H27H 113.5
H27G C270 H27H 110.8
C272 C271 C278 111.0(10)
C272 C271 C268 116.9(9)
C278 C271 C268 107.5(9)
C272 C271 C270 114.5(9)
C278 C271 C270 119.5(10)
C268 C271 C270 85.0(8)
C273 C272 C277 114.9(11)
C273 C272 C271 123.0(10)
C277 C272 C271 122.0(11)
C272 C273 C274 123.0(11)
C272 C273 H27I 118.5
C274 C273 H27I 118.5
C275 C274 C273 119.5(11)
C275 C274 H27J 120.3
C273 C274 H27J 120.3
C276 C275 C274 120.0(11)
C276 C275 Br14 120.1(10)
C274 C275 Br14 119.8(10)
C276 C275 Br24 97.4(13)
C274 C275 Br24 140.4(13)
Br14 C275 Br24 24.6(9)
C275 C276 C277 119.2(12)
C275 C276 H27K 120.4
C277 C276 H27K 120.4
C272 C277 C276 123.2(12)
C272 C277 H27L 118.4
C276 C277 H27L 118.4
C279 C278 C271 129.0(14)
C279 C278 H27F 115.5
C271 C278 H27F 115.5
C278 C279 H27D 120.0
C278 C279 H27E 120.0
H27D C279 H27E 120.0
Br25 Br15 C295 106.3(13)
O29 S15 O30 121.1(4)
O29 S15 N29 103.7(4)
O30 S15 N29 107.7(4)
O29 S15 C281 108.6(5)
O30 S15 C281 108.3(4)
N29 S15 C281 106.6(4)
N30 N29 S15 114.5(6)
N30 N29 H29L 122.7
S15 N29 H29L 122.7
C288 N30 N29 113.4(8)
C282 C281 C286 117.9(9)
C282 C281 S15 121.2(8)
C286 C281 S15 120.7(8)
C281 C282 C283 120.8(10)
C281 C282 H28D 119.6
C283 C282 H28D 119.6
C284 C283 C282 121.5(11)
C284 C283 H28E 119.3
C282 C283 H28E 119.3
C283 C284 C285 119.1(11)
C283 C284 C287 122.3(12)
C285 C284 C287 118.2(11)
C286 C285 C284 117.9(10)
C286 C285 H28F 121.1
C284 C285 H28F 121.1
C285 C286 C281 122.2(9)
C285 C286 H28G 118.9
C281 C286 H28G 118.9
C284 C287 H28A 109.5
C284 C287 H28B 109.5
H28A C287 H28B 109.5
C284 C287 H28C 109.5
H28A C287 H28C 109.5
H28B C287 H28C 109.5
N30 C288 C289 137.9(10)
N30 C288 C291 130.0(11)
C289 C288 C291 91.7(10)
C288 C289 C290 89.5(9)
C288 C289 H28H 113.7
C290 C289 H28H 113.7
C288 C289 H28I 113.7
C290 C289 H28I 113.7
H28H C289 H28I 111.0
C291 C290 C289 89.4(9)
C291 C290 H29F 113.7
C289 C290 H29F 113.8
C291 C290 H29G 113.7
C289 C290 H29G 113.7
H29F C290 H29G 111.0
C292 C291 C298 108.0(10)
C292 C291 C290 119.0(11)
C298 C291 C290 118.3(10)
C292 C291 C288 118.1(9)
C298 C291 C288 104.0(10)
C290 C291 C288 87.5(9)
C293 C292 C297 115.4(11)
C293 C292 C291 124.5(10)
C297 C292 C291 119.5(11)
C292 C293 C294 124.1(12)
C292 C293 H29H 118.0
C294 C293 H29H 118.0
C295 C294 C293 119.5(12)
C295 C294 H29I 120.2
C293 C294 H29I 120.2
C294 C295 C296 118.6(11)
C294 C295 Br15 122.8(11)
C296 C295 Br15 118.6(11)
C294 C295 Br25 111.6(11)
C296 C295 Br25 126.3(12)
Br15 C295 Br25 21.7(6)
C297 C296 C295 118.9(12)
C297 C296 H29J 120.6
C295 C296 H29J 120.6
C296 C297 C292 123.1(12)
C296 C297 H29K 118.4
C292 C297 H29K 118.4
C299 C298 C291 131.5(15)
C299 C298 H29E 114.2
C291 C298 H29E 114.2
C298 C299 H29C 120.0
C298 C299 H29D 120.0
H29C C299 H29D 120.0
Br26 Br16 C315 102.6(11)
O31 S16 O32 120.2(4)
O31 S16 N31 105.2(4)
O32 S16 N31 107.2(4)
O31 S16 C301 107.9(3)
O32 S16 C301 106.7(3)
N31 S16 C301 109.3(3)
N32 N31 S16 116.3(6)
N32 N31 H31J 121.8
S16 N31 H31J 121.8
C308 N32 N31 114.6(8)
C306 C301 C302 120.0(2)
C306 C301 S16 120.0(2)
C302 C301 S16 120.0(2)
C303 C302 C301 120.1(2)
C303 C302 H30I 120.0
C301 C302 H30I 120.0
C302 C303 C304 119.9(2)
C302 C303 H30H 120.0
C304 C303 H30H 120.0
C305 C304 C303 120.0(2)
C305 C304 C307 120.0(2)
C303 C304 C307 120.0(2)
C304 C305 C306 120.1(2)
C304 C305 H30G 120.0
C306 C305 H30G 120.0
C301 C306 C305 119.9(2)
C301 C306 H30F 120.0
C305 C306 H30F 120.1
C304 C307 H30C 109.5
C304 C307 H30D 109.5
H30C C307 H30D 109.5
C304 C307 H30E 109.5
H30C C307 H30E 109.5
H30D C307 H30E 109.5
N32 C308 C311 129.3(9)
N32 C308 C309 135.6(9)
C311 C308 C309 94.7(8)
C308 C309 C310 85.4(8)
C308 C309 H30J 114.4
C310 C309 H30J 114.4
C308 C309 H30K 114.4
C310 C309 H30K 114.4
H30J C309 H30K 111.5
C311 C310 C309 91.3(8)
C311 C310 H31H 113.4
C309 C310 H31H 113.4
C311 C310 H31I 113.4
C309 C310 H31I 113.4
H31H C310 H31I 110.7
C312 C311 C308 123.1(6)
C312 C311 C310 117.4(6)
C308 C311 C310 87.1(7)
C312 C311 C318 109.2(6)
C308 C311 C318 102.8(8)
C310 C311 C318 115.6(9)
C313 C312 C317 119.8(2)
C313 C312 C311 120.4(2)
C317 C312 C311 119.8(2)
C312 C313 C314 120.1(2)
C312 C313 H31G 120.0
C314 C313 H31G 120.0
C315 C314 C313 120.0(2)
C315 C314 H31F 120.0
C313 C314 H31F 120.0
C316 C315 C314 119.9(2)
C316 C315 Br16 119.7(2)
C314 C315 Br16 120.4(2)
C316 C315 Br26 138.2(6)
C314 C315 Br26 99.9(5)
Br16 C315 Br26 23.7(5)
C317 C316 C315 120.1(2)
C317 C316 H31E 120.0
C315 C316 H31E 120.0
C316 C317 C312 120.1(2)
C316 C317 H31D 120.0
C312 C317 H31D 120.0
C319 C318 C311 128.4(13)
C319 C318 H31C 115.8
C311 C318 H31C 115.8
C318 C319 H31A 120.0
C318 C319 H31B 120.0
H31A C319 H31B 120.0
Br27 Br17 C335 77.1(10)
O33 S17 O34 120.4(4)
O33 S17 N33 104.1(4)
O34 S17 N33 107.1(4)
O33 S17 C321 108.4(5)
O34 S17 C321 108.0(4)
N33 S17 C321 108.2(4)
N34 N33 S17 115.5(6)
N34 N33 H33K 122.3
S17 N33 H33K 122.3
C328 N34 N33 115.5(9)
C326 C321 C322 121.9(9)
C326 C321 S17 119.2(8)
C322 C321 S17 118.8(8)
C323 C322 C321 120.6(9)
C323 C322 H32G 119.7
C321 C322 H32G 119.7
C322 C323 C324 119.7(10)
C322 C323 H32F 120.1
C324 C323 H32F 120.1
C325 C324 C323 116.4(10)
C325 C324 C327 121.6(11)
C323 C324 C327 121.6(11)
C326 C325 C324 123.2(11)
C326 C325 H32E 118.4
C324 C325 H32E 118.4
C321 C326 C325 117.5(11)
C321 C326 H32D 121.2
C325 C326 H32D 121.2
C324 C327 H32A 109.5
C324 C327 H32B 109.5
H32A C327 H32B 109.5
C324 C327 H32C 109.5
H32A C327 H32C 109.5
H32B C327 H32C 109.5
N34 C328 C329 136.4(10)
N34 C328 C331 132.1(11)
C329 C328 C331 91.5(9)
C328 C329 C330 87.1(9)
C328 C329 H32H 114.1
C330 C329 H32H 114.1
C328 C329 H32I 114.1
C330 C329 H32I 114.1
H32H C329 H32I 111.3
C331 C330 C329 91.2(8)
C331 C330 H33I 113.4
C329 C330 H33I 113.4
C331 C330 H33J 113.4
C329 C330 H33J 113.4
H33I C330 H33J 110.7
C332 C331 C330 116.2(10)
C332 C331 C328 118.6(9)
C330 C331 C328 87.7(9)
C332 C331 C338 110.4(10)
C330 C331 C338 118.1(10)
C328 C331 C338 103.9(9)
C333 C332 C337 115.4(12)
C333 C332 C331 122.4(11)
C337 C332 C331 122.0(12)
C332 C333 C334 124.4(12)
C332 C333 H33H 117.8
C334 C333 H33H 117.8
C335 C334 C333 118.4(12)
C335 C334 H33G 120.8
C333 C334 H33G 120.8
C334 C335 C336 122.6(13)
C334 C335 Br17 121.1(11)
C336 C335 Br17 116.0(11)
C334 C335 Br27 141.3(12)
C336 C335 Br27 93.7(12)
Br17 C335 Br27 29.7(6)
C335 C336 C337 118.4(12)
C335 C336 H33F 120.8
C337 C336 H33F 120.8
C336 C337 C332 120.1(12)
C336 C337 H33E 120.0
C332 C337 H33E 120.0
C339 C338 C331 125.7(13)
C339 C338 H33D 117.1
C331 C338 H33D 117.1
C338 C339 H33B 120.0
C338 C339 H33C 120.0
H33B C339 H33C 120.0
Br28 Br18 C355 71.4(7)
O35 S18 O36 119.9(4)
O35 S18 N35 105.2(4)
O36 S18 N35 107.3(4)
O35 S18 C341 108.4(4)
O36 S18 C341 108.2(4)
N35 S18 C341 107.1(4)
N36 N35 S18 115.2(6)
N36 N35 H35J 122.4
S18 N35 H35J 122.4
C348 N36 N35 117.6(9)
C346 C341 C342 119.3(9)
C346 C341 S18 120.4(8)
C342 C341 S18 120.1(8)
C341 C342 C343 119.6(9)
C341 C342 H34H 120.2
C343 C342 H34H 120.2
C342 C343 C344 120.6(10)
C342 C343 H34G 119.7
C344 C343 H34G 119.7
C345 C344 C343 119.0(10)
C345 C344 C347 121.3(11)
C343 C344 C347 119.7(10)
C346 C345 C344 118.6(10)
C346 C345 H34F 120.7
C344 C345 H34F 120.7
C345 C346 C341 122.5(10)
C345 C346 H34E 118.8
C341 C346 H34E 118.8
C344 C347 H34B 109.5
C344 C347 H34C 109.5
H34B C347 H34C 109.5
C344 C347 H34D 109.5
H34B C347 H34D 109.5
H34C C347 H34D 109.5
N36 C348 C349 137.5(11)
N36 C348 C351 129.4(11)
C349 C348 C351 93.1(9)
C348 C349 C350 87.0(9)
C348 C349 H34I 114.2
C350 C349 H34I 114.2
C348 C349 H34J 114.2
C350 C349 H34J 114.2
H34I C349 H34J 111.3
C351 C350 C349 92.0(9)
C351 C350 H35H 113.3
C349 C350 H35H 113.3
C351 C350 H35I 113.3
C349 C350 H35I 113.3
H35H C350 H35I 110.6
C352 C351 C350 115.9(11)
C352 C351 C348 117.5(10)
C350 C351 C348 86.4(9)
C352 C351 C358 112.3(11)
C350 C351 C358 118.0(10)
C348 C351 C358 103.9(10)
C353 C352 C357 115.6(12)
C353 C352 C351 123.5(12)
C357 C352 C351 120.9(12)
C352 C353 C354 123.0(12)
C352 C353 H35G 118.5
C354 C353 H35G 118.5
C355 C354 C353 124.6(13)
C355 C354 H35F 117.7
C353 C354 H35F 117.7
C354 C355 C356 116.3(12)
C354 C355 Br18 127.1(12)
C356 C355 Br18 116.6(11)
C354 C355 Br28 137.5(13)
C356 C355 Br28 95.4(11)
Br18 C355 Br28 37.5(5)
C355 C356 C357 122.2(12)
C355 C356 H35E 118.9
C357 C356 H35E 118.9
C356 C357 C352 117.8(13)
C356 C357 H35D 121.1
C352 C357 H35D 121.1
C359 C358 C351 123.7(16)
C359 C358 H35C 118.2
C351 C358 H35C 118.2
C358 C359 H35A 120.0
C358 C359 H35B 120.0
H35A C359 H35B 120.0
Br29 Br19 C375 104.3(7)
O38 S19 O37 120.9(4)
O38 S19 N37 107.6(4)
O37 S19 N37 104.8(4)
O38 S19 C361 107.2(4)
O37 S19 C361 108.9(4)
N37 S19 C361 106.7(4)
N38 N37 S19 115.5(5)
N38 N37 H37K 122.2
S19 N37 H37K 122.2
C368 N38 N37 114.5(8)
C366 C361 C362 120.8(9)
C366 C361 S19 121.2(8)
C362 C361 S19 117.9(7)
C363 C362 C361 118.7(10)
C363 C362 H36H 120.7
C361 C362 H36H 120.7
C362 C363 C364 120.6(10)
C362 C363 H36G 119.7
C364 C363 H36G 119.7
C365 C364 C363 119.9(10)
C365 C364 C367 119.6(10)
C363 C364 C367 120.4(10)
C364 C365 C366 119.3(10)
C364 C365 H36F 120.4
C366 C365 H36F 120.4
C361 C366 C365 120.7(10)
C361 C366 H36E 119.7
C365 C366 H36E 119.7
C364 C367 H36B 109.5
C364 C367 H36C 109.5
H36B C367 H36C 109.5
C364 C367 H36D 109.5
H36B C367 H36D 109.5
H36C C367 H36D 109.5
N38 C368 C369 136.7(9)
N38 C368 C371 129.4(10)
C369 C368 C371 93.7(8)
C368 C369 C370 86.5(8)
C368 C369 H36I 114.2
C370 C369 H36I 114.2
C368 C369 H36J 114.2
C370 C369 H36J 114.2
H36I C369 H36J 111.4
C371 C370 C369 91.7(8)
C371 C370 H37I 113.4
C369 C370 H37I 113.4
C371 C370 H37J 113.3
C369 C370 H37J 113.3
H37I C370 H37J 110.7
C372 C371 C378 112.9(10)
C372 C371 C368 118.8(9)
C378 C371 C368 104.3(9)
C372 C371 C370 113.9(10)
C378 C371 C370 118.2(10)
C368 C371 C370 86.1(8)
C373 C372 C377 116.2(11)
C373 C372 C371 126.1(10)
C377 C372 C371 117.6(11)
C372 C373 C374 123.2(11)
C372 C373 H37H 118.4
C374 C373 H37H 118.4
C375 C374 C373 117.5(11)
C375 C374 H37G 121.3
C373 C374 H37G 121.3
C374 C375 C376 124.2(11)
C374 C375 Br19 120.4(10)
C376 C375 Br19 115.3(10)
C377 C376 C375 114.4(12)
C377 C376 H37F 122.8
C375 C376 H37F 122.8
C376 C377 C372 124.4(13)
C376 C377 H37E 117.8
C372 C377 H37E 117.8
C379 C378 C371 125.4(15)
C379 C378 H37D 117.3
C371 C378 H37D 117.3
C378 C379 H37B 120.0
C378 C379 H37C 120.0
H37B C379 H37C 120.0
Br30 Br20 C395 100.7(13)
O39 S20 O40 120.3(5)
O39 S20 N39 103.9(5)
O40 S20 N39 107.6(5)
O39 S20 C381 108.0(5)
O40 S20 C381 107.9(5)
N39 S20 C381 108.8(4)
N40 N39 S20 114.7(7)
N40 N39 H39L 122.6
S20 N39 H39L 122.6
C388 N40 N39 115.0(9)
C386 C381 C382 120.4(9)
C386 C381 S20 119.5(9)
C382 C381 S20 120.0(8)
C383 C382 C381 119.4(10)
C383 C382 H38H 120.3
C381 C382 H38H 120.3
C382 C383 C384 119.6(12)
C382 C383 H38G 120.2
C384 C383 H38G 120.2
C385 C384 C383 120.7(12)
C385 C384 C387 119.5(12)
C383 C384 C387 119.6(12)
C386 C385 C384 118.2(11)
C386 C385 H38F 120.9
C384 C385 H38F 120.9
C381 C386 C385 121.0(10)
C381 C386 H38E 119.5
C385 C386 H38E 119.5
C384 C387 H38B 109.5
C384 C387 H38C 109.5
H38B C387 H38C 109.5
C384 C387 H38D 109.5
H38B C387 H38D 109.5
H38C C387 H38D 109.5
N40 C388 C389 135.7(9)
N40 C388 C391 128.7(10)
C389 C388 C391 94.9(9)
C388 C389 C390 85.5(8)
C388 C389 H38I 114.4
C390 C389 H38I 114.4
C388 C389 H38J 114.4
C390 C389 H38J 114.4
H38I C389 H38J 111.5
C391 C390 C389 91.9(8)
C391 C390 H39J 113.3
C389 C390 H39J 113.3
C391 C390 H39K 113.3
C389 C390 H39K 113.3
H39J C390 H39K 110.6
C398 C391 C388 106.3(9)
C398 C391 C392 110.3(9)
C388 C391 C392 119.6(8)
C398 C391 C390 115.6(9)
C388 C391 C390 85.8(8)
C392 C391 C390 117.2(9)
C393 C392 C397 118.7(10)
C393 C392 C391 121.9(9)
C397 C392 C391 119.0(9)
C392 C393 C394 119.8(10)
C392 C393 H39I 120.1
C394 C393 H39I 120.1
C395 C394 C393 118.9(11)
C395 C394 H39H 120.6
C393 C394 H39H 120.6
C396 C395 C394 121.9(10)
C396 C395 Br20 119.1(10)
C394 C395 Br20 119.0(10)
C396 C395 Br30 143.7(12)
C394 C395 Br30 94.4(11)
Br20 C395 Br30 24.6(6)
C395 C396 C397 116.7(10)
C395 C396 H39G 121.6
C397 C396 H39G 121.6
C396 C397 C392 123.6(10)
C396 C397 H39F 118.2
C392 C397 H39F 118.2
C399 C398 C391 131.5(12)
C399 C398 H39E 114.2
C391 C398 H39E 114.2
C398 C399 H39C 120.0
C398 C399 H39D 120.0
H39C C399 H39D 120.0

loop_
_geom_bond_atom_site_label_1
_geom_bond_atom_site_label_2
_geom_bond_distance
Br21 Br11 1.02(2)
Br21 C215 2.41(2)
Br22 Br12 1.082(11)
Br22 C235 2.230(17)
Br23 Br13 1.301(11)
Br23 C255 1.764(16)
Br23 C256 2.14(2)
Br24 Br14 0.84(3)
Br24 C275 2.02(2)
Br25 Br15 0.89(3)
Br25 C295 2.30(3)
Br26 Br16 0.94(2)
Br26 C315 2.28(2)
Br27 Br17 1.01(2)
Br27 C335 1.98(2)
Br28 Br18 1.197(16)
Br28 C355 1.867(18)
Br29 Br19 1.211(15)
Br30 Br20 0.97(3)
Br30 C395 2.28(3)
Br1 C15 1.902(6)
S1 O2 1.429(7)
S1 O1 1.444(7)
S1 N1 1.645(9)
S1 C1 1.770(9)
N1 N2 1.397(9)
N1 H1A 0.8800
N2 C8 1.259(12)
C1 C2 1.389(4)
C1 C6 1.390(4)
C2 C3 1.390(4)
C2 H2A 0.9500
C3 C4 1.388(4)
C3 H3A 0.9500
C4 C5 1.390(4)
C4 C7 1.547(14)
C5 C6 1.389(4)
C5 H5A 0.9500
C6 H6A 0.9500
C7 H7A 0.9800
C7 H7B 0.9800
C7 H7C 0.9800
C8 C11 1.478(12)
C8 C9 1.495(13)
C9 C10 1.594(13)
C9 H9A 0.9900
C9 H9B 0.9900
C10 C11 1.517(13)
C10 H10A 0.9900
C10 H10B 0.9900
C11 C12 1.551(11)
C11 C18 1.609(14)
C12 C13 1.383(4)
C12 C17 1.384(4)
C13 C14 1.383(4)
C13 H13A 0.9500
C14 C15 1.383(4)
C14 H14A 0.9500
C15 C16 1.384(4)
C16 C17 1.383(4)
C16 H16A 0.9500
C17 H17A 0.9500
C18 C19 1.206(14)
C18 H18A 0.9500
C19 H19A 0.9500
C19 H19B 0.9500
Br2 C35 1.906(11)
S2 O4 1.420(6)
S2 O3 1.446(6)
S2 N3 1.608(9)
S2 C21 1.777(10)
N3 N4 1.415(10)
N3 H3B 0.8800
N4 C28 1.272(11)
C21 C22 1.354(11)
C21 C26 1.429(12)
C22 C23 1.389(12)
C22 H22A 0.9500
C23 C24 1.397(13)
C23 H23A 0.9500
C24 C25 1.428(13)
C24 C27 1.494(14)
C25 C26 1.390(13)
C25 H25A 0.9500
C26 H26A 0.9500
C27 H27A 0.9800
C27 H27B 0.9800
C27 H27C 0.9800
C28 C29 1.492(13)
C28 C31 1.501(13)
C29 C30 1.558(12)
C29 H29A 0.9900
C29 H29B 0.9900
C30 C31 1.543(13)
C30 H30A 0.9900
C30 H30B 0.9900
C31 C32 1.517(13)
C31 C38 1.530(13)
C32 C33 1.335(12)
C32 C37 1.426(13)
C33 C34 1.405(12)
C33 H33A 0.9500
C34 C35 1.388(12)
C34 H34A 0.9500
C35 C36 1.365(13)
C36 C37 1.356(13)
C36 H36A 0.9500
C37 H37A 0.9500
C38 C39A 1.18(2)
C38 C39 1.18(2)
C38 H38A 0.9500
C38 H38E 0.9500
C39 H39A 0.9500
C39 H39B 0.9500
C39A H39L 0.9500
C39A H39M 0.9500
Br3 C55 1.901(9)
S3 O6 1.431(6)
S3 O5 1.441(6)
S3 N5 1.636(7)
S3 C41 1.744(9)
N5 N6 1.413(9)
N5 H5B 0.8800
N6 C48 1.237(11)
C41 C42 1.376(11)
C41 C46 1.408(11)
C42 C43 1.351(12)
C42 H42A 0.9500
C43 C44 1.370(12)
C43 H43A 0.9500
C44 C45 1.407(12)
C44 C47 1.568(13)
C45 C46 1.366(13)
C45 H45A 0.9500
C46 H46A 0.9500
C47 H47A 0.9800
C47 H47B 0.9800
C47 H47C 0.9800
C48 C51 1.494(13)
C48 C49 1.525(13)
C49 C50 1.552(12)
C49 H49A 0.9900
C49 H49B 0.9900
C50 C51 1.577(13)
C50 H50A 0.9900
C50 H50B 0.9900
C51 C58 1.509(13)
C51 C52 1.520(12)
C52 C53 1.379(12)
C52 C57 1.384(12)
C53 C54 1.368(11)
C53 H53A 0.9500
C54 C55 1.382(12)
C54 H54A 0.9500
C55 C56 1.349(13)
C56 C57 1.363(13)
C56 H56A 0.9500
C57 H57A 0.9500
C58 C59 1.258(14)
C58 H58A 0.9500
C59 H59A 0.9500
C59 H59B 0.9500
Br4 C75 1.946(10)
S4 O8 1.432(6)
S4 O7 1.443(6)
S4 N7 1.629(7)
S4 C61 1.750(10)
N7 N8 1.371(9)
N7 H7D 0.8800
N8 C68 1.288(12)
C61 C62 1.385(12)
C61 C66 1.409(12)
C62 C63 1.369(11)
C62 H62A 0.9500
C63 C64 1.357(12)
C63 H63A 0.9500
C64 C65 1.465(13)
C64 C67 1.482(12)
C65 C66 1.342(12)
C65 H65A 0.9500
C66 H66A 0.9500
C67 H67A 0.9800
C67 H67B 0.9800
C67 H67C 0.9800
C68 C71 1.501(14)
C68 C69 1.505(14)
C69 C70 1.517(14)
C69 H69A 0.9900
C69 H69B 0.9900
C70 C71 1.565(15)
C70 H70A 0.9900
C70 H70B 0.9900
C71 C78 1.499(17)
C71 C72 1.506(15)
C71 C78A 1.61(3)
C72 C77 1.391(14)
C72 C73 1.405(14)
C73 C74 1.332(13)
C73 H73A 0.9500
C74 C75 1.352(13)
C74 H74A 0.9500
C75 C76 1.362(13)
C76 C77 1.375(14)
C76 H76A 0.9500
C77 H77A 0.9500
C78 C79 1.29(2)
C78 H78A 0.9500
C79 H79A 0.9500
C79 H79B 0.9500
C78A C79A 1.27(3)
C78A H78B 0.9500
C79A H79C 0.9500
C79A H79D 0.9500
Br5 C95 1.908(10)
S5 O10 1.432(7)
S5 O9 1.442(6)
S5 N9 1.638(8)
S5 C81 1.736(9)
N9 N10 1.388(10)
N9 H9C 0.8800
N10 C88 1.280(12)
C81 C86 1.392(11)
C81 C82 1.395(11)
C82 C83 1.339(13)
C82 H82A 0.9500
C83 C84 1.372(13)
C83 H83A 0.9500
C84 C85 1.418(13)
C84 C87 1.522(14)
C85 C86 1.379(12)
C85 H85A 0.9500
C86 H86A 0.9500
C87 H87A 0.9800
C87 H87B 0.9800
C87 H87C 0.9800
C88 C91 1.505(14)
C88 C89 1.534(14)
C89 C90 1.574(13)
C89 H89A 0.9900
C89 H89B 0.9900
C90 C91 1.598(16)
C90 H90A 0.9900
C90 H90B 0.9900
C91 C92 1.502(13)
C91 C98 1.561(18)
C92 C93 1.341(13)
C92 C97 1.423(12)
C93 C94 1.384(12)
C93 H93A 0.9500
C94 C95 1.365(13)
C94 H94A 0.9500
C95 C96 1.359(13)
C96 C97 1.397(13)
C96 H96A 0.9500
C97 H97A 0.9500
C98 C99 1.08(2)
C98 H98A 0.9500
C99 H99A 0.9500
C99 H99B 0.9500
Br6 C115 1.898(6)
S6 O12 1.432(6)
S6 O11 1.452(6)
S6 N11 1.655(8)
S6 C101 1.771(7)
N11 N12 1.413(9)
N11 H11J 0.8800
N12 C108 1.250(11)
C101 C102 1.387(4)
C101 C106 1.387(4)
C102 C103 1.387(4)
C102 H10F 0.9500
C103 C104 1.387(4)
C103 H10G 0.9500
C104 C105 1.387(4)
C104 C107 1.510(12)
C105 C106 1.384(4)
C105 H10H 0.9500
C106 H10I 0.9500
C107 H10C 0.9800
C107 H10D 0.9800
C107 H10E 0.9800
C108 C111 1.506(11)
C108 C109 1.512(12)
C109 C110 1.567(11)
C109 H10J 0.9900
C109 H10K 0.9900
C110 C111 1.541(11)
C110 H11D 0.9900
C110 H11E 0.9900
C111 C112 1.516(10)
C111 C118 1.521(11)
C112 C113 1.380(4)
C112 C117 1.381(4)
C113 C114 1.381(4)
C113 H11F 0.9500
C114 C115 1.380(4)
C114 H11G 0.9500
C115 C116 1.380(4)
C116 C117 1.379(4)
C116 H11H 0.9500
C117 H11I 0.9500
C118 C119 1.225(13)
C118 H11C 0.9500
C119 H11A 0.9500
C119 H11B 0.9500
Br7 C135 1.907(10)
S7 O14 1.415(7)
S7 O13 1.442(6)
S7 N13 1.616(10)
S7 C121 1.730(11)
N13 N14 1.427(11)
N13 H13K 0.8800
N14 C128 1.197(13)
C121 C126 1.414(12)
C121 C122 1.417(13)
C122 C123 1.309(14)
C122 H12D 0.9500
C123 C124 1.380(14)
C123 H12E 0.9500
C124 C125 1.377(14)
C124 C127 1.529(16)
C125 C126 1.309(13)
C125 H12F 0.9500
C126 H12G 0.9500
C127 H12A 0.9800
C127 H12B 0.9800
C127 H12C 0.9800
C128 C129 1.558(15)
C128 C131 1.566(15)
C129 C130 1.570(16)
C129 H12H 0.9900
C129 H12I 0.9900
C130 C131 1.545(13)
C130 H13E 0.9900
C130 H13F 0.9900
C131 C138 1.488(15)
C131 C132 1.522(13)
C132 C133 1.332(11)
C132 C137 1.403(13)
C133 C134 1.399(11)
C133 H13G 0.9500
C134 C135 1.426(13)
C134 H13H 0.9500
C135 C136 1.339(13)
C136 C137 1.371(14)
C136 H13I 0.9500
C137 H13J 0.9500
C138 C139 1.241(14)
C138 H13D 0.9500
C139 H13B 0.9500
C139 H13C 0.9500
Br8 C155 1.939(12)
S8 O16 1.415(6)
S8 O15 1.454(6)
S8 N15 1.621(8)
S8 C141 1.752(11)
N15 N16 1.419(10)
N15 H15J 0.8800
N16 C148 1.235(14)
C141 C142 1.383(12)
C141 C146 1.405(12)
C142 C143 1.346(12)
C142 H14E 0.9500
C143 C144 1.426(12)
C143 H14F 0.9500
C144 C145 1.377(13)
C144 C147 1.489(13)
C145 C146 1.365(12)
C145 H14G 0.9500
C146 H14H 0.9500
C147 H14B 0.9800
C147 H14C 0.9800
C147 H14D 0.9800
C148 C151 1.540(16)
C148 C149 1.545(17)
C149 C150 1.558(16)
C149 H14I 0.9900
C149 H14J 0.9900
C150 C151 1.582(18)
C150 H15D 0.9900
C150 H15E 0.9900
C151 C458 1.485(18)
C151 C158 1.54(4)
C151 C152 1.544(18)
C152 C153 1.361(15)
C152 C157 1.371(15)
C153 C154 1.399(15)
C153 H15F 0.9500
C154 C155 1.366(14)
C154 H15G 0.9500
C155 C156 1.352(15)
C156 C157 1.397(17)
C156 H15H 0.9500
C157 H15I 0.9500
C158 C159 1.11(4)
C158 H15C 0.9500
C159 H15A 0.9500
C159 H15B 0.9500
C458 C459 1.34(2)
C458 H15C 0.9500
C459 H15A 0.9500
C459 H15B 0.9500
Br9 C175 1.913(11)
S9 O18 1.423(7)
S9 O17 1.455(6)
S9 N17 1.629(7)
S9 C161 1.691(11)
N17 N18 1.390(9)
N17 H17K 0.8800
N18 C168 1.237(12)
C161 C162 1.401(12)
C161 C166 1.419(13)
C162 C163 1.344(13)
C162 H16E 0.9500
C163 C164 1.418(14)
C163 H16F 0.9500
C164 C165 1.400(15)
C164 C167 1.535(14)
C165 C166 1.315(15)
C165 H16G 0.9500
C166 H16H 0.9500
C167 H16B 0.9800
C167 H16C 0.9800
C167 H16D 0.9800
C168 C169 1.516(15)
C168 C171 1.522(14)
C169 C170 1.531(14)
C169 H16I 0.9900
C169 H16J 0.9900
C170 C171 1.532(16)
C170 H17E 0.9900
C170 H17F 0.9900
C171 C172 1.514(15)
C171 C178 1.60(2)
C172 C173 1.337(13)
C172 C177 1.398(14)
C173 C174 1.412(13)
C173 H17G 0.9500
C174 C175 1.380(13)
C174 H17H 0.9500
C175 C176 1.372(14)
C176 C177 1.363(14)
C176 H17I 0.9500
C177 H17J 0.9500
C178 C179 1.108(16)
C178 H17D 0.9500
C179 H17B 0.9500
C179 H17C 0.9500
Br10 C195 1.905(10)
S10 O20 1.439(6)
S10 O19 1.444(6)
S10 N19 1.629(8)
S10 C181 1.733(10)
N19 N20 1.422(9)
N19 H19L 0.8800
N20 C188 1.240(11)
C181 C186 1.406(12)
C181 C182 1.418(12)
C182 C183 1.358(14)
C182 H18E 0.9500
C183 C184 1.416(14)
C183 H18F 0.9500
C184 C185 1.405(14)
C184 C187 1.496(15)
C185 C186 1.338(13)
C185 H18G 0.9500
C186 H18H 0.9500
C187 H18B 0.9800
C187 H18C 0.9800
C187 H18D 0.9800
C188 C189 1.523(12)
C188 C191 1.541(13)
C189 C190 1.539(12)
C189 H18I 0.9900
C189 H18J 0.9900
C190 C191 1.545(12)
C190 H19F 0.9900
C190 H19G 0.9900
C191 C192 1.500(12)
C191 C198 1.503(14)
C192 C193 1.339(11)
C192 C197 1.403(11)
C193 C194 1.437(12)
C193 H19H 0.9500
C194 C195 1.422(12)
C194 H19I 0.9500
C195 C196 1.342(12)
C196 C197 1.353(12)
C196 H19J 0.9500
C197 H19K 0.9500
C198 C199 1.141(15)
C198 H19E 0.9500
C199 H19C 0.9500
C199 H19D 0.9500
Br11 C215 1.889(7)
S11 O22 1.416(6)
S11 O21 1.428(6)
S11 N21 1.622(7)
S11 C201 1.751(7)
N21 N22 1.385(9)
N21 H21J 0.8800
N22 C208 1.248(10)
C201 C202 1.373(4)
C201 C206 1.373(4)
C202 C203 1.374(4)
C202 H20D 0.9500
C203 C204 1.374(4)
C203 H20E 0.9500
C204 C205 1.374(4)
C204 C207 1.569(12)
C205 C206 1.373(4)
C205 H20F 0.9500
C206 H20G 0.9500
C207 H20A 0.9800
C207 H20B 0.9800
C207 H20C 0.9800
C208 C209 1.485(13)
C208 C211 1.499(12)
C209 C210 1.539(13)
C209 H20H 0.9900
C209 H20I 0.9900
C210 C211 1.534(13)
C210 H21D 0.9900
C210 H21E 0.9900
C211 C212 1.504(12)
C211 C218 1.527(15)
C212 C213 1.379(4)
C212 C217 1.380(4)
C213 C214 1.381(4)
C213 H21F 0.9500
C214 C215 1.379(4)
C214 H21G 0.9500
C215 C216 1.380(4)
C216 C217 1.379(4)
C216 H21H 0.9500
C217 H21I 0.9500
C218 C219 1.327(13)
C218 H21C 0.9500
C219 H21A 0.9500
C219 H21B 0.9500
Br12 C235 1.882(12)
S12 O23 1.395(6)
S12 O24 1.423(6)
S12 N23 1.628(7)
S12 C221 1.755(10)
N23 N24 1.417(9)
N23 H23K 0.8800
N24 C228 1.268(10)
C221 C226 1.361(12)
C221 C222 1.369(12)
C222 C223 1.362(13)
C222 H22E 0.9500
C223 C224 1.396(13)
C223 H22F 0.9500
C224 C225 1.408(13)
C224 C227 1.557(14)
C225 C226 1.396(12)
C225 H22G 0.9500
C226 H22H 0.9500
C227 H22B 0.9800
C227 H22C 0.9800
C227 H22D 0.9800
C228 C229 1.465(13)
C228 C231 1.505(13)
C229 C230 1.539(13)
C229 H22I 0.9900
C229 H22J 0.9900
C230 C231 1.567(14)
C230 H23E 0.9900
C230 H23F 0.9900
C231 C232 1.502(13)
C231 C238 1.524(15)
C232 C233 1.299(14)
C232 C237 1.395(14)
C233 C234 1.458(15)
C233 H23G 0.9500
C234 C235 1.266(15)
C234 H23H 0.9500
C235 C236 1.433(17)
C236 C237 1.371(15)
C236 H23I 0.9500
C237 H23J 0.9500
C238 C239 1.330(16)
C238 H23D 0.9500
C239 H23B 0.9500
C239 H23C 0.9500
Br13 C255 1.997(16)
S13 O26 1.412(6)
S13 O25 1.431(6)
S13 N25 1.623(8)
S13 C241 1.757(10)
N25 N26 1.380(10)
N25 H25I 0.8800
N26 C248 1.281(12)
C241 C242 1.374(13)
C241 C246 1.407(12)
C242 C243 1.408(13)
C242 H24D 0.9500
C243 C244 1.378(13)
C243 H24E 0.9500
C244 C245 1.434(15)
C244 C247 1.538(14)
C245 C246 1.321(13)
C245 H24F 0.9500
C246 H24G 0.9500
C247 H24A 0.9800
C247 H24B 0.9800
C247 H24C 0.9800
C248 C249 1.484(14)
C248 C251 1.586(15)
C249 C250 1.561(13)
C249 H24H 0.9900
C249 H24I 0.9900
C250 C251 1.570(14)
C250 H25E 0.9900
C250 H25F 0.9900
C251 C258 1.480(16)
C251 C252 1.506(16)
C252 C257 1.317(15)
C252 C253 1.352(15)
C253 C254 1.406(15)
C253 H25G 0.9500
C254 C255 1.375(17)
C254 H25H 0.9500
C255 C256 1.266(19)
C256 C257 1.407(19)
C256 H25J 0.9500
C257 H25K 0.9500
C258 C259 1.302(17)
C258 H25D 0.9500
C259 H25B 0.9500
C259 H25C 0.9500
Br14 C275 1.916(11)
S14 O28 1.415(7)
S14 O27 1.434(6)
S14 N27 1.640(7)
S14 C261 1.727(10)
N27 N28 1.379(9)
N27 H27M 0.8800
N28 C268 1.301(10)
C261 C262 1.361(11)
C261 C266 1.388(11)
C262 C263 1.400(12)
C262 H26E 0.9500
C263 C264 1.350(12)
C263 H26F 0.9500
C264 C265 1.402(12)
C264 C267 1.538(13)
C265 C266 1.362(12)
C265 H26G 0.9500
C266 H26H 0.9500
C267 H26B 0.9800
C267 H26C 0.9800
C267 H26D 0.9800
C268 C269 1.476(13)
C268 C271 1.521(13)
C269 C270 1.584(13)
C269 H26I 0.9900
C269 H26J 0.9900
C270 C271 1.561(13)
C270 H27G 0.9900
C270 H27H 0.9900
C271 C272 1.501(13)
C271 C278 1.501(16)
C272 C273 1.348(12)
C272 C277 1.366(13)
C273 C274 1.393(12)
C273 H27I 0.9500
C274 C275 1.353(13)
C274 H27J 0.9500
C275 C276 1.324(14)
C276 C277 1.396(14)
C276 H27K 0.9500
C277 H27L 0.9500
C278 C279 1.277(14)
C278 H27F 0.9500
C279 H27D 0.9500
C279 H27E 0.9500
Br15 C295 1.887(10)
S15 O29 1.421(6)
S15 O30 1.443(7)
S15 N29 1.626(8)
S15 C281 1.746(9)
N29 N30 1.403(9)
N29 H29L 0.8800
N30 C288 1.257(12)
C281 C282 1.365(12)
C281 C286 1.379(12)
C282 C283 1.367(12)
C282 H28D 0.9500
C283 C284 1.340(13)
C283 H28E 0.9500
C284 C285 1.411(14)
C284 C287 1.573(14)
C285 C286 1.369(13)
C285 H28F 0.9500
C286 H28G 0.9500
C287 H28A 0.9800
C287 H28B 0.9800
C287 H28C 0.9800
C288 C289 1.477(14)
C288 C291 1.537(14)
C289 C290 1.541(14)
C289 H28H 0.9900
C289 H28I 0.9900
C290 C291 1.535(15)
C290 H29F 0.9900
C290 H29G 0.9900
C291 C292 1.508(13)
C291 C298 1.526(17)
C292 C293 1.354(13)
C292 C297 1.354(13)
C293 C294 1.365(13)
C293 H29H 0.9500
C294 C295 1.329(14)
C294 H29I 0.9500
C295 C296 1.411(16)
C296 C297 1.354(15)
C296 H29J 0.9500
C297 H29K 0.9500
C298 C299 1.318(15)
C298 H29E 0.9500
C299 H29C 0.9500
C299 H29D 0.9500
Br16 C315 1.887(7)
S16 O31 1.424(7)
S16 O32 1.436(7)
S16 N31 1.616(7)
S16 C301 1.719(6)
N31 N32 1.408(9)
N31 H31J 0.8800
N32 C308 1.269(10)
C301 C306 1.386(4)
C301 C302 1.386(4)
C302 C303 1.386(4)
C302 H30I 0.9500
C303 C304 1.387(4)
C303 H30H 0.9500
C304 C305 1.386(4)
C304 C307 1.554(11)
C305 C306 1.387(4)
C305 H30G 0.9500
C306 H30F 0.9500
C307 H30C 0.9800
C307 H30D 0.9800
C307 H30E 0.9800
C308 C311 1.502(12)
C308 C309 1.512(12)
C309 C310 1.569(12)
C309 H30J 0.9900
C309 H30K 0.9900
C310 C311 1.531(12)
C310 H31H 0.9900
C310 H31I 0.9900
C311 C312 1.497(11)
C311 C318 1.546(14)
C312 C313 1.373(4)
C312 C317 1.374(4)
C313 C314 1.374(4)
C313 H31G 0.9500
C314 C315 1.373(4)
C314 H31F 0.9500
C315 C316 1.373(4)
C316 C317 1.371(4)
C316 H31E 0.9500
C317 H31D 0.9500
C318 C319 1.348(13)
C318 H31C 0.9500
C319 H31A 0.9500
C319 H31B 0.9500
Br17 C335 1.950(12)
S17 O33 1.426(7)
S17 O34 1.448(6)
S17 N33 1.618(8)
S17 C321 1.761(9)
N33 N34 1.386(9)
N33 H33K 0.8800
N34 C328 1.246(12)
C321 C326 1.359(12)
C321 C322 1.382(12)
C322 C323 1.370(12)
C322 H32G 0.9500
C323 C324 1.413(14)
C323 H32F 0.9500
C324 C325 1.410(15)
C324 C327 1.507(13)
C325 C326 1.373(13)
C325 H32E 0.9500
C326 H32D 0.9500
C327 H32A 0.9800
C327 H32B 0.9800
C327 H32C 0.9800
C328 C329 1.542(14)
C328 C331 1.548(14)
C329 C330 1.559(13)
C329 H32H 0.9900
C329 H32I 0.9900
C330 C331 1.537(14)
C330 H33I 0.9900
C330 H33J 0.9900
C331 C332 1.490(13)
C331 C338 1.559(15)
C332 C333 1.335(14)
C332 C337 1.428(15)
C333 C334 1.378(14)
C333 H33H 0.9500
C334 C335 1.331(14)
C334 H33G 0.9500
C335 C336 1.345(15)
C336 C337 1.408(15)
C336 H33F 0.9500
C337 H33E 0.9500
C338 C339 1.307(13)
C338 H33D 0.9500
C339 H33B 0.9500
C339 H33C 0.9500
Br18 C355 1.863(12)
S18 O35 1.423(6)
S18 O36 1.441(6)
S18 N35 1.627(7)
S18 C341 1.740(9)
N35 N36 1.402(9)
N35 H35J 0.8800
N36 C348 1.251(11)
C341 C346 1.377(12)
C341 C342 1.383(11)
C342 C343 1.389(13)
C342 H34H 0.9500
C343 C344 1.409(15)
C343 H34G 0.9500
C344 C345 1.400(12)
C344 C347 1.529(14)
C345 C346 1.376(12)
C345 H34F 0.9500
C346 H34E 0.9500
C347 H34B 0.9800
C347 H34C 0.9800
C347 H34D 0.9800
C348 C349 1.488(14)
C348 C351 1.523(14)
C349 C350 1.528(13)
C349 H34I 0.9900
C349 H34J 0.9900
C350 C351 1.511(14)
C350 H35H 0.9900
C350 H35I 0.9900
C351 C352 1.497(14)
C351 C358 1.592(17)
C352 C353 1.340(14)
C352 C357 1.445(15)
C353 C354 1.382(13)
C353 H35G 0.9500
C354 C355 1.289(14)
C354 H35F 0.9500
C355 C356 1.396(16)
C356 C357 1.423(15)
C356 H35E 0.9500
C357 H35D 0.9500
C358 C359 1.288(15)
C358 H35C 0.9500
C359 H35A 0.9500
C359 H35B 0.9500
Br19 C375 1.880(10)
S19 O38 1.425(6)
S19 O37 1.427(6)
S19 N37 1.626(7)
S19 C361 1.755(9)
N37 N38 1.411(9)
N37 H37K 0.8800
N38 C368 1.254(10)
C361 C366 1.365(11)
C361 C362 1.385(11)
C362 C363 1.362(12)
C362 H36H 0.9500
C363 C364 1.408(13)
C363 H36G 0.9500
C364 C365 1.360(12)
C364 C367 1.530(13)
C365 C366 1.384(12)
C365 H36F 0.9500
C366 H36E 0.9500
C367 H36B 0.9800
C367 H36C 0.9800
C367 H36D 0.9800
C368 C369 1.505(12)
C368 C371 1.528(13)
C369 C370 1.549(12)
C369 H36I 0.9900
C369 H36J 0.9900
C370 C371 1.537(14)
C370 H37I 0.9900
C370 H37J 0.9900
C371 C372 1.449(13)
C371 C378 1.524(15)
C372 C373 1.374(13)
C372 C377 1.427(14)
C373 C374 1.417(13)
C373 H37H 0.9500
C374 C375 1.363(13)
C374 H37G 0.9500
C375 C376 1.434(15)
C376 C377 1.399(14)
C376 H37F 0.9500
C377 H37E 0.9500
C378 C379 1.334(14)
C378 H37D 0.9500
C379 H37B 0.9500
C379 H37C 0.9500
Br20 C395 1.895(10)
S20 O39 1.412(7)
S20 O40 1.446(8)
S20 N39 1.638(8)
S20 C381 1.751(9)
N39 N40 1.390(10)
N39 H39L 0.8800
N40 C388 1.286(11)
C381 C386 1.370(13)
C381 C382 1.403(13)
C382 C383 1.369(14)
C382 H38H 0.9500
C383 C384 1.403(15)
C383 H38G 0.9500
C384 C385 1.390(15)
C384 C387 1.511(16)
C385 C386 1.388(13)
C385 H38F 0.9500
C386 H38E 0.9500
C387 H38B 0.9800
C387 H38C 0.9800
C387 H38D 0.9800
C388 C389 1.502(13)
C388 C391 1.503(13)
C389 C390 1.545(11)
C389 H38I 0.9900
C389 H38J 0.9900
C390 C391 1.536(13)
C390 H39J 0.9900
C390 H39K 0.9900
C391 C398 1.476(13)
C391 C392 1.515(12)
C392 C393 1.361(12)
C392 C397 1.389(12)
C393 C394 1.409(13)
C393 H39I 0.9500
C394 C395 1.406(14)
C394 H39H 0.9500
C395 C396 1.366(13)
C396 C397 1.381(12)
C396 H39G 0.9500
C397 H39F 0.9500
C398 C399 1.366(13)
C398 H39E 0.9500
C399 H39C 0.9500
C399 H39D 0.9500

loop_
_geom_torsion_atom_site_label_1
_geom_torsion_atom_site_label_2
_geom_torsion_atom_site_label_3
_geom_torsion_atom_site_label_4
_geom_torsion
O2 S1 N1 N2 -55.8(8)
O1 S1 N1 N2 178.3(6)
C1 S1 N1 N2 61.9(7)
S1 N1 N2 C8 -162.5(8)
O2 S1 C1 C2 -143.9(5)
O1 S1 C1 C2 -10.7(5)
N1 S1 C1 C2 101.5(5)
O2 S1 C1 C6 36.6(6)
O1 S1 C1 C6 169.9(5)
N1 S1 C1 C6 -77.9(6)
C6 C1 C2 C3 0.8(5)
S1 C1 C2 C3 -178.6(3)
C1 C2 C3 C4 0.4(5)
C2 C3 C4 C5 -1.2(10)
C2 C3 C4 C7 179.5(6)
C3 C4 C5 C6 0.6(13)
C7 C4 C5 C6 180.0(8)
C4 C5 C6 C1 0.6(12)
C2 C1 C6 C5 -1.3(9)
S1 C1 C6 C5 178.1(6)
N1 N2 C8 C11 -176.8(9)
N1 N2 C8 C9 -1.7(18)
N2 C8 C9 C10 -175.0(13)
C11 C8 C9 C10 1.2(8)
C8 C9 C10 C11 -1.2(8)
N2 C8 C11 C10 175.3(12)
C9 C8 C11 C10 -1.3(8)
N2 C8 C11 C12 -60.8(13)
C9 C8 C11 C12 122.6(6)
N2 C8 C11 C18 54.7(15)
C9 C8 C11 C18 -121.9(8)
C9 C10 C11 C8 1.2(8)
C9 C10 C11 C12 -124.0(6)
C9 C10 C11 C18 112.0(9)
C8 C11 C12 C13 36.3(7)
C10 C11 C12 C13 146.0(7)
C18 C11 C12 C13 -82.1(7)
C8 C11 C12 C17 -143.3(8)
C10 C11 C12 C17 -33.6(7)
C18 C11 C12 C17 98.3(7)
C17 C12 C13 C14 0.1(6)
C11 C12 C13 C14 -179.5(4)
C12 C13 C14 C15 -1.2(9)
C13 C14 C15 C16 2.3(11)
C13 C14 C15 Br1 -178.7(5)
C14 C15 C16 C17 -2.3(11)
Br1 C15 C16 C17 178.7(5)
C15 C16 C17 C12 1.1(10)
C13 C12 C17 C16 0.0(8)
C11 C12 C17 C16 179.6(5)
C8 C11 C18 C19 131.2(15)
C10 C11 C18 C19 29.6(18)
C12 C11 C18 C19 -102.0(14)
O4 S2 N3 N4 -57.0(7)
O3 S2 N3 N4 175.9(6)
C21 S2 N3 N4 62.7(7)
S2 N3 N4 C28 -163.0(8)
O4 S2 C21 C22 -147.8(8)
O3 S2 C21 C22 -14.0(9)
N3 S2 C21 C22 95.3(8)
O4 S2 C21 C26 31.2(9)
O3 S2 C21 C26 165.1(7)
N3 S2 C21 C26 -85.6(8)
C26 C21 C22 C23 5.0(14)
S2 C21 C22 C23 -176.0(7)
C21 C22 C23 C24 -1.8(15)
C22 C23 C24 C25 -0.8(16)
C22 C23 C24 C27 176.8(10)
C23 C24 C25 C26 0.4(16)
C27 C24 C25 C26 -177.2(11)
C24 C25 C26 C21 2.4(16)
C22 C21 C26 C25 -5.3(15)
S2 C21 C26 C25 175.7(8)
N3 N4 C28 C29 -1.5(18)
N3 N4 C28 C31 -177.5(9)
N4 C28 C29 C30 176.5(13)
C31 C28 C29 C30 -6.5(8)
C28 C29 C30 C31 6.3(8)
N4 C28 C31 C32 -58.4(16)
C29 C28 C31 C32 124.5(10)
N4 C28 C31 C38 66.6(16)
C29 C28 C31 C38 -110.5(10)
N4 C28 C31 C30 -176.4(12)
C29 C28 C31 C30 6.5(8)
C29 C30 C31 C28 -6.2(8)
C29 C30 C31 C32 -125.6(8)
C29 C30 C31 C38 106.4(10)
C28 C31 C32 C33 36.1(15)
C38 C31 C32 C33 -90.8(12)
C30 C31 C32 C33 137.3(11)
C28 C31 C32 C37 -149.3(10)
C38 C31 C32 C37 83.8(12)
C30 C31 C32 C37 -48.2(12)
C37 C32 C33 C34 2.1(16)
C31 C32 C33 C34 176.7(9)
C32 C33 C34 C35 -0.8(15)
C33 C34 C35 C36 0.4(15)
C33 C34 C35 Br2 -179.6(7)
C34 C35 C36 C37 -1.4(17)
Br2 C35 C36 C37 178.6(8)
C35 C36 C37 C32 2.7(17)
C33 C32 C37 C36 -3.0(16)
C31 C32 C37 C36 -177.9(10)
C28 C31 C38 C39A 2(3)
C32 C31 C38 C39A 132(2)
C30 C31 C38 C39A -96(2)
C28 C31 C38 C39 126(2)
C32 C31 C38 C39 -103(2)
C30 C31 C38 C39 29(2)
O6 S3 N5 N6 -52.8(7)
O5 S3 N5 N6 -179.3(6)
C41 S3 N5 N6 64.9(7)
S3 N5 N6 C48 -168.0(7)
O6 S3 C41 C42 -156.5(8)
O5 S3 C41 C42 -25.3(10)
N5 S3 C41 C42 86.7(9)
O6 S3 C41 C46 30.5(9)
O5 S3 C41 C46 161.7(8)
N5 S3 C41 C46 -86.3(9)
C46 C41 C42 C43 -3.8(15)
S3 C41 C42 C43 -176.6(8)
C41 C42 C43 C44 1.5(16)
C42 C43 C44 C45 0.2(18)
C42 C43 C44 C47 -176.6(10)
C43 C44 C45 C46 0.3(18)
C47 C44 C45 C46 177.2(10)
C44 C45 C46 C41 -2.6(17)
C42 C41 C46 C45 4.3(16)
S3 C41 C46 C45 177.4(9)
N5 N6 C48 C51 -175.4(9)
N5 N6 C48 C49 0.3(17)
N6 C48 C49 C50 177.7(12)
C51 C48 C49 C50 -5.6(8)
C48 C49 C50 C51 5.3(7)
N6 C48 C51 C58 69.5(14)
C49 C48 C51 C58 -107.4(10)
N6 C48 C51 C52 -61.9(15)
C49 C48 C51 C52 121.2(9)
N6 C48 C51 C50 -177.6(11)
C49 C48 C51 C50 5.5(8)
C49 C50 C51 C48 -5.4(8)
C49 C50 C51 C58 112.7(9)
C49 C50 C51 C52 -126.1(8)
C48 C51 C52 C53 43.6(13)
C58 C51 C52 C53 -92.1(11)
C50 C51 C52 C53 143.9(9)
C48 C51 C52 C57 -140.5(10)
C58 C51 C52 C57 83.7(12)
C50 C51 C52 C57 -40.3(13)
C57 C52 C53 C54 1.3(14)
C51 C52 C53 C54 177.4(8)
C52 C53 C54 C55 -1.3(14)
C53 C54 C55 C56 -0.7(15)
C53 C54 C55 Br3 -179.6(6)
C54 C55 C56 C57 2.6(16)
Br3 C55 C56 C57 -178.4(8)
C55 C56 C57 C52 -2.7(17)
C53 C52 C57 C56 0.7(16)
C51 C52 C57 C56 -175.2(10)
C48 C51 C58 C59 -27.8(16)
C52 C51 C58 C59 109.0(13)
C50 C51 C58 C59 -125.8(13)
O8 S4 N7 N8 -53.8(7)
O7 S4 N7 N8 179.1(6)
C61 S4 N7 N8 63.3(7)
S4 N7 N8 C68 -166.0(7)
O8 S4 C61 C62 -154.0(7)
O7 S4 C61 C62 -23.1(9)
N7 S4 C61 C62 89.9(8)
O8 S4 C61 C66 26.2(9)
O7 S4 C61 C66 157.1(8)
N7 S4 C61 C66 -89.9(8)
C66 C61 C62 C63 -0.5(14)
S4 C61 C62 C63 179.7(7)
C61 C62 C63 C64 -1.6(15)
C62 C63 C64 C65 2.8(15)
C62 C63 C64 C67 -177.6(9)
C63 C64 C65 C66 -2.1(15)
C67 C64 C65 C66 178.3(10)
C64 C65 C66 C61 0.2(16)
C62 C61 C66 C65 1.1(15)
S4 C61 C66 C65 -179.1(8)
N7 N8 C68 C71 -178.8(9)
N7 N8 C68 C69 2.9(17)
N8 C68 C69 C70 168.8(13)
C71 C68 C69 C70 -9.9(9)
C68 C69 C70 C71 9.4(8)
N8 C68 C71 C78 87.8(15)
C69 C68 C71 C78 -93.3(12)
N8 C68 C71 C72 -48.4(16)
C69 C68 C71 C72 130.5(12)
N8 C68 C71 C70 -169.3(11)
C69 C68 C71 C70 9.6(9)
N8 C68 C71 C78A 47(3)
C69 C68 C71 C78A -134(3)
C69 C70 C71 C78 99.6(11)
C69 C70 C71 C68 -9.5(9)
C69 C70 C71 C72 -133.0(10)
C69 C70 C71 C78A 111(3)
C78 C71 C72 C77 80.6(15)
C68 C71 C72 C77 -145.2(12)
C70 C71 C72 C77 -41.4(16)
C78A C71 C72 C77 103(3)
C78 C71 C72 C73 -99.1(13)
C68 C71 C72 C73 35.1(17)
C70 C71 C72 C73 138.9(11)
C78A C71 C72 C73 -77(3)
C77 C72 C73 C74 2.3(15)
C71 C72 C73 C74 -178.0(10)
C72 C73 C74 C75 -1.9(16)
C73 C74 C75 C76 1.8(17)
C73 C74 C75 Br4 179.6(8)
C74 C75 C76 C77 -2.3(17)
Br4 C75 C76 C77 179.9(9)
C75 C76 C77 C72 3.0(19)
C73 C72 C77 C76 -2.9(17)
C71 C72 C77 C76 177.4(11)
C68 C71 C78 C79 -125.6(15)
C72 C71 C78 C79 13.9(19)
C70 C71 C78 C79 143.6(14)
C78A C71 C78 C79 -24(3)
C78 C71 C78A C79A -99(7)
C68 C71 C78A C79A -6(8)
C72 C71 C78A C79A 115(7)
C70 C71 C78A C79A -118(7)
O10 S5 N9 N10 -52.2(7)
O9 S5 N9 N10 -179.7(6)
C81 S5 N9 N10 66.2(7)
S5 N9 N10 C88 -166.6(7)
O10 S5 C81 C86 32.9(9)
O9 S5 C81 C86 165.1(7)
N9 S5 C81 C86 -84.4(8)
O10 S5 C81 C82 -146.5(8)
O9 S5 C81 C82 -14.3(9)
N9 S5 C81 C82 96.2(8)
C86 C81 C82 C83 -0.6(15)
S5 C81 C82 C83 178.7(8)
C81 C82 C83 C84 0.1(16)
C82 C83 C84 C85 -0.2(17)
C82 C83 C84 C87 178.9(10)
C83 C84 C85 C86 0.8(15)
C87 C84 C85 C86 -178.3(10)
C84 C85 C86 C81 -1.4(15)
C82 C81 C86 C85 1.3(14)
S5 C81 C86 C85 -178.1(8)
N9 N10 C88 C91 -179.1(9)
N9 N10 C88 C89 -0.8(17)
N10 C88 C89 C90 176.3(13)
C91 C88 C89 C90 -5.0(9)
C88 C89 C90 C91 4.7(8)
N10 C88 C91 C92 -57.6(18)
C89 C88 C91 C92 123.7(12)
N10 C88 C91 C98 76.3(16)
C89 C88 C91 C98 -102.5(13)
N10 C88 C91 C90 -176.3(12)
C89 C88 C91 C90 4.9(9)
C89 C90 C91 C92 -125.0(10)
C89 C90 C91 C88 -4.8(9)
C89 C90 C91 C98 108.1(11)
C88 C91 C92 C93 41.1(17)
C98 C91 C92 C93 -93.0(13)
C90 C91 C92 C93 142.4(11)
C88 C91 C92 C97 -145.1(12)
C98 C91 C92 C97 80.7(14)
C90 C91 C92 C97 -43.9(14)
C97 C92 C93 C94 2.5(16)
C91 C92 C93 C94 175.9(10)
C92 C93 C94 C95 -0.2(15)
C93 C94 C95 C96 -1.7(15)
C93 C94 C95 Br5 179.7(7)
C94 C95 C96 C97 1.3(17)
Br5 C95 C96 C97 179.9(8)
C95 C96 C97 C92 0.9(16)
C93 C92 C97 C96 -2.8(16)
C91 C92 C97 C96 -176.6(10)
C92 C91 C98 C99 48(3)
C88 C91 C98 C99 -89(3)
C90 C91 C98 C99 178(2)
O12 S6 N11 N12 -56.9(7)
O11 S6 N11 N12 176.7(6)
C101 S6 N11 N12 60.7(6)
S6 N11 N12 C108 -165.5(7)
O12 S6 C101 C102 -147.2(4)
O11 S6 C101 C102 -15.9(5)
N11 S6 C101 C102 96.0(4)
O12 S6 C101 C106 33.7(6)
O11 S6 C101 C106 164.9(5)
N11 S6 C101 C106 -83.2(5)
C106 C101 C102 C103 1.7(5)
S6 C101 C102 C103 -177.5(3)
C101 C102 C103 C104 0.3(5)
C102 C103 C104 C105 -0.3(10)
C102 C103 C104 C107 179.0(6)
C103 C104 C105 C106 -1.7(12)
C107 C104 C105 C106 179.0(8)
C104 C105 C106 C101 3.6(12)
C102 C101 C106 C105 -3.6(9)
S6 C101 C106 C105 175.5(6)
N11 N12 C108 C111 -179.2(8)
N11 N12 C108 C109 1.4(17)
N12 C108 C109 C110 177.4(13)
C111 C108 C109 C110 -2.1(7)
C108 C109 C110 C111 2.1(7)
N12 C108 C111 C112 -56.5(12)
C109 C108 C111 C112 123.1(6)
N12 C108 C111 C118 72.9(14)
C109 C108 C111 C118 -107.5(9)
N12 C108 C111 C110 -177.4(11)
C109 C108 C111 C110 2.2(7)
C109 C110 C111 C108 -2.1(7)
C109 C110 C111 C112 -127.3(5)
C109 C110 C111 C118 114.1(8)
C108 C111 C112 C113 33.7(6)
C118 C111 C112 C113 -99.9(7)
C110 C111 C112 C113 139.7(6)
C108 C111 C112 C117 -145.5(7)
C118 C111 C112 C117 80.8(7)
C110 C111 C112 C117 -39.5(6)
C117 C112 C113 C114 -0.6(6)
C111 C112 C113 C114 -179.9(4)
C112 C113 C114 C115 -0.6(9)
C113 C114 C115 C116 0.7(11)
C113 C114 C115 Br6 -179.6(5)
C114 C115 C116 C117 0.3(11)
Br6 C115 C116 C117 -179.4(6)
C115 C116 C117 C112 -1.5(11)
C113 C112 C117 C116 1.6(8)
C111 C112 C117 C116 -179.1(5)
C108 C111 C118 C119 -23.2(16)
C112 C111 C118 C119 114.0(12)
C110 C111 C118 C119 -120.2(13)
O14 S7 N13 N14 -54.6(8)
O13 S7 N13 N14 178.3(6)
C121 S7 N13 N14 62.8(8)
S7 N13 N14 C128 -164.3(10)
O14 S7 C121 C126 31.3(10)
O13 S7 C121 C126 164.1(8)
N13 S7 C121 C126 -83.5(9)
O14 S7 C121 C122 -149.4(8)
O13 S7 C121 C122 -16.6(10)
N13 S7 C121 C122 95.8(9)
C126 C121 C122 C123 0.5(16)
S7 C121 C122 C123 -178.9(9)
C121 C122 C123 C124 -1(2)
C122 C123 C124 C125 1(2)
C122 C123 C124 C127 179.6(13)
C123 C124 C125 C126 -1.8(19)
C127 C124 C125 C126 179.9(13)
C124 C125 C126 C121 1.7(19)
C122 C121 C126 C125 -1.0(17)
S7 C121 C126 C125 178.4(10)
N13 N14 C128 C129 -1(2)
N13 N14 C128 C131 -176.0(9)
N14 C128 C129 C130 -177.5(15)
C131 C128 C129 C130 -1.1(9)
C128 C129 C130 C131 1.1(9)
C129 C130 C131 C138 115.1(11)
C129 C130 C131 C132 -118.1(11)
C129 C130 C131 C128 -1.1(9)
N14 C128 C131 C138 65.4(18)
C129 C128 C131 C138 -111.2(10)
N14 C128 C131 C132 -60.7(17)
C129 C128 C131 C132 122.7(9)
N14 C128 C131 C130 177.7(14)
C129 C128 C131 C130 1.1(9)
C138 C131 C132 C133 -85.2(13)
C130 C131 C132 C133 146.0(11)
C128 C131 C132 C133 45.3(14)
C138 C131 C132 C137 88.2(12)
C130 C131 C132 C137 -40.6(15)
C128 C131 C132 C137 -141.3(10)
C137 C132 C133 C134 3.1(15)
C131 C132 C133 C134 176.5(9)
C132 C133 C134 C135 -1.8(14)
C133 C134 C135 C136 -1.1(15)
C133 C134 C135 Br7 -178.8(7)
C134 C135 C136 C137 2.4(17)
Br7 C135 C136 C137 -180.0(8)
C135 C136 C137 C132 -1.0(18)
C133 C132 C137 C136 -1.7(17)
C131 C132 C137 C136 -175.4(10)
C132 C131 C138 C139 101.0(15)
C130 C131 C138 C139 -125.5(14)
C128 C131 C138 C139 -29.2(18)
O16 S8 N15 N16 -51.8(7)
O15 S8 N15 N16 -179.3(6)
C141 S8 N15 N16 66.9(7)
S8 N15 N16 C148 -166.3(8)
O16 S8 C141 C142 -152.7(8)
O15 S8 C141 C142 -21.9(9)
N15 S8 C141 C142 90.5(9)
O16 S8 C141 C146 27.8(9)
O15 S8 C141 C146 158.6(7)
N15 S8 C141 C146 -88.9(8)
C146 C141 C142 C143 0.3(15)
S8 C141 C142 C143 -179.1(7)
C141 C142 C143 C144 -2.1(15)
C142 C143 C144 C145 2.5(16)
C142 C143 C144 C147 -175.7(10)
C143 C144 C145 C146 -1.1(17)
C147 C144 C145 C146 177.1(11)
C144 C145 C146 C141 -0.6(17)
C142 C141 C146 C145 1.0(15)
S8 C141 C146 C145 -179.6(8)
N15 N16 C148 C151 -177.2(10)
N15 N16 C148 C149 -1.5(19)
N16 C148 C149 C150 170.0(15)
C151 C148 C149 C150 -13.3(10)
C148 C149 C150 C151 13.0(10)
N16 C148 C151 C458 88.0(19)
C149 C148 C151 C458 -89.2(15)
N16 C148 C151 C158 47(3)
C149 C148 C151 C158 -130(3)
N16 C148 C151 C152 -53.2(17)
C149 C148 C151 C152 129.6(13)
N16 C148 C151 C150 -169.7(13)
C149 C148 C151 C150 13.1(10)
C149 C150 C151 C458 97.6(12)
C149 C150 C151 C148 -13.0(10)
C149 C150 C151 C158 118(3)
C149 C150 C151 C152 -130.8(11)
C458 C151 C152 C153 -97.6(17)
C148 C151 C152 C153 39.7(18)
C158 C151 C152 C153 -80(2)
C150 C151 C152 C153 139.9(13)
C458 C151 C152 C157 78.1(19)
C148 C151 C152 C157 -144.6(14)
C158 C151 C152 C157 96(3)
C150 C151 C152 C157 -44.4(18)
C157 C152 C153 C154 2.8(19)
C151 C152 C153 C154 178.7(11)
C152 C153 C154 C155 -2.4(18)
C153 C154 C155 C156 -1.0(18)
C153 C154 C155 Br8 -179.9(8)
C154 C155 C156 C157 4(2)
Br8 C155 C156 C157 -177.3(10)
C153 C152 C157 C156 0(2)
C151 C152 C157 C156 -175.9(13)
C155 C156 C157 C152 -3(2)
C458 C151 C158 C159 -103(7)
C148 C151 C158 C159 -16(8)
C152 C151 C158 C159 102(7)
C150 C151 C158 C159 -136(6)
C148 C151 C458 C459 -120.9(18)
C158 C151 C458 C459 -11(3)
C152 C151 C458 C459 19(2)
C150 C151 C458 C459 147.0(15)
O18 S9 N17 N18 -51.5(7)
O17 S9 N17 N18 -177.7(6)
C161 S9 N17 N18 67.9(7)
S9 N17 N18 C168 -166.3(8)
O18 S9 C161 C162 -150.4(8)
O17 S9 C161 C162 -20.3(10)
N17 S9 C161 C162 92.0(9)
O18 S9 C161 C166 31.9(10)
O17 S9 C161 C166 162.0(9)
N17 S9 C161 C166 -85.8(10)
C166 C161 C162 C163 -1.1(16)
S9 C161 C162 C163 -179.0(9)
C161 C162 C163 C164 -3.2(17)
C162 C163 C164 C165 5.8(18)
C162 C163 C164 C167 179.2(11)
C163 C164 C165 C166 -4(2)
C167 C164 C165 C166 -177.1(12)
C164 C165 C166 C161 -1(2)
C162 C161 C166 C165 3.1(18)
S9 C161 C166 C165 -179.0(11)
N17 N18 C168 C169 -1.8(18)
N17 N18 C168 C171 -177.8(10)
N18 C168 C169 C170 -179.2(14)
C171 C168 C169 C170 -2.3(10)
C168 C169 C170 C171 2.2(9)
N18 C168 C171 C172 -60.0(17)
C169 C168 C171 C172 122.8(12)
N18 C168 C171 C170 179.4(13)
C169 C168 C171 C170 2.3(10)
N18 C168 C171 C178 54.3(17)
C169 C168 C171 C178 -122.9(10)
C169 C170 C171 C172 -121.9(10)
C169 C170 C171 C168 -2.2(9)
C169 C170 C171 C178 108.5(13)
C168 C171 C172 C173 39.1(17)
C170 C171 C172 C173 141.2(12)
C178 C171 C172 C173 -79.3(13)
C168 C171 C172 C177 -144.3(12)
C170 C171 C172 C177 -42.2(16)
C178 C171 C172 C177 97.3(13)
C177 C172 C173 C174 -0.3(17)
C171 C172 C173 C174 176.3(10)
C172 C173 C174 C175 0.4(15)
C173 C174 C175 C176 0.5(16)
C173 C174 C175 Br9 177.9(7)
C174 C175 C176 C177 -1.5(18)
Br9 C175 C176 C177 -178.8(9)
C175 C176 C177 C172 1.5(19)
C173 C172 C177 C176 -0.6(18)
C171 C172 C177 C176 -177.4(11)
C172 C171 C178 C179 -106.2(18)
C168 C171 C178 C179 129.4(18)
C170 C171 C178 C179 30(2)
O20 S10 N19 N20 -57.5(7)
O19 S10 N19 N20 175.3(6)
C181 S10 N19 N20 60.2(7)
S10 N19 N20 C188 -163.7(8)
O20 S10 C181 C186 31.8(9)
O19 S10 C181 C186 162.8(8)
N19 S10 C181 C186 -85.0(9)
O20 S10 C181 C182 -151.7(8)
O19 S10 C181 C182 -20.8(9)
N19 S10 C181 C182 91.5(9)
C186 C181 C182 C183 0.2(15)
S10 C181 C182 C183 -176.3(8)
C181 C182 C183 C184 1.1(17)
C182 C183 C184 C185 -2.6(18)
C182 C183 C184 C187 178.2(12)
C183 C184 C185 C186 2.9(18)
C187 C184 C185 C186 -177.8(12)
C184 C185 C186 C181 -1.7(17)
C182 C181 C186 C185 0.1(15)
S10 C181 C186 C185 176.5(8)
N19 N20 C188 C189 -1.8(17)
N19 N20 C188 C191 -176.4(8)
N20 C188 C189 C190 -177.9(12)
C191 C188 C189 C190 -2.1(7)
C188 C189 C190 C191 2.1(7)
N20 C188 C191 C192 -62.4(14)
C189 C188 C191 C192 121.4(8)
N20 C188 C191 C198 59.3(14)
C189 C188 C191 C198 -116.9(8)
N20 C188 C191 C190 178.3(11)
C189 C188 C191 C190 2.1(7)
C189 C190 C191 C192 -120.9(9)
C189 C190 C191 C198 106.2(10)
C189 C190 C191 C188 -2.1(7)
C198 C191 C192 C193 -85.8(11)
C188 C191 C192 C193 36.2(13)
C190 C191 C192 C193 136.4(10)
C198 C191 C192 C197 86.6(11)
C188 C191 C192 C197 -151.3(9)
C190 C191 C192 C197 -51.1(12)
C197 C192 C193 C194 3.9(14)
C191 C192 C193 C194 176.5(8)
C192 C193 C194 C195 -2.9(14)
C193 C194 C195 C196 0.0(14)
C193 C194 C195 Br10 -178.8(7)
C194 C195 C196 C197 1.6(15)
Br10 C195 C196 C197 -179.6(7)
C195 C196 C197 C192 -0.6(15)
C193 C192 C197 C196 -2.1(14)
C191 C192 C197 C196 -175.0(9)
C192 C191 C198 C199 -104.8(16)
C188 C191 C198 C199 127.6(15)
C190 C191 C198 C199 32.5(19)
O22 S11 N21 N22 -47.8(7)
O21 S11 N21 N22 -177.5(6)
C201 S11 N21 N22 67.6(6)
S11 N21 N22 C208 -156.1(7)
O22 S11 C201 C202 -159.8(5)
O21 S11 C201 C202 -26.2(5)
N21 S11 C201 C202 85.0(5)
O22 S11 C201 C206 20.2(6)
O21 S11 C201 C206 153.8(5)
N21 S11 C201 C206 -95.0(6)
C206 C201 C202 C203 1.3(5)
S11 C201 C202 C203 -178.7(4)
C201 C202 C203 C204 0.1(5)
C202 C203 C204 C205 -0.4(10)
C202 C203 C204 C207 179.1(6)
C203 C204 C205 C206 -0.7(13)
C207 C204 C205 C206 179.7(8)
C204 C205 C206 C201 2.2(13)
C202 C201 C206 C205 -2.5(10)
S11 C201 C206 C205 177.5(6)
N21 N22 C208 C209 -0.7(18)
N21 N22 C208 C211 -169.7(9)
N22 C208 C209 C210 178.2(13)
C211 C208 C209 C210 -10.1(9)
C208 C209 C210 C211 9.8(9)
N22 C208 C211 C212 -59.3(13)
C209 C208 C211 C212 128.2(7)
N22 C208 C211 C218 65.8(14)
C209 C208 C211 C218 -106.7(10)
N22 C208 C211 C210 -177.4(12)
C209 C208 C211 C210 10.1(9)
C209 C210 C211 C208 -9.7(9)
C209 C210 C211 C212 -133.8(7)
C209 C210 C211 C218 99.0(10)
C208 C211 C212 C213 6.2(7)
C218 C211 C212 C213 -118.3(7)
C210 C211 C212 C213 110.7(7)
C208 C211 C212 C217 -174.5(8)
C218 C211 C212 C217 61.0(7)
C210 C211 C212 C217 -70.0(8)
C217 C212 C213 C214 1.1(7)
C211 C212 C213 C214 -179.6(5)
C212 C213 C214 C215 0.1(10)
C213 C214 C215 C216 -0.4(13)
C213 C214 C215 Br11 -178.5(5)
C213 C214 C215 Br21 -178.0(7)
Br21 Br11 C215 C214 1.1(13)
Br21 Br11 C215 C216 -177.0(12)
Br11 Br21 C215 C214 -179.0(11)
Br11 Br21 C215 C216 4.4(17)
C214 C215 C216 C217 -0.6(13)
Br11 C215 C216 C217 177.5(6)
Br21 C215 C216 C217 175.5(10)
C215 C216 C217 C212 1.9(12)
C213 C212 C217 C216 -2.1(9)
C211 C212 C217 C216 178.6(6)
C208 C211 C218 C219 95.1(13)
C212 C211 C218 C219 -132.5(11)
C210 C211 C218 C219 -2.3(17)
O23 S12 N23 N24 -178.8(6)
O24 S12 N23 N24 -49.2(7)
C221 S12 N23 N24 65.4(7)
S12 N23 N24 C228 -158.2(7)
O23 S12 C221 C226 152.3(8)
O24 S12 C221 C226 19.0(10)
N23 S12 C221 C226 -95.8(9)
O23 S12 C221 C222 -26.4(9)
O24 S12 C221 C222 -159.7(8)
N23 S12 C221 C222 85.5(9)
C226 C221 C222 C223 4.1(17)
S12 C221 C222 C223 -177.2(10)
C221 C222 C223 C224 -1(2)
C222 C223 C224 C225 -2(2)
C222 C223 C224 C227 178.2(13)
C223 C224 C225 C226 2.7(18)
C227 C224 C225 C226 -177.7(11)
C222 C221 C226 C225 -3.6(16)
S12 C221 C226 C225 177.7(8)
C224 C225 C226 C221 0.2(17)
N23 N24 C228 C229 5.7(18)
N23 N24 C228 C231 -169.1(9)
N24 C228 C229 C230 172.1(14)
C231 C228 C229 C230 -12.1(10)
C228 C229 C230 C231 11.6(9)
N24 C228 C231 C232 -57.0(17)
C229 C228 C231 C232 126.5(11)
N24 C228 C231 C238 69.3(13)
C229 C228 C231 C238 -107.2(10)
N24 C228 C231 C230 -171.6(11)
C229 C228 C231 C230 11.9(9)
C229 C230 C231 C232 -131.3(10)
C229 C230 C231 C228 -11.3(9)
C229 C230 C231 C238 95.9(10)
C228 C231 C232 C233 13(2)
C238 C231 C232 C233 -111.8(15)
C230 C231 C232 C233 111.5(15)
C228 C231 C232 C237 -168.8(11)
C238 C231 C232 C237 66.6(14)
C230 C231 C232 C237 -70.1(14)
C237 C232 C233 C234 0(2)
C231 C232 C233 C234 178.7(13)
C232 C233 C234 C235 -2(3)
C233 C234 C235 C236 6(3)
C233 C234 C235 Br12 -178.0(11)
C233 C234 C235 Br22 178.2(14)
Br22 Br12 C235 C234 -7.9(16)
Br22 Br12 C235 C236 168.2(11)
Br12 Br22 C235 C234 173.5(13)
Br12 Br22 C235 C236 -17.5(17)
C234 C235 C236 C237 -9(2)
Br12 C235 C236 C237 174.7(9)
Br22 C235 C236 C237 -176.3(12)
C235 C236 C237 C232 8(2)
C233 C232 C237 C236 -4(2)
C231 C232 C237 C236 177.6(12)
C232 C231 C238 C239 -136.5(13)
C228 C231 C238 C239 92.3(14)
C230 C231 C238 C239 -2.5(17)
C256 Br23 Br13 C255 -16.3(9)
O26 S13 N25 N26 -45.4(8)
O25 S13 N25 N26 -174.0(7)
C241 S13 N25 N26 71.8(9)
S13 N25 N26 C248 -166.7(8)
O26 S13 C241 C242 -150.3(9)
O25 S13 C241 C242 -20.0(11)
N25 S13 C241 C242 92.7(10)
O26 S13 C241 C246 25.0(10)
O25 S13 C241 C246 155.3(9)
N25 S13 C241 C246 -92.0(10)
C246 C241 C242 C243 -3.6(18)
S13 C241 C242 C243 171.6(9)
C241 C242 C243 C244 1.1(19)
C242 C243 C244 C245 5(2)
C242 C243 C244 C247 -172.4(13)
C243 C244 C245 C246 -11(2)
C247 C244 C245 C246 167.3(15)
C244 C245 C246 C241 8(2)
C242 C241 C246 C245 -1(2)
S13 C241 C246 C245 -176.4(11)
N25 N26 C248 C249 3(2)
N25 N26 C248 C251 -172.8(10)
N26 C248 C249 C250 172.0(15)
C251 C248 C249 C250 -11.1(10)
C248 C249 C250 C251 11.2(10)
C249 C250 C251 C258 89.2(12)
C249 C250 C251 C252 -128.5(11)
C249 C250 C251 C248 -10.6(9)
N26 C248 C251 C258 72.5(15)
C249 C248 C251 C258 -104.9(11)
N26 C248 C251 C252 -52.8(17)
C249 C248 C251 C252 129.9(11)
N26 C248 C251 C250 -171.5(12)
C249 C248 C251 C250 11.2(10)
C258 C251 C252 C257 35.5(18)
C250 C251 C252 C257 -107.9(15)
C248 C251 C252 C257 154.9(13)
C258 C251 C252 C253 -154.5(13)
C250 C251 C252 C253 62.1(17)
C248 C251 C252 C253 -35.1(18)
C257 C252 C253 C254 -6(2)
C251 C252 C253 C254 -176.2(11)
C252 C253 C254 C255 4(2)
C253 C254 C255 C256 2(3)
C253 C254 C255 Br23 148.4(19)
C253 C254 C255 Br13 -177.7(9)
Br13 Br23 C255 C256 -153.9(15)
Br13 Br23 C255 C254 53(2)
C256 Br23 C255 C254 -153(3)
C256 Br23 C255 Br13 153.9(15)
Br23 Br13 C255 C256 31.8(17)
Br23 Br13 C255 C254 -148.8(14)
C254 C255 C256 C257 -5(3)
Br23 C255 C256 C257 -165.8(17)
Br13 C255 C256 C257 174.4(12)
C254 C255 C256 Br23 161(2)
Br13 C255 C256 Br23 -19.8(10)
Br13 Br23 C256 C255 27.9(15)
Br13 Br23 C256 C257 88(6)
C255 Br23 C256 C257 60(5)
C253 C252 C257 C256 3(3)
C251 C252 C257 C256 173.0(16)
C255 C256 C257 C252 3(3)
Br23 C256 C257 C252 -50(7)
C252 C251 C258 C259 -133.7(16)
C250 C251 C258 C259 10(2)
C248 C251 C258 C259 98.2(17)
O28 S14 N27 N28 -44.4(7)
O27 S14 N27 N28 -174.0(6)
C261 S14 N27 N28 72.0(7)
S14 N27 N28 C268 -167.8(7)
O28 S14 C261 C262 -157.4(8)
O27 S14 C261 C262 -24.5(9)
N27 S14 C261 C262 87.7(9)
O28 S14 C261 C266 21.1(9)
O27 S14 C261 C266 154.0(8)
N27 S14 C261 C266 -93.8(9)
C266 C261 C262 C263 -3.1(15)
S14 C261 C262 C263 175.5(7)
C261 C262 C263 C264 1.2(16)
C262 C263 C264 C265 -0.5(17)
C262 C263 C264 C267 -176.8(10)
C263 C264 C265 C266 2.0(17)
C267 C264 C265 C266 178.4(11)
C264 C265 C266 C261 -4.1(17)
C262 C261 C266 C265 4.6(16)
S14 C261 C266 C265 -174.0(8)
N27 N28 C268 C269 -3.1(18)
N27 N28 C268 C271 -168.6(9)
N28 C268 C269 C270 -179.7(13)
C271 C268 C269 C270 -11.5(9)
C268 C269 C270 C271 11.1(9)
N28 C268 C271 C272 -63.3(15)
C269 C268 C271 C272 126.7(10)
N28 C268 C271 C278 62.3(14)
C269 C268 C271 C278 -107.8(10)
N28 C268 C271 C270 -178.3(11)
C269 C268 C271 C270 11.7(9)
C269 C270 C271 C272 -128.1(9)
C269 C270 C271 C278 96.6(11)
C269 C270 C271 C268 -10.8(8)
C278 C271 C272 C273 -153.6(10)
C268 C271 C272 C273 -29.8(16)
C270 C271 C272 C273 67.4(13)
C278 C271 C272 C277 27.0(15)
C268 C271 C272 C277 150.8(11)
C270 C271 C272 C277 -112.0(12)
C277 C272 C273 C274 3.0(16)
C271 C272 C273 C274 -176.4(10)
C272 C273 C274 C275 -2.6(17)
C273 C274 C275 C276 -1.3(18)
C273 C274 C275 Br14 -177.9(8)
C273 C274 C275 Br24 -159.9(15)
Br24 Br14 C275 C276 -24.9(17)
Br24 Br14 C275 C274 151.7(16)
Br14 Br24 C275 C276 158.4(15)
Br14 Br24 C275 C274 -40(2)
C274 C275 C276 C277 4(2)
Br14 C275 C276 C277 -179.1(9)
Br24 C275 C276 C277 170.7(13)
C273 C272 C277 C276 0.1(18)
C271 C272 C277 C276 179.6(11)
C275 C276 C277 C272 -4(2)
C272 C271 C278 C279 -139.4(14)
C268 C271 C278 C279 91.6(16)
C270 C271 C278 C279 -2.7(19)
O29 S15 N29 N30 -174.1(6)
O30 S15 N29 N30 -44.6(7)
C281 S15 N29 N30 71.4(7)
S15 N29 N30 C288 -166.9(8)
O29 S15 C281 C282 -22.7(10)
O30 S15 C281 C282 -155.9(8)
N29 S15 C281 C282 88.4(9)
O29 S15 C281 C286 151.8(8)
O30 S15 C281 C286 18.6(10)
N29 S15 C281 C286 -97.1(9)
C286 C281 C282 C283 2.3(16)
S15 C281 C282 C283 177.0(9)
C281 C282 C283 C284 -4.6(19)
C282 C283 C284 C285 8(2)
C282 C283 C284 C287 -178.5(13)
C283 C284 C285 C286 -9(2)
C287 C284 C285 C286 177.3(12)
C284 C285 C286 C281 6.9(19)
C282 C281 C286 C285 -3.7(17)
S15 C281 C286 C285 -178.4(10)
N29 N30 C288 C289 0(2)
N29 N30 C288 C291 -171.3(10)
N30 C288 C289 C290 176.2(15)
C291 C288 C289 C290 -10.6(10)
C288 C289 C290 C291 10.6(10)
C289 C290 C291 C292 -131.2(11)
C289 C290 C291 C298 94.4(11)
C289 C290 C291 C288 -10.2(10)
N30 C288 C291 C292 -53.5(18)
C289 C288 C291 C292 132.4(12)
N30 C288 C291 C298 66.2(15)
C289 C288 C291 C298 -107.9(11)
N30 C288 C291 C290 -175.3(13)
C289 C288 C291 C290 10.6(10)
C298 C291 C292 C293 -138.3(12)
C290 C291 C292 C293 83.1(15)
C288 C291 C292 C293 -20.7(18)
C298 C291 C292 C297 51.4(14)
C290 C291 C292 C297 -87.2(15)
C288 C291 C292 C297 169.0(12)
C297 C292 C293 C294 -6(2)
C291 C292 C293 C294 -176.2(12)
C292 C293 C294 C295 3(2)
C293 C294 C295 C296 3(2)
C293 C294 C295 Br15 -177.9(10)
C293 C294 C295 Br25 -156.8(13)
Br25 Br15 C295 C294 64.4(19)
Br25 Br15 C295 C296 -116.8(18)
Br15 Br25 C295 C294 -125.3(17)
Br15 Br25 C295 C296 76(2)
C294 C295 C296 C297 -6(2)
Br15 C295 C296 C297 174.7(10)
Br25 C295 C296 C297 150.5(14)
C295 C296 C297 C292 4(2)
C293 C292 C297 C296 2(2)
C291 C292 C297 C296 173.3(13)
C292 C291 C298 C299 -137.9(13)
C290 C291 C298 C299 1.1(19)
C288 C291 C298 C299 95.8(15)
O31 S16 N31 N32 -172.7(6)
O32 S16 N31 N32 -43.6(7)
C301 S16 N31 N32 71.7(7)
S16 N31 N32 C308 -172.6(7)
O31 S16 C301 C306 152.0(5)
O32 S16 C301 C306 21.5(6)
N31 S16 C301 C306 -94.1(6)
O31 S16 C301 C302 -26.3(5)
O32 S16 C301 C302 -156.7(4)
N31 S16 C301 C302 87.6(5)
C306 C301 C302 C303 -1.0(5)
S16 C301 C302 C303 177.2(3)
C301 C302 C303 C304 -0.5(4)
C302 C303 C304 C305 1.8(9)
C302 C303 C304 C307 -178.6(5)
C303 C304 C305 C306 -1.6(12)
C307 C304 C305 C306 178.9(8)
C302 C301 C306 C305 1.3(9)
S16 C301 C306 C305 -177.0(6)
C304 C305 C306 C301 0.0(12)
N31 N32 C308 C311 -171.2(9)
N31 N32 C308 C309 -0.2(16)
N32 C308 C309 C310 177.3(12)
C311 C308 C309 C310 -9.7(9)
C308 C309 C310 C311 9.5(8)
N32 C308 C311 C312 -55.3(12)
C309 C308 C311 C312 131.0(6)
N32 C308 C311 C310 -176.4(10)
C309 C308 C311 C310 9.9(9)
N32 C308 C311 C318 68.1(13)
C309 C308 C311 C318 -105.6(9)
C309 C310 C311 C312 -135.6(7)
C309 C310 C311 C308 -9.5(8)
C309 C310 C311 C318 93.2(10)
C308 C311 C312 C313 -18.1(7)
C310 C311 C312 C313 87.5(7)
C318 C311 C312 C313 -138.5(7)
C308 C311 C312 C317 162.8(8)
C310 C311 C312 C317 -91.6(8)
C318 C311 C312 C317 42.4(7)
C317 C312 C313 C314 -0.9(7)
C311 C312 C313 C314 -180.0(5)
C312 C313 C314 C315 0.2(10)
C313 C314 C315 C316 0.8(13)
C313 C314 C315 Br16 -178.7(6)
C313 C314 C315 Br26 -166.1(8)
Br26 Br16 C315 C316 -147.0(13)
Br26 Br16 C315 C314 32.5(14)
Br16 Br26 C315 C316 45.3(17)
Br16 Br26 C315 C314 -152.0(12)
C314 C315 C316 C317 -1.0(14)
Br16 C315 C316 C317 178.5(7)
Br26 C315 C316 C317 159.4(10)
C315 C316 C317 C312 0.2(13)
C313 C312 C317 C316 0.7(10)
C311 C312 C317 C316 179.8(6)
C312 C311 C318 C319 -134.1(11)
C308 C311 C318 C319 93.7(12)
C310 C311 C318 C319 0.8(16)
O33 S17 N33 N34 -171.1(6)
O34 S17 N33 N34 -42.5(7)
C321 S17 N33 N34 73.7(7)
S17 N33 N34 C328 -173.8(7)
O33 S17 C321 C326 151.8(10)
O34 S17 C321 C326 19.7(11)
N33 S17 C321 C326 -95.9(10)
O33 S17 C321 C322 -25.3(10)
O34 S17 C321 C322 -157.4(8)
N33 S17 C321 C322 87.0(9)
C326 C321 C322 C323 -0.1(18)
S17 C321 C322 C323 176.8(9)
C321 C322 C323 C324 -4(2)
C322 C323 C324 C325 8(2)
C322 C323 C324 C327 -178.6(14)
C323 C324 C325 C326 -10(2)
C327 C324 C325 C326 177.2(15)
C322 C321 C326 C325 -1(2)
S17 C321 C326 C325 -177.8(11)
C324 C325 C326 C321 6(2)
N33 N34 C328 C329 7.0(18)
N33 N34 C328 C331 -173.3(10)
N34 C328 C329 C330 167.8(14)
C331 C328 C329 C330 -12.0(9)
C328 C329 C330 C331 12.1(9)
C329 C330 C331 C332 -132.9(10)
C329 C330 C331 C328 -12.0(9)
C329 C330 C331 C338 92.4(11)
N34 C328 C331 C332 -48.9(18)
C329 C328 C331 C332 130.9(11)
N34 C328 C331 C330 -167.6(13)
C329 C328 C331 C330 12.2(9)
N34 C328 C331 C338 74.0(15)
C329 C328 C331 C338 -106.2(10)
C330 C331 C332 C333 68.6(16)
C328 C331 C332 C333 -33.9(18)
C338 C331 C332 C333 -153.4(12)
C330 C331 C332 C337 -116.0(13)
C328 C331 C332 C337 141.5(13)
C338 C331 C332 C337 21.9(16)
C337 C332 C333 C334 8(2)
C331 C332 C333 C334 -176.7(12)
C332 C333 C334 C335 -1(2)
C333 C334 C335 C336 -5(2)
C333 C334 C335 Br17 -177.8(10)
C333 C334 C335 Br27 152.7(17)
Br27 Br17 C335 C334 -141.6(15)
Br27 Br17 C335 C336 44.7(15)
Br17 Br27 C335 C334 58(2)
Br17 Br27 C335 C336 -140.7(13)
C334 C335 C336 C337 3(3)
Br17 C335 C336 C337 176.2(12)
Br27 C335 C336 C337 -163.3(14)
C335 C336 C337 C332 4(2)
C333 C332 C337 C336 -9(2)
C331 C332 C337 C336 175.1(13)
C332 C331 C338 C339 -134.8(13)
C330 C331 C338 C339 2.2(17)
C328 C331 C338 C339 97.0(14)
O35 S18 N35 N36 -176.5(6)
O36 S18 N35 N36 -47.8(7)
C341 S18 N35 N36 68.3(7)
S18 N35 N36 C348 -154.7(7)
O35 S18 C341 C346 163.5(8)
O36 S18 C341 C346 32.0(10)
N35 S18 C341 C346 -83.4(9)
O35 S18 C341 C342 -21.6(10)
O36 S18 C341 C342 -153.1(8)
N35 S18 C341 C342 91.5(9)
C346 C341 C342 C343 -3.5(17)
S18 C341 C342 C343 -178.5(10)
C341 C342 C343 C344 3(2)
C342 C343 C344 C345 2(2)
C342 C343 C344 C347 -178.0(14)
C343 C344 C345 C346 -7(2)
C347 C344 C345 C346 173.4(13)
C344 C345 C346 C341 6.4(18)
C342 C341 C346 C345 -1.3(17)
S18 C341 C346 C345 173.6(9)
N35 N36 C348 C349 4.7(18)
N35 N36 C348 C351 -173.9(10)
N36 C348 C349 C350 171.7(13)
C351 C348 C349 C350 -9.4(9)
C348 C349 C350 C351 9.4(9)
C349 C350 C351 C352 -128.1(11)
C349 C350 C351 C348 -9.2(9)
C349 C350 C351 C358 94.6(11)
N36 C348 C351 C352 -54.1(18)
C349 C348 C351 C352 126.9(12)
N36 C348 C351 C350 -171.5(11)
C349 C348 C351 C350 9.5(9)
N36 C348 C351 C358 70.6(14)
C349 C348 C351 C358 -108.4(10)
C350 C351 C352 C353 67.1(16)
C348 C351 C352 C353 -32.9(19)
C358 C351 C352 C353 -153.2(12)
C350 C351 C352 C357 -115.6(14)
C348 C351 C352 C357 144.5(13)
C358 C351 C352 C357 24.1(17)
C357 C352 C353 C354 7(2)
C351 C352 C353 C354 -175.8(12)
C352 C353 C354 C355 -1(2)
C353 C354 C355 C356 -2(2)
C353 C354 C355 Br18 -179.0(10)
C353 C354 C355 Br28 131.4(16)
Br28 Br18 C355 C354 -122.3(17)
Br28 Br18 C355 C356 61.2(13)
Br18 Br28 C355 C354 92.4(19)
Br18 Br28 C355 C356 -128.1(12)
C354 C355 C356 C357 0(2)
Br18 C355 C356 C357 177.4(11)
Br28 C355 C356 C357 -150.3(14)
C355 C356 C357 C352 5(2)
C353 C352 C357 C356 -8(2)
C351 C352 C357 C356 174.3(12)
C352 C351 C358 C359 -135.9(14)
C350 C351 C358 C359 2.9(19)
C348 C351 C358 C359 96.2(15)
O38 S19 N37 N38 -47.8(6)
O37 S19 N37 N38 -177.6(5)
C361 S19 N37 N38 67.0(6)
S19 N37 N38 C368 -153.3(7)
O38 S19 C361 C366 24.3(9)
O37 S19 C361 C366 156.6(7)
N37 S19 C361 C366 -90.8(8)
O38 S19 C361 C362 -158.6(7)
O37 S19 C361 C362 -26.3(9)
N37 S19 C361 C362 86.3(8)
C366 C361 C362 C363 -1.5(15)
S19 C361 C362 C363 -178.6(8)
C361 C362 C363 C364 0.7(17)
C362 C363 C364 C365 -0.1(19)
C362 C363 C364 C367 -177.1(11)
C363 C364 C365 C366 0.4(18)
C367 C364 C365 C366 177.5(11)
C362 C361 C366 C365 1.8(15)
S19 C361 C366 C365 178.9(8)
C364 C365 C366 C361 -1.3(16)
N37 N38 C368 C369 3.0(16)
N37 N38 C368 C371 -171.1(9)
N38 C368 C369 C370 173.7(12)
C371 C368 C369 C370 -10.8(9)
C368 C369 C370 C371 10.7(8)
N38 C368 C371 C372 -58.0(16)
C369 C368 C371 C372 126.1(11)
N38 C368 C371 C378 68.8(13)
C369 C368 C371 C378 -107.2(10)
N38 C368 C371 C370 -173.1(11)
C369 C368 C371 C370 10.9(8)
C369 C370 C371 C372 -130.4(10)
C369 C370 C371 C378 93.6(11)
C369 C370 C371 C368 -10.6(8)
C378 C371 C372 C373 -124.3(13)
C368 C371 C372 C373 -1.8(18)
C370 C371 C372 C373 97.3(14)
C378 C371 C372 C377 57.7(14)
C368 C371 C372 C377 -179.7(10)
C370 C371 C372 C377 -80.6(14)
C377 C372 C373 C374 -1.0(18)
C371 C372 C373 C374 -178.9(11)
C372 C373 C374 C375 -2.9(18)
C373 C374 C375 C376 5.4(19)
C373 C374 C375 Br19 -178.0(8)
Br29 Br19 C375 C374 16.7(12)
Br29 Br19 C375 C376 -166.3(10)
C374 C375 C376 C377 -3.6(19)
Br19 C375 C376 C377 179.6(9)
C375 C376 C377 C372 -1(2)
C373 C372 C377 C376 2.8(19)
C371 C372 C377 C376 -179.0(12)
C372 C371 C378 C379 -131.6(12)
C368 C371 C378 C379 98.1(13)
C370 C371 C378 C379 4.9(17)
O39 S20 N39 N40 -174.1(7)
O40 S20 N39 N40 -45.5(8)
C381 S20 N39 N40 71.1(9)
S20 N39 N40 C388 -163.9(7)
O39 S20 C381 C386 150.8(9)
O40 S20 C381 C386 19.3(10)
N39 S20 C381 C386 -97.1(9)
O39 S20 C381 C382 -26.9(10)
O40 S20 C381 C382 -158.3(8)
N39 S20 C381 C382 85.2(9)
C386 C381 C382 C383 -1.9(17)
S20 C381 C382 C383 175.8(10)
C381 C382 C383 C384 -3(2)
C382 C383 C384 C385 9(3)
C382 C383 C384 C387 -177.4(17)
C383 C384 C385 C386 -10(3)
C387 C384 C385 C386 176.0(16)
C382 C381 C386 C385 0.3(18)
S20 C381 C386 C385 -177.3(10)
C384 C385 C386 C381 6(2)
N39 N40 C388 C389 0.0(17)
N39 N40 C388 C391 -167.9(9)
N40 C388 C389 C390 178.8(13)
C391 C388 C389 C390 -10.6(8)
C388 C389 C390 C391 10.4(8)
N40 C388 C391 C398 66.8(13)
C389 C388 C391 C398 -104.7(9)
N40 C388 C391 C392 -58.8(15)
C389 C388 C391 C392 129.7(10)
N40 C388 C391 C390 -177.8(11)
C389 C388 C391 C390 10.7(8)
C389 C390 C391 C398 95.7(10)
C389 C390 C391 C388 -10.4(8)
C389 C390 C391 C392 -131.6(9)
C398 C391 C392 C393 -132.6(11)
C388 C391 C392 C393 -8.9(16)
C390 C391 C392 C393 92.4(12)
C398 C391 C392 C397 55.1(12)
C388 C391 C392 C397 178.8(10)
C390 C391 C392 C397 -79.9(12)
C397 C392 C393 C394 -7.1(17)
C391 C392 C393 C394 -179.5(10)
C392 C393 C394 C395 2.6(18)
C393 C394 C395 C396 3.1(19)
C393 C394 C395 Br20 -177.9(9)
C393 C394 C395 Br30 -178.1(11)
Br30 Br20 C395 C396 178.6(15)
Br30 Br20 C395 C394 -0.5(16)
Br20 Br30 C395 C396 -2(2)
Br20 Br30 C395 C394 179.6(14)
C394 C395 C396 C397 -3.8(18)
Br20 C395 C396 C397 177.2(8)
Br30 C395 C396 C397 178.2(13)
C395 C396 C397 C392 -1.0(17)
C393 C392 C397 C396 6.6(17)
C391 C392 C397 C396 179.1(10)
C388 C391 C398 C399 99.2(14)
C392 C391 C398 C399 -129.8(12)
C390 C391 C398 C399 6.0(17)
